data_1563382
loop_
_publ_author_name
'\/Dor\/devi\'c, Tamara'
'Karanovi\'c, Ljiljana'

_publ_section_title
;
 A new polymorph of Ba(AsO3OH): Synthesis, crystal structure and
 vibrational spectra
;
_journal_issue 12
_journal_name_full 'Journal of Solid State Chemistry'
_journal_page_first 2835
_journal_page_last 2844
_journal_paper_doi 10.1016/j.jssc.2010.09.027
_journal_volume 183
_journal_year 2010
_chemical_formula_sum 'As Ba H O4'
_chemical_formula_weight 277.27
_space_group_IT_number 4
_space_group_name_Hall 'P 2yb'
_space_group_name_H-M_alt 'P 1 21 1'
_symmetry_cell_setting monoclinic
_symmetry_space_group_name_H-M 'P 1 21 1'
_atom_sites_solution_hydrogens geom
_atom_sites_solution_primary direct
_atom_sites_solution_secondary difmap
_audit_creation_method SHELXL-97
_cell_angle_alpha 90.00
_cell_angle_beta 96.0730(10)
_cell_angle_gamma 90.00
_cell_formula_units_Z 12
_cell_length_a 7.2370(2)
_cell_length_b 7.7133(2)
_cell_length_c 21.8079(5)
_cell_measurement_temperature 293(2)
_cell_volume 1210.51(5)
_computing_structure_refinement 'SHELXL-97 (Sheldrick, 1997)'
_diffrn_ambient_temperature 293(2)
_diffrn_measured_fraction_theta_full 0.984
_diffrn_measured_fraction_theta_max 0.984
_diffrn_radiation_monochromator graphite
_diffrn_radiation_source 'fine-focus sealed tube'
_diffrn_radiation_type MoK\a
_diffrn_radiation_wavelength 0.71073
_diffrn_reflns_av_R_equivalents 0.0261
_diffrn_reflns_av_sigmaI/netI 0.0334
_diffrn_reflns_limit_h_max 9
_diffrn_reflns_limit_h_min -9
_diffrn_reflns_limit_k_max 10
_diffrn_reflns_limit_k_min -10
_diffrn_reflns_limit_l_max 29
_diffrn_reflns_limit_l_min -29
_diffrn_reflns_number 10355
_diffrn_reflns_theta_full 28.28
_diffrn_reflns_theta_max 28.28
_diffrn_reflns_theta_min 2.80
_exptl_absorpt_coefficient_mu 17.844
_exptl_absorpt_correction_T_max 0.6166
_exptl_absorpt_correction_T_min 0.1514
_exptl_crystal_density_diffrn 4.564
_exptl_crystal_density_method 'not measured'
_exptl_crystal_F_000 1464
_exptl_crystal_size_max 0.17
_exptl_crystal_size_mid 0.07
_exptl_crystal_size_min 0.03
_refine_diff_density_max 1.667
_refine_diff_density_min -1.246
_refine_diff_density_rms 0.272
_refine_ls_abs_structure_details 'Flack H D (1983), Acta Cryst. A39, 876-881'
_refine_ls_abs_structure_Flack 0.546(12)
_refine_ls_extinction_coef 0.00088(7)
_refine_ls_extinction_expression Fc^*^=kFc[1+0.001xFc^2^\l^3^/sin(2\q)]^-1/4^
_refine_ls_extinction_method SHELXL
_refine_ls_goodness_of_fit_ref 1.048
_refine_ls_hydrogen_treatment mixed
_refine_ls_matrix_type full
_refine_ls_number_parameters 327
_refine_ls_number_reflns 5800
_refine_ls_number_restraints 1
_refine_ls_restrained_S_all 1.048
_refine_ls_R_factor_all 0.0252
_refine_ls_R_factor_gt 0.0242
_refine_ls_shift/su_max 0.002
_refine_ls_shift/su_mean 0.000
_refine_ls_structure_factor_coef Fsqd
_refine_ls_weighting_details 'calc w=1/[\s^2^(Fo^2^)+(0.0451P)^2^+1.2790P] where P=(Fo^2^+2Fc^2^)/3'
_refine_ls_weighting_scheme calc
_refine_ls_wR_factor_gt 0.0671
_refine_ls_wR_factor_ref 0.0676
_reflns_number_gt 5661
_reflns_number_total 5800
_reflns_threshold_expression >2sigma(I)
_cod_data_source_file JSSC-2010-183-2835.cif
_cod_data_source_block baas
_cod_original_sg_symbol_H-M P21
_cod_original_formula_sum 'H As Ba O4'
_cod_database_code 1563382

loop_
_symmetry_equiv_pos_as_xyz
'x, y, z'
'-x, y+1/2, -z'

loop_
_atom_site_label
_atom_site_type_symbol
_atom_site_fract_x
_atom_site_fract_y
_atom_site_fract_z
_atom_site_U_iso_or_equiv
_atom_site_adp_type
_atom_site_occupancy
_atom_site_symmetry_multiplicity
_atom_site_calc_flag
_atom_site_refinement_flags
_atom_site_disorder_assembly
_atom_site_disorder_group
Ba1 Ba 0.15278(4) 0.32616(5) 0.997373(16) 0.01133(8) Uani 1 1 d . . .
Ba2 Ba 0.43881(5) 1.00560(5) 0.831632(19) 0.01309(9) Uani 1 1 d . . .
Ba3 Ba -0.26054(5) 0.53430(5) 0.823057(18) 0.01225(9) Uani 1 1 d . . .
Ba4 Ba -0.00008(5) 0.82055(4) 0.685875(17) 0.01064(8) Uani 1 1 d . . .
Ba5 Ba 0.27890(5) 0.33083(5) 0.669203(17) 0.01132(8) Uani 1 1 d . . .
Ba6 Ba 0.35833(5) 0.73537(5) 0.518967(18) 0.01098(8) Uani 1 1 d . . .
As1 As -0.33428(8) 0.34039(9) 0.99154(3) 0.01019(13) Uani 1 1 d . . .
As2 As -0.05006(8) 0.99784(8) 0.85474(3) 0.00962(13) Uani 1 1 d . . .
As3 As 0.24208(8) 0.51274(8) 0.81289(3) 0.00942(13) Uani 1 1 d . . .
As4 As 0.48830(8) 0.83184(9) 0.67811(3) 0.00870(12) Uani 1 1 d . . .
As5 As -0.22595(8) 0.30574(8) 0.66262(3) 0.00893(13) Uani 1 1 d . . .
As6 As -0.15861(8) 0.74264(8) 0.50119(3) 0.00947(13) Uani 1 1 d . . .
O11 O -0.2281(6) 0.4888(6) 0.9520(2) 0.0169(10) Uani 1 1 d . . .
O12 O 0.1856(6) 0.6929(6) 0.9762(2) 0.0137(9) Uani 1 1 d . . .
O13 O 0.4768(6) 0.9211(6) 0.9593(2) 0.0163(10) Uani 1 1 d . . .
O14 O 0.5095(7) 1.2328(6) 0.9386(2) 0.0212(10) Uani 1 1 d . . .
H1 H 0.4890 1.1264 0.9455 0.025 Uiso 1 1 d . . .
O21 O 0.0753(7) 1.0783(7) 0.9161(3) 0.0283(13) Uani 1 1 d . . .
O22 O 0.0787(6) 0.9161(7) 0.8033(2) 0.0209(10) Uani 1 1 d . . .
O23 O 0.7871(6) 0.8633(6) 0.8763(2) 0.0190(10) Uani 1 1 d . . .
O24 O 0.8201(7) 1.1672(6) 0.8159(2) 0.0193(10) Uani 1 1 d . . .
H2 H 0.8438 1.1595 0.7786 0.023 Uiso 1 1 d . . .
O31 O 0.3999(6) 0.6683(6) 0.8237(3) 0.0231(12) Uani 1 1 d . . .
O32 O 0.3486(6) 0.3273(6) 0.8003(2) 0.0211(10) Uani 1 1 d . . .
O33 O 0.0719(6) 0.5413(6) 0.7552(2) 0.0172(10) Uani 1 1 d . . .
O34 O 0.1278(6) 0.5022(6) 0.8791(2) 0.0180(10) Uani 1 1 d . . .
H3 H 0.1428 0.5894 0.9030 0.022 Uiso 1 1 d . . .
O41 O -0.3368(6) 0.7929(6) 0.7319(2) 0.0172(10) Uani 1 1 d . . .
O42 O 0.3508(6) 0.6707(6) 0.6497(2) 0.0152(10) Uani 1 1 d . . .
O43 O 0.3536(6) 0.9943(6) 0.6993(2) 0.0173(10) Uani 1 1 d . . .
O44 O 0.5923(7) 0.8963(6) 0.6118(2) 0.0176(10) Uani 1 1 d . . .
H4 H 0.5937 1.0055 0.6067 0.021 Uiso 1 1 d . . .
O51 O 0.6410(6) 0.3830(7) 0.7135(2) 0.0192(10) Uani 1 1 d . . .
O52 O 0.9378(6) 1.1701(6) 0.6933(2) 0.0162(10) Uani 1 1 d . . .
O53 O 0.6338(6) 1.2193(6) 0.6037(2) 0.0138(9) Uani 1 1 d . . .
O54 O -0.1052(6) 0.4760(6) 0.6308(2) 0.0145(9) Uani 1 1 d . . .
H5 H -0.1811 0.5044 0.6000 0.017 Uiso 1 1 d . . .
O61 O 0.2941(6) 0.3967(6) 0.5322(2) 0.0162(10) Uani 1 1 d . . .
O62 O -0.0056(6) 0.3177(6) 0.4449(2) 0.0157(9) Uani 1 1 d . . .
O63 O -0.2841(6) 0.5781(6) 0.5261(2) 0.0139(9) Uani 1 1 d . . .
O64 O -0.0367(7) 0.6593(6) 0.4433(3) 0.0219(11) Uani 1 1 d . . .
H6 H -0.0206 0.5504 0.4465 0.026 Uiso 1 1 d . . .

loop_
_atom_site_aniso_label
_atom_site_aniso_U_11
_atom_site_aniso_U_22
_atom_site_aniso_U_33
_atom_site_aniso_U_23
_atom_site_aniso_U_13
_atom_site_aniso_U_12
Ba1 0.01114(17) 0.01100(17) 0.01175(18) 0.00012(14) 0.00081(13) -0.00130(13)
Ba2 0.01337(17) 0.01022(17) 0.01477(19) 0.00028(15) -0.00274(13) 0.00001(14)
Ba3 0.01158(17) 0.01269(18) 0.01248(18) -0.00087(14) 0.00125(13) 0.00203(13)
Ba4 0.01010(15) 0.00992(16) 0.01211(17) 0.00029(14) 0.00211(13) 0.00045(13)
Ba5 0.01100(16) 0.00931(17) 0.01353(18) 0.00045(15) 0.00069(13) -0.00036(14)
Ba6 0.01099(16) 0.01045(17) 0.01158(18) -0.00013(14) 0.00161(13) 0.00015(13)
As1 0.0090(3) 0.0101(3) 0.0117(3) 0.0018(2) 0.0019(2) 0.0010(2)
As2 0.0093(3) 0.0092(3) 0.0104(3) -0.0001(2) 0.0011(2) -0.0003(2)
As3 0.0089(3) 0.0082(3) 0.0115(3) -0.0002(2) 0.0022(2) 0.0008(2)
As4 0.0076(2) 0.0086(3) 0.0099(3) -0.0005(3) 0.0012(2) -0.0004(2)
As5 0.0090(3) 0.0082(3) 0.0096(3) 0.0007(2) 0.0009(2) -0.0006(2)
As6 0.0100(3) 0.0081(3) 0.0103(3) 0.0015(3) 0.0013(2) 0.0001(2)
O11 0.020(2) 0.017(2) 0.014(2) 0.0022(19) 0.0032(18) -0.0044(19)
O12 0.013(2) 0.015(2) 0.013(2) -0.0034(18) 0.0029(18) -0.0048(17)
O13 0.013(2) 0.016(2) 0.021(3) 0.000(2) 0.0054(18) -0.0018(18)
O14 0.026(2) 0.015(2) 0.021(3) 0.002(2) -0.006(2) -0.002(2)
O21 0.035(3) 0.020(2) 0.027(3) -0.008(2) -0.013(2) 0.001(2)
O22 0.016(2) 0.028(3) 0.019(3) -0.003(2) 0.0048(19) 0.0008(19)
O23 0.014(2) 0.017(2) 0.027(3) 0.004(2) 0.0066(19) -0.0018(18)
O24 0.024(3) 0.018(2) 0.017(3) 0.0059(19) 0.003(2) 0.0069(19)
O31 0.013(2) 0.016(2) 0.040(4) 0.000(2) 0.005(2) -0.0041(18)
O32 0.023(2) 0.012(2) 0.030(3) -0.001(2) 0.007(2) 0.010(2)
O33 0.016(2) 0.016(2) 0.019(3) 0.0014(19) -0.0029(18) 0.0020(18)
O34 0.020(2) 0.015(2) 0.020(3) 0.000(2) 0.0120(19) -0.0037(19)
O41 0.0123(19) 0.019(2) 0.019(3) 0.0067(19) -0.0015(17) -0.0033(17)
O42 0.012(2) 0.009(2) 0.024(3) 0.0006(19) 0.0005(19) -0.0034(16)
O43 0.014(2) 0.014(2) 0.026(3) 0.001(2) 0.0093(19) 0.0043(18)
O44 0.024(2) 0.015(2) 0.016(3) 0.0008(19) 0.0076(19) -0.0053(18)
O51 0.013(2) 0.030(3) 0.015(2) -0.007(2) 0.0028(18) 0.0013(19)
O52 0.014(2) 0.012(2) 0.022(3) 0.0014(19) -0.0027(19) 0.0040(17)
O53 0.017(2) 0.015(2) 0.008(2) -0.0022(18) -0.0057(17) -0.0073(18)
O54 0.017(2) 0.016(2) 0.011(2) 0.0049(18) -0.0019(17) -0.0050(18)
O61 0.016(2) 0.009(2) 0.023(3) -0.0034(18) -0.0036(19) -0.0034(17)
O62 0.0127(19) 0.019(2) 0.015(2) -0.001(2) -0.0017(17) 0.0057(18)
O63 0.015(2) 0.011(2) 0.016(2) 0.0038(17) 0.0026(17) -0.0030(17)
O64 0.031(3) 0.014(2) 0.024(3) 0.001(2) 0.016(2) 0.003(2)

loop_
_atom_type_symbol
_atom_type_description
_atom_type_scat_dispersion_real
_atom_type_scat_dispersion_imag
_atom_type_scat_source
O O 0.0106 0.0060 'International Tables Vol C Tables 4.2.6.8 and 6.1.1.4'
H H 0.0000 0.0000 'International Tables Vol C Tables 4.2.6.8 and 6.1.1.4'
As As 0.0499 2.0058 'International Tables Vol C Tables 4.2.6.8 and 6.1.1.4'
Ba Ba -0.3244 2.2819 'International Tables Vol C Tables 4.2.6.8 and 6.1.1.4'

loop_
_geom_angle_atom_site_label_1
_geom_angle_atom_site_label_2
_geom_angle_atom_site_label_3
_geom_angle
_geom_angle_site_symmetry_1
_geom_angle_site_symmetry_3
O21 Ba1 O23 138.54(17) 1_545 2_647
O21 Ba1 O12 74.94(17) 1_545 2_547
O23 Ba1 O12 83.13(14) 2_647 2_547
O21 Ba1 O13 122.57(15) 1_545 2_647
O23 Ba1 O13 66.27(14) 2_647 2_647
O12 Ba1 O13 148.13(14) 2_547 2_647
O21 Ba1 O11 67.43(16) 1_545 2_547
O23 Ba1 O11 72.85(14) 2_647 2_547
O12 Ba1 O11 73.65(13) 2_547 2_547
O13 Ba1 O11 88.37(13) 2_647 2_547
O21 Ba1 O12 128.47(16) 1_545 .
O23 Ba1 O12 92.93(14) 2_647 .
O12 Ba1 O12 119.15(12) 2_547 .
O13 Ba1 O12 73.10(13) 2_647 .
O11 Ba1 O12 160.23(13) 2_547 .
O21 Ba1 O34 75.66(16) 1_545 .
O23 Ba1 O34 145.79(14) 2_647 .
O12 Ba1 O34 112.62(13) 2_547 .
O13 Ba1 O34 98.21(14) 2_647 .
O11 Ba1 O34 139.55(14) 2_547 .
O12 Ba1 O34 52.89(13) . .
O21 Ba1 O14 71.21(15) 1_545 1_545
O23 Ba1 O14 112.89(13) 2_647 1_545
O12 Ba1 O14 142.73(13) 2_547 1_545
O13 Ba1 O14 52.96(13) 2_647 1_545
O11 Ba1 O14 79.30(13) 2_547 1_545
O12 Ba1 O14 94.35(13) . 1_545
O34 Ba1 O14 73.52(13) . 1_545
O21 Ba1 O11 87.71(15) 1_545 .
O23 Ba1 O11 108.56(13) 2_647 .
O12 Ba1 O11 55.95(13) 2_547 .
O13 Ba1 O11 141.14(13) 2_647 .
O11 Ba1 O11 128.32(11) 2_547 .
O12 Ba1 O11 68.67(12) . .
O34 Ba1 O11 63.67(12) . .
O14 Ba1 O11 135.85(13) 1_545 .
O21 Ba1 O21 137.42(8) 1_545 2_547
O23 Ba1 O21 53.03(13) 2_647 2_547
O12 Ba1 O21 65.81(14) 2_547 2_547
O13 Ba1 O21 99.82(13) 2_647 2_547
O11 Ba1 O21 113.91(14) 2_547 2_547
O12 Ba1 O21 64.17(14) . 2_547
O34 Ba1 O21 104.25(13) . 2_547
O14 Ba1 O21 150.76(13) 1_545 2_547
O11 Ba1 O21 57.13(13) . 2_547
O21 Ba1 As1 81.77(12) 1_545 .
O23 Ba1 As1 94.84(9) 2_647 .
O12 Ba1 As1 27.70(9) 2_547 .
O13 Ba1 As1 155.60(10) 2_647 .
O11 Ba1 As1 101.07(9) 2_547 .
O12 Ba1 As1 93.60(9) . .
O34 Ba1 As1 89.15(9) . .
O14 Ba1 As1 150.65(9) 1_545 .
O11 Ba1 As1 28.34(9) . .
O21 Ba1 As1 55.79(9) 2_547 .
O21 Ba1 As2 144.56(14) 1_545 2_547
O23 Ba1 As2 26.03(9) 2_647 2_547
O12 Ba1 As2 71.50(10) 2_547 2_547
O13 Ba1 As2 83.41(10) 2_647 2_547
O11 Ba1 As2 92.15(10) 2_547 2_547
O12 Ba1 As2 79.19(9) . 2_547
O34 Ba1 As2 128.18(10) . 2_547
O14 Ba1 As2 135.41(9) 1_545 2_547
O11 Ba1 As2 82.94(9) . 2_547
O21 Ba1 As2 27.08(9) 2_547 2_547
As1 Ba1 As2 73.880(16) . 2_547
O21 Ba1 As1 98.07(12) 1_545 1_655
O23 Ba1 As1 88.78(9) 2_647 1_655
O12 Ba1 As1 157.28(9) 2_547 1_655
O13 Ba1 As1 25.40(10) 2_647 1_655
O11 Ba1 As1 83.69(9) 2_547 1_655
O12 Ba1 As1 82.32(9) . 1_655
O34 Ba1 As1 85.68(9) . 1_655
O14 Ba1 As1 27.56(9) 1_545 1_655
O11 Ba1 As1 146.45(9) . 1_655
O21 Ba1 As1 124.50(9) 2_547 1_655
As1 Ba1 As1 174.70(2) . 1_655
As2 Ba1 As1 108.496(16) 2_547 1_655
O21 Ba1 As1 53.11(12) 1_545 2_547
O23 Ba1 As1 91.21(10) 2_647 2_547
O12 Ba1 As1 86.05(9) 2_547 2_547
O13 Ba1 As1 85.91(9) 2_647 2_547
O11 Ba1 As1 21.28(10) 2_547 2_547
O12 Ba1 As1 154.77(9) . 2_547
O34 Ba1 As1 119.01(10) . 2_547
O14 Ba1 As1 61.26(9) 1_545 2_547
O11 Ba1 As1 132.85(9) . 2_547
O21 Ba1 As1 135.16(10) 2_547 2_547
As1 Ba1 As1 110.839(19) . 2_547
As2 Ba1 As1 112.783(16) 2_547 2_547
As1 Ba1 As1 72.884(12) 1_655 2_547
O21 Ba1 O13 52.14(13) 1_545 1_545
O23 Ba1 O13 104.59(12) 2_647 1_545
O12 Ba1 O13 107.48(11) 2_547 1_545
O13 Ba1 O13 73.77(8) 2_647 1_545
O11 Ba1 O13 44.34(12) 2_547 1_545
O12 Ba1 O13 131.78(11) . 1_545
O34 Ba1 O13 99.32(12) . 1_545
O14 Ba1 O13 37.44(11) 1_545 1_545
O11 Ba1 O13 139.79(12) . 1_545
O21 Ba1 O13 156.26(12) 2_547 1_545
As1 Ba1 O13 128.14(7) . 1_545
As2 Ba1 O13 129.86(7) 2_547 1_545
As1 Ba1 O13 54.19(6) 1_655 1_545
As1 Ba1 O13 24.24(7) 2_547 1_545
O21 Ba1 O14 149.06(15) 1_545 2_647
O23 Ba1 O14 63.76(12) 2_647 2_647
O12 Ba1 O14 135.72(12) 2_547 2_647
O13 Ba1 O14 35.70(11) 2_647 2_647
O11 Ba1 O14 118.64(12) 2_547 2_647
O12 Ba1 O14 41.59(11) . 2_647
O34 Ba1 O14 85.65(12) . 2_647
O14 Ba1 O14 80.02(10) 1_545 2_647
O11 Ba1 O14 106.00(11) . 2_647
O21 Ba1 O14 70.75(12) 2_547 2_647
As1 Ba1 O14 122.96(7) . 2_647
As2 Ba1 O14 65.94(8) 2_547 2_647
As1 Ba1 O14 55.48(7) 1_655 2_647
As1 Ba1 O14 121.09(7) 2_547 2_647
O13 Ba1 O14 108.72(9) 1_545 2_647
O21 Ba1 As2 11.01(11) 1_545 1_545
O23 Ba1 As2 144.75(10) 2_647 1_545
O12 Ba1 As2 71.32(10) 2_547 1_545
O13 Ba1 As2 130.68(10) 2_647 1_545
O11 Ba1 As2 76.83(10) 2_547 1_545
O12 Ba1 As2 120.47(9) . 1_545
O34 Ba1 As2 68.68(10) . 1_545
O14 Ba1 As2 77.97(9) 1_545 1_545
O11 Ba1 As2 77.03(9) . 1_545
O21 Ba1 As2 129.29(9) 2_547 1_545
As1 Ba1 As2 73.654(15) . 1_545
As2 Ba1 As2 142.813(13) 2_547 1_545
As1 Ba1 As2 105.451(16) 1_655 1_545
As1 Ba1 As2 63.823(14) 2_547 1_545
O13 Ba1 As2 62.76(7) 1_545 1_545
O14 Ba1 As2 149.97(8) 2_647 1_545
O21 Ba1 As1 140.66(14) 1_545 2_557
O23 Ba1 As1 80.11(10) 2_647 2_557
O12 Ba1 As1 128.27(10) 2_547 2_557
O13 Ba1 As1 57.07(9) 2_647 2_557
O11 Ba1 As1 142.81(10) 2_547 2_557
O12 Ba1 As1 17.42(9) . 2_557
O34 Ba1 As1 66.22(10) . 2_557
O14 Ba1 As1 88.50(9) 1_545 2_557
O11 Ba1 As1 84.12(9) . 2_557
O21 Ba1 As1 65.01(10) 2_547 2_557
As1 Ba1 As1 106.284(18) . 2_557
As2 Ba1 As1 72.261(15) 2_547 2_557
As1 Ba1 As1 70.488(13) 1_655 2_557
As1 Ba1 As1 142.448(18) 2_547 2_557
O13 Ba1 As1 124.04(6) 1_545 2_557
O14 Ba1 As1 24.17(7) 2_647 2_557
As2 Ba1 As1 134.895(15) 1_545 2_557
O21 Ba1 O34 85.36(15) 1_545 2_547
O23 Ba1 O34 58.25(12) 2_647 2_547
O12 Ba1 O34 34.38(11) 2_547 2_547
O13 Ba1 O34 115.43(12) 2_647 2_547
O11 Ba1 O34 46.94(11) 2_547 2_547
O12 Ba1 O34 135.88(11) . 2_547
O34 Ba1 O34 146.36(5) . 2_547
O14 Ba1 O34 126.24(11) 1_545 2_547
O11 Ba1 O34 88.42(11) . 2_547
O21 Ba1 O34 71.72(12) 2_547 2_547
As1 Ba1 O34 60.43(6) . 2_547
As2 Ba1 O34 60.36(6) 2_547 2_547
As1 Ba1 O34 124.87(6) 1_655 2_547
As1 Ba1 O34 65.90(6) 2_547 2_547
O13 Ba1 O34 90.13(9) 1_545 2_547
O14 Ba1 O34 121.83(10) 2_647 2_547
As2 Ba1 O34 87.83(7) 1_545 2_547
As1 Ba1 O34 132.59(7) 2_557 2_547
O21 Ba1 As3 70.21(14) 1_545 .
O23 Ba1 As3 149.26(10) 2_647 .
O12 Ba1 As3 122.11(9) 2_547 .
O13 Ba1 As3 89.73(10) 2_647 .
O11 Ba1 As3 127.81(10) 2_547 .
O12 Ba1 As3 60.53(9) . .
O34 Ba1 As3 14.72(9) . .
O14 Ba1 As3 58.96(9) 1_545 .
O11 Ba1 As3 77.66(9) . .
O21 Ba1 As3 117.78(10) 2_547 .
As1 Ba1 As3 101.602(15) . .
As2 Ba1 As3 139.316(18) 2_547 .
As1 Ba1 As3 73.452(14) 1_655 .
As1 Ba1 As3 106.604(15) 2_547 .
O13 Ba1 As3 85.42(7) 1_545 .
O14 Ba1 As3 85.51(8) 2_647 .
As2 Ba1 As3 65.669(13) 1_545 .
As1 Ba1 As3 70.456(13) 2_557 .
O34 Ba1 As3 152.10(7) 2_547 .
O21 Ba1 Ba1 46.84(14) 1_545 2_547
O23 Ba1 Ba1 95.19(10) 2_647 2_547
O12 Ba1 Ba1 38.87(10) 2_547 2_547
O13 Ba1 Ba1 131.91(9) 2_647 2_547
O11 Ba1 Ba1 43.62(9) 2_547 2_547
O12 Ba1 Ba1 154.73(9) . 2_547
O34 Ba1 Ba1 116.33(10) . 2_547
O14 Ba1 Ba1 104.36(9) 1_545 2_547
O11 Ba1 Ba1 86.07(9) . 2_547
O21 Ba1 Ba1 102.56(10) 2_547 2_547
As1 Ba1 Ba1 61.915(15) . 2_547
As2 Ba1 Ba1 98.276(16) 2_547 2_547
As1 Ba1 Ba1 121.679(14) 1_655 2_547
As1 Ba1 Ba1 48.924(9) 2_547 2_547
O13 Ba1 Ba1 68.69(6) 1_545 2_547
O14 Ba1 Ba1 157.99(7) 2_647 2_547
As2 Ba1 Ba1 49.803(11) 1_545 2_547
As1 Ba1 Ba1 167.116(15) 2_557 2_547
O34 Ba1 Ba1 38.55(7) 2_547 2_547
As3 Ba1 Ba1 115.446(15) . 2_547
O21 Ba1 Ba1 125.21(11) 1_545 2_557
O23 Ba1 Ba1 84.87(10) 2_647 2_557
O12 Ba1 Ba1 82.17(9) 2_547 2_557
O13 Ba1 Ba1 102.81(9) 2_647 2_557
O11 Ba1 Ba1 148.64(10) 2_547 2_557
O12 Ba1 Ba1 37.16(9) . 2_557
O34 Ba1 Ba1 68.48(9) . 2_557
O14 Ba1 Ba1 130.70(9) 1_545 2_557
O11 Ba1 Ba1 39.56(9) . 2_557
O21 Ba1 Ba1 35.81(10) 2_547 2_557
As1 Ba1 Ba1 58.341(15) . 2_557
As2 Ba1 Ba1 60.855(13) 2_547 2_557
As1 Ba1 Ba1 118.306(14) 1_655 2_557
As1 Ba1 Ba1 167.952(15) 2_547 2_557
O13 Ba1 Ba1 167.02(7) 1_545 2_557
O14 Ba1 Ba1 67.12(7) 2_647 2_557
As2 Ba1 Ba1 114.197(15) 1_545 2_557
As1 Ba1 Ba1 47.943(9) 2_557 2_557
O34 Ba1 Ba1 102.52(6) 2_547 2_557
As3 Ba1 Ba1 82.019(12) . 2_557
Ba1 Ba1 Ba1 120.006(14) 2_547 2_557
O21 Ba1 Ba3 103.15(13) 1_545 2_547
O23 Ba1 Ba3 35.96(10) 2_647 2_547
O12 Ba1 Ba3 73.15(9) 2_547 2_547
O13 Ba1 Ba3 76.68(10) 2_647 2_547
O11 Ba1 Ba3 37.04(10) 2_547 2_547
O12 Ba1 Ba3 128.27(9) . 2_547
O34 Ba1 Ba3 173.21(9) . 2_547
O14 Ba1 Ba3 99.72(9) 1_545 2_547
O11 Ba1 Ba3 123.10(9) . 2_547
O21 Ba1 Ba3 81.23(9) 2_547 2_547
As1 Ba1 Ba3 97.326(14) . 2_547
As2 Ba1 Ba3 56.264(12) 2_547 2_547
As1 Ba1 Ba3 87.881(12) 1_655 2_547
As1 Ba1 Ba3 56.672(11) 2_547 2_547
O13 Ba1 Ba3 75.06(7) 1_545 2_547
O14 Ba1 Ba3 92.49(7) 2_647 2_547
As2 Ba1 Ba3 111.123(13) 1_545 2_547
As1 Ba1 Ba3 113.519(13) 2_557 2_547
O34 Ba1 Ba3 38.95(6) 2_547 2_547
As3 Ba1 Ba3 158.631(12) . 2_547
Ba1 Ba1 Ba3 65.565(9) 2_547 2_547
Ba1 Ba1 Ba3 116.769(13) 2_557 2_547
O21 Ba1 O24 33.53(13) 1_545 1_445
O23 Ba1 O24 154.75(12) 2_647 1_445
O12 Ba1 O24 71.63(12) 2_547 1_445
O13 Ba1 O24 138.41(12) 2_647 1_445
O11 Ba1 O24 98.72(11) 2_547 1_445
O12 Ba1 O24 99.75(11) . 1_445
O34 Ba1 O24 51.65(11) . 1_445
O14 Ba1 O24 87.97(11) 1_545 1_445
O11 Ba1 O24 57.51(11) . 1_445
O21 Ba1 O24 113.97(11) 2_547 1_445
As1 Ba1 O24 62.83(6) . 1_445
As2 Ba1 O24 136.60(6) 2_547 1_445
As1 Ba1 O24 114.38(6) 1_655 1_445
As1 Ba1 O24 86.57(6) 2_547 1_445
O13 Ba1 O24 83.04(9) 1_545 1_445
O14 Ba1 O24 137.28(9) 2_647 1_445
As2 Ba1 O24 22.76(6) 1_545 1_445
As1 Ba1 O24 115.97(6) 2_557 1_445
O34 Ba1 O24 98.32(9) 2_547 1_445
As3 Ba1 O24 53.81(6) . 1_445
Ba1 Ba1 O24 64.72(6) 2_547 1_445
Ba1 Ba1 O24 92.12(6) 2_557 1_445
Ba3 Ba1 O24 130.06(6) 2_547 1_445
O21 Ba1 O32 56.20(15) 1_545 .
O23 Ba1 O32 152.72(11) 2_647 .
O12 Ba1 O32 123.58(11) 2_547 .
O13 Ba1 O32 86.46(12) 2_647 .
O11 Ba1 O32 107.08(12) 2_547 .
O12 Ba1 O32 79.18(11) . .
O34 Ba1 O32 34.65(11) . .
O14 Ba1 O32 43.02(11) 1_545 .
O11 Ba1 O32 92.96(11) . .
O21 Ba1 O32 138.62(11) 2_547 .
As1 Ba1 O32 111.57(6) . .
As2 Ba1 O32 157.99(6) 2_547 .
As1 Ba1 O32 64.42(6) 1_655 .
As1 Ba1 O32 85.82(6) 2_547 .
O13 Ba1 O32 64.73(9) 1_545 .
O14 Ba1 O32 94.80(10) 2_647 .
As2 Ba1 O32 55.21(6) 1_545 .
As1 Ba1 O32 85.83(6) 2_557 .
O34 Ba1 O32 141.40(9) 2_547 .
As3 Ba1 O32 20.86(6) . .
Ba1 Ba1 O32 103.02(6) 2_547 .
Ba1 Ba1 O32 102.83(6) 2_557 .
Ba3 Ba1 O32 139.37(6) 2_547 .
O24 Ba1 O32 52.20(9) 1_445 .
O21 Ba1 H3 92.49(13) 1_545 .
O23 Ba1 H3 128.94(10) 2_647 .
O12 Ba1 H3 116.93(9) 2_547 .
O13 Ba1 H3 90.43(10) 2_647 .
O11 Ba1 H3 154.92(10) 2_547 .
O12 Ba1 H3 36.01(9) . .
O34 Ba1 H3 16.88(10) . .
O14 Ba1 H3 80.03(9) 1_545 .
O11 Ba1 H3 62.13(9) . .
O21 Ba1 H3 90.98(10) 2_547 .
As1 Ba1 H3 90.163(13) . .
As2 Ba1 H3 112.596(16) 2_547 .
As1 Ba1 H3 84.545(13) 1_655 .
As1 Ba1 H3 133.679(14) 2_547 .
O13 Ba1 H3 111.61(7) 1_545 .
O14 Ba1 H3 71.10(7) 2_647 .
As2 Ba1 H3 85.113(12) 1_545 .
As1 Ba1 H3 50.008(10) 2_557 .
O34 Ba1 H3 150.54(6) 2_547 .
As3 Ba1 H3 27.118(9) . .
Ba1 Ba1 H3 130.731(15) 2_547 .
Ba1 Ba1 H3 55.533(6) 2_557 .
Ba3 Ba1 H3 163.455(13) 2_547 .
O24 Ba1 H3 66.47(6) 1_445 .
O32 Ba1 H3 47.86(6) . .
O31 Ba2 O32 153.48(16) . 1_565
O31 Ba2 O22 68.71(15) . .
O32 Ba2 O22 88.56(16) 1_565 .
O31 Ba2 O23 73.92(14) . .
O32 Ba2 O23 129.94(14) 1_565 .
O22 Ba2 O23 141.50(15) . .
O31 Ba2 O13 80.56(16) . .
O32 Ba2 O13 117.71(15) 1_565 .
O22 Ba2 O13 98.99(14) . .
O23 Ba2 O13 65.40(14) . .
O31 Ba2 O43 83.90(16) . .
O32 Ba2 O43 75.42(14) 1_565 .
O22 Ba2 O43 70.44(14) . .
O23 Ba2 O43 114.88(13) . .
O13 Ba2 O43 163.66(13) . .
O31 Ba2 O14 131.12(17) . .
O32 Ba2 O14 70.12(14) 1_565 .
O22 Ba2 O14 114.78(15) . .
O23 Ba2 O14 83.31(14) . .
O13 Ba2 O14 50.57(13) . .
O43 Ba2 O14 144.82(13) . .
O31 Ba2 O24 119.06(14) . .
O32 Ba2 O24 77.91(13) 1_565 .
O22 Ba2 O24 158.62(15) . .
O23 Ba2 O24 54.44(13) . .
O13 Ba2 O24 101.93(13) . .
O43 Ba2 O24 90.00(13) . .
O14 Ba2 O24 76.27(14) . .
O31 Ba2 O41 61.18(15) . 1_655
O32 Ba2 O41 115.08(14) 1_565 1_655
O22 Ba2 O41 104.66(14) . 1_655
O23 Ba2 O41 63.18(13) . 1_655
O13 Ba2 O41 122.00(12) . 1_655
O43 Ba2 O41 52.56(12) . 1_655
O14 Ba2 O41 140.46(12) . 1_655
O24 Ba2 O41 67.49(12) . 1_655
O31 Ba2 O21 96.62(15) . .
O32 Ba2 O21 78.56(14) 1_565 .
O22 Ba2 O21 52.12(14) . .
O23 Ba2 O21 126.03(14) . .
O13 Ba2 O21 60.64(13) . .
O43 Ba2 O21 116.67(12) . .
O14 Ba2 O21 63.27(13) . .
O24 Ba2 O21 138.10(13) . .
O41 Ba2 O21 154.40(12) 1_655 .
O31 Ba2 As2 83.87(10) . .
O32 Ba2 As2 80.40(11) 1_565 .
O22 Ba2 As2 25.39(11) . .
O23 Ba2 As2 142.51(10) . .
O13 Ba2 As2 81.66(9) . .
O43 Ba2 As2 91.72(9) . .
O14 Ba2 As2 89.42(10) . .
O24 Ba2 As2 157.05(9) . .
O41 Ba2 As2 129.88(8) 1_655 .
O21 Ba2 As2 26.99(9) . .
O31 Ba2 As4 66.17(13) . .
O32 Ba2 As4 98.79(11) 1_565 .
O22 Ba2 As4 83.26(11) . .
O23 Ba2 As4 90.16(11) . .
O13 Ba2 As4 143.43(9) . .
O43 Ba2 As4 26.59(9) . .
O14 Ba2 As4 157.70(11) . .
O24 Ba2 As4 82.57(10) . .
O41 Ba2 As4 26.97(8) 1_655 .
O21 Ba2 As4 135.19(9) . .
As2 Ba2 As4 108.209(17) . .
O31 Ba2 As2 95.30(10) . 1_655
O32 Ba2 As2 105.57(11) 1_565 1_655
O22 Ba2 As2 163.26(11) . 1_655
O23 Ba2 As2 25.79(9) . 1_655
O13 Ba2 As2 82.56(9) . 1_655
O43 Ba2 As2 103.98(9) . 1_655
O14 Ba2 As2 79.15(10) . 1_655
O24 Ba2 As2 28.66(9) . 1_655
O41 Ba2 As2 61.49(8) 1_655 1_655
O21 Ba2 As2 138.55(9) . 1_655
As2 Ba2 As2 164.12(3) . 1_655
As4 Ba2 As2 85.703(16) . 1_655
O31 Ba2 As3 14.26(10) . .
O32 Ba2 As3 141.20(11) 1_565 .
O22 Ba2 As3 54.50(11) . .
O23 Ba2 As3 87.80(10) . .
O13 Ba2 As3 83.15(9) . .
O43 Ba2 As3 80.56(9) . .
O14 Ba2 As3 132.21(10) . .
O24 Ba2 As3 132.51(9) . .
O41 Ba2 As3 70.07(8) 1_655 .
O21 Ba2 As3 85.76(9) . .
As2 Ba2 As3 70.249(14) . .
As4 Ba2 As3 68.443(15) . .
As2 Ba2 As3 109.561(16) 1_655 .
O31 Ba2 As3 153.12(10) . 1_565
O32 Ba2 As3 11.20(11) 1_565 1_565
O22 Ba2 As3 84.63(11) . 1_565
O23 Ba2 As3 132.94(10) . 1_565
O13 Ba2 As3 107.92(9) . 1_565
O43 Ba2 As3 84.01(9) . 1_565
O14 Ba2 As3 62.87(9) . 1_565
O24 Ba2 As3 84.84(9) . 1_565
O41 Ba2 As3 126.23(8) 1_655 1_565
O21 Ba2 As3 67.92(9) . 1_565
As2 Ba2 As3 72.601(14) . 1_565
As4 Ba2 As3 108.635(17) . 1_565
As2 Ba2 As3 110.893(15) 1_655 1_565
As3 Ba2 As3 139.068(18) . 1_565
O31 Ba2 As1 74.42(13) . 2_557
O32 Ba2 As1 117.34(11) 1_565 2_557
O22 Ba2 As1 82.51(11) . 2_557
O23 Ba2 As1 78.87(10) . 2_557
O13 Ba2 As1 16.48(9) . 2_557
O43 Ba2 As1 150.13(9) . 2_557
O14 Ba2 As1 58.84(10) . 2_557
O24 Ba2 As1 118.36(10) . 2_557
O41 Ba2 As1 127.22(8) 1_655 2_557
O21 Ba2 As1 48.03(9) . 2_557
As2 Ba2 As1 66.095(15) . 2_557
As4 Ba2 As1 140.59(2) . 2_557
As2 Ba2 As1 98.349(16) 1_655 2_557
As3 Ba2 As1 73.364(15) . 2_557
As3 Ba2 As1 106.356(16) 1_565 2_557
O31 Ba2 O51 132.96(15) . 1_565
O32 Ba2 O51 44.75(12) 1_565 1_565
O22 Ba2 O51 114.96(13) . 1_565
O23 Ba2 O51 97.06(11) . 1_565
O13 Ba2 O51 138.31(11) . 1_565
O43 Ba2 O51 57.68(11) . 1_565
O14 Ba2 O51 91.75(12) . 1_565
O24 Ba2 O51 44.36(11) . 1_565
O41 Ba2 O51 73.42(10) 1_655 1_565
O21 Ba2 O51 123.32(11) . 1_565
As2 Ba2 O51 119.95(6) . 1_565
As4 Ba2 O51 67.84(7) . 1_565
As2 Ba2 O51 71.85(6) 1_655 1_565
As3 Ba2 O51 135.99(7) . 1_565
As3 Ba2 O51 55.50(6) 1_565 1_565
As1 Ba2 O51 150.53(7) 2_557 1_565
O31 Ba2 Ba3 36.87(10) . 1_655
O32 Ba2 Ba3 155.08(11) 1_565 1_655
O22 Ba2 Ba3 104.89(11) . 1_655
O23 Ba2 Ba3 40.62(10) . 1_655
O13 Ba2 Ba3 81.39(9) . 1_655
O43 Ba2 Ba3 89.22(9) . 1_655
O14 Ba2 Ba3 120.09(9) . 1_655
O24 Ba2 Ba3 82.67(9) . 1_655
O41 Ba2 Ba3 41.68(8) 1_655 1_655
O21 Ba2 Ba3 126.26(9) . 1_655
As2 Ba2 Ba3 120.226(14) . 1_655
As4 Ba2 Ba3 63.024(13) . 1_655
As2 Ba2 Ba3 58.696(12) 1_655 1_655
As3 Ba2 Ba3 51.043(10) . 1_655
As3 Ba2 Ba3 165.786(15) 1_565 1_655
As1 Ba2 Ba3 85.628(13) 2_557 1_655
O51 Ba2 Ba3 110.39(6) 1_565 1_655
O31 Ba2 Ba5 119.73(13) . 1_565
O32 Ba2 Ba5 38.47(11) 1_565 1_565
O22 Ba2 Ba5 78.25(11) . 1_565
O23 Ba2 Ba5 130.42(10) . 1_565
O13 Ba2 Ba5 155.47(9) . 1_565
O43 Ba2 Ba5 37.01(9) . 1_565
O14 Ba2 Ba5 108.07(10) . 1_565
O24 Ba2 Ba5 80.90(9) . 1_565
O41 Ba2 Ba5 81.83(8) 1_655 1_565
O21 Ba2 Ba5 100.89(9) . 1_565
As2 Ba2 Ba5 86.781(13) . 1_565
As4 Ba2 Ba5 60.952(13) . 1_565
As2 Ba2 Ba5 107.145(14) 1_655 1_565
As3 Ba2 Ba5 113.158(13) . 1_565
As3 Ba2 Ba5 47.712(11) 1_565 1_565
As1 Ba2 Ba5 148.711(14) 2_557 1_565
O51 Ba2 Ba5 36.71(6) 1_565 1_565
Ba3 Ba2 Ba5 123.029(12) 1_655 1_565
O31 Ba2 Ba4 64.77(12) . .
O32 Ba2 Ba4 88.75(11) 1_565 .
O22 Ba2 Ba4 33.18(11) . .
O23 Ba2 Ba4 131.28(10) . .
O13 Ba2 Ba4 127.52(9) . .
O43 Ba2 Ba4 38.87(9) . .
O14 Ba2 Ba4 143.99(10) . .
O24 Ba2 Ba4 128.75(10) . .
O41 Ba2 Ba4 74.61(8) 1_655 .
O21 Ba2 Ba4 84.62(9) . .
As2 Ba2 Ba4 57.642(13) . .
As4 Ba2 Ba4 50.588(11) . .
As2 Ba2 Ba4 135.922(16) 1_655 .
As3 Ba2 Ba4 54.305(11) . .
As3 Ba2 Ba4 91.161(12) 1_565 .
As1 Ba2 Ba4 111.781(13) 2_557 .
O51 Ba2 Ba4 92.97(6) 1_565 .
Ba3 Ba2 Ba4 91.380(10) 1_655 .
Ba5 Ba2 Ba4 60.250(8) 1_565 .
O31 Ba2 As1 130.38(13) . 1_665
O32 Ba2 As1 73.84(11) 1_565 1_665
O22 Ba2 As1 125.92(11) . 1_665
O23 Ba2 As1 73.58(10) . 1_665
O13 Ba2 As1 52.00(9) . 1_665
O43 Ba2 As1 144.31(9) . 1_665
O14 Ba2 As1 11.21(10) . 1_665
O24 Ba2 As1 66.23(10) . 1_665
O41 Ba2 As1 129.25(8) 1_655 1_665
O21 Ba2 As1 74.15(9) . 1_665
As2 Ba2 As1 100.538(17) . 1_665
As4 Ba2 As1 148.751(17) . 1_665
As2 Ba2 As1 67.960(14) 1_655 1_665
As3 Ba2 As1 135.128(16) . 1_665
As3 Ba2 As1 68.339(14) 1_565 1_665
As1 Ba2 As1 63.274(10) 2_557 1_665
O51 Ba2 As1 87.48(7) 1_565 1_665
Ba3 Ba2 As1 112.191(13) 1_655 1_665
Ba5 Ba2 As1 109.872(13) 1_565 1_665
Ba4 Ba2 As1 154.679(14) . 1_665
O31 Ba2 O12 57.77(14) . .
O32 Ba2 O12 125.22(12) 1_565 .
O22 Ba2 O12 64.54(12) . .
O23 Ba2 O12 88.01(11) . .
O13 Ba2 O12 36.63(11) . .
O43 Ba2 O12 128.53(11) . .
O14 Ba2 O12 79.19(12) . .
O24 Ba2 O12 136.84(11) . .
O41 Ba2 O12 117.48(10) 1_655 .
O21 Ba2 O12 46.94(11) . .
As2 Ba2 O12 54.51(6) . .
As4 Ba2 O12 122.02(6) . .
As2 Ba2 O12 111.86(6) 1_655 .
As3 Ba2 O12 53.57(6) . .
As3 Ba2 O12 114.24(6) 1_565 .
As1 Ba2 O12 21.72(6) 2_557 .
O51 Ba2 O12 169.08(9) 1_565 .
Ba3 Ba2 O12 79.70(6) 1_655 .
Ba5 Ba2 O12 140.99(6) 1_565 .
Ba4 Ba2 O12 90.89(6) . .
As1 Ba2 O12 84.68(6) 1_665 .
O31 Ba2 O34 141.92(12) . 1_565
O32 Ba2 O34 33.31(12) 1_565 1_565
O22 Ba2 O34 77.42(12) . 1_565
O23 Ba2 O34 133.11(12) . 1_565
O13 Ba2 O34 88.24(11) . 1_565
O43 Ba2 O34 101.05(11) . 1_565
O14 Ba2 O34 51.00(11) . 1_565
O24 Ba2 O34 98.81(10) . 1_565
O41 Ba2 O34 148.15(10) 1_655 1_565
O21 Ba2 O34 47.21(11) . 1_565
As2 Ba2 O34 58.43(6) . 1_565
As4 Ba2 O34 127.35(6) . 1_565
As2 Ba2 O34 119.32(6) 1_655 1_565
As3 Ba2 O34 128.66(6) . 1_565
As3 Ba2 O34 22.11(6) 1_565 1_565
As1 Ba2 O34 84.62(6) 2_557 1_565
O51 Ba2 O34 77.00(9) 1_565 1_565
Ba3 Ba2 O34 169.60(6) 1_655 1_565
Ba5 Ba2 O34 67.30(6) 1_565 1_565
Ba4 Ba2 O34 95.60(6) . 1_565
As1 Ba2 O34 59.82(6) 1_665 1_565
O12 Ba2 O34 92.47(8) . 1_565
O31 Ba2 O24 99.57(12) . 1_455
O32 Ba2 O24 61.06(12) 1_565 1_455
O22 Ba2 O24 31.77(13) . 1_455
O23 Ba2 O24 162.06(12) . 1_455
O13 Ba2 O24 97.29(11) . 1_455
O43 Ba2 O24 80.29(11) . 1_455
O14 Ba2 O24 89.07(12) . 1_455
O24 Ba2 O24 138.97(14) . 1_455
O41 Ba2 O24 128.87(10) 1_655 1_455
O21 Ba2 O24 36.92(11) . 1_455
As2 Ba2 O24 20.58(6) . 1_455
As4 Ba2 O24 102.62(7) . 1_455
As2 Ba2 O24 164.91(6) 1_655 1_455
As3 Ba2 O24 85.33(6) . 1_455
As3 Ba2 O24 54.68(6) 1_565 1_455
As1 Ba2 O24 83.28(6) 2_557 1_455
O51 Ba2 O24 99.39(9) 1_565 1_455
Ba3 Ba2 O24 136.32(6) 1_655 1_455
Ba5 Ba2 O24 67.42(6) 1_565 1_455
Ba4 Ba2 O24 54.94(7) . 1_455
As1 Ba2 O24 100.00(7) 1_665 1_455
O12 Ba2 O24 74.59(8) . 1_455
O34 Ba2 O24 45.72(9) 1_565 1_455
O31 Ba2 Ba3 156.69(11) . 1_665
O32 Ba2 Ba3 42.80(11) 1_565 1_665
O22 Ba2 Ba3 131.36(11) . 1_665
O23 Ba2 Ba3 87.14(9) . 1_665
O13 Ba2 Ba3 104.12(9) . 1_665
O43 Ba2 Ba3 92.16(9) . 1_665
O14 Ba2 Ba3 57.36(10) . 1_665
O24 Ba2 Ba3 37.77(9) . 1_665
O41 Ba2 Ba3 98.36(8) 1_655 1_665
O21 Ba2 Ba3 105.61(9) . 1_665
As2 Ba2 Ba3 119.284(14) . 1_665
As4 Ba2 Ba3 101.160(15) . 1_665
As2 Ba2 Ba3 63.292(12) 1_655 1_665
As3 Ba2 Ba3 168.425(14) . 1_665
As3 Ba2 Ba3 47.724(10) 1_565 1_665
As1 Ba2 Ba3 115.744(14) 2_557 1_665
O51 Ba2 Ba3 34.86(6) 1_565 1_665
Ba3 Ba2 Ba3 120.394(12) 1_655 1_665
Ba5 Ba2 Ba3 63.255(8) 1_565 1_665
Ba4 Ba2 Ba3 123.502(11) . 1_665
As1 Ba2 Ba3 52.627(11) 1_665 1_665
O12 Ba2 Ba3 136.54(6) . 1_665
O34 Ba2 Ba3 61.39(6) 1_565 1_665
O24 Ba2 Ba3 102.40(6) 1_455 1_665
O31 Ba2 H1 114.57(14) . .
O32 Ba2 H1 85.26(11) 1_565 .
O22 Ba2 H1 109.78(11) . .
O23 Ba2 H1 77.55(11) . .
O13 Ba2 H1 34.02(9) . .
O43 Ba2 H1 160.68(9) . .
O14 Ba2 H1 16.64(10) . .
O24 Ba2 H1 85.77(10) . .
O41 Ba2 H1 140.33(8) 1_655 .
O21 Ba2 H1 58.12(9) . .
As2 Ba2 H1 85.084(16) . .
As4 Ba2 H1 166.537(17) . .
As2 Ba2 H1 80.839(14) 1_655 .
As3 Ba2 H1 115.880(15) . .
As3 Ba2 H1 76.850(12) 1_565 .
As1 Ba2 H1 42.695(11) 2_557 .
O51 Ba2 H1 107.84(7) 1_565 .
Ba3 Ba2 H1 108.850(12) 1_655 .
Ba5 Ba2 H1 123.683(12) 1_565 .
Ba4 Ba2 H1 142.720(14) . .
As1 Ba2 H1 21.215(9) 1_665 .
O12 Ba2 H1 63.71(6) . .
O34 Ba2 H1 61.17(6) 1_565 .
O24 Ba2 H1 90.59(7) 1_455 .
Ba3 Ba2 H1 73.080(9) 1_665 .
O31 Ba3 O51 90.86(16) 1_455 1_455
O31 Ba3 O23 73.72(14) 1_455 1_455
O51 Ba3 O23 140.59(15) 1_455 1_455
O31 Ba3 O11 91.31(17) 1_455 .
O51 Ba3 O11 145.02(15) 1_455 .
O23 Ba3 O11 72.87(14) 1_455 .
O31 Ba3 O41 67.61(16) 1_455 .
O51 Ba3 O41 70.59(15) 1_455 .
O23 Ba3 O41 70.00(14) 1_455 .
O11 Ba3 O41 141.10(15) . .
O31 Ba3 O24 124.73(14) 1_455 1_445
O51 Ba3 O24 64.14(15) 1_455 1_445
O23 Ba3 O24 153.14(14) 1_455 1_445
O11 Ba3 O24 86.34(15) . 1_445
O41 Ba3 O24 132.56(15) . 1_445
O31 Ba3 O34 150.11(16) 1_455 .
O51 Ba3 O34 118.88(13) 1_455 .
O23 Ba3 O34 80.44(13) 1_455 .
O11 Ba3 O34 66.50(13) . .
O41 Ba3 O34 117.14(13) . .
O24 Ba3 O34 75.66(14) 1_445 .
O31 Ba3 O33 142.64(15) 1_455 .
O51 Ba3 O33 73.51(13) 1_455 .
O23 Ba3 O33 96.88(13) 1_455 .
O11 Ba3 O33 121.01(13) . .
O41 Ba3 O33 75.17(13) . .
O24 Ba3 O33 79.14(13) 1_445 .
O34 Ba3 O33 54.52(13) . .
O31 Ba3 O32 53.26(13) 1_455 1_455
O51 Ba3 O32 60.30(14) 1_455 1_455
O23 Ba3 O32 125.32(12) 1_455 1_455
O11 Ba3 O32 94.07(13) . 1_455
O41 Ba3 O32 97.90(13) . 1_455
O24 Ba3 O32 71.82(13) 1_445 1_455
O34 Ba3 O32 143.04(13) . 1_455
O33 Ba3 O32 132.53(13) . 1_455
O31 Ba3 As3 25.72(10) 1_455 1_455
O51 Ba3 As3 75.82(10) 1_455 1_455
O23 Ba3 As3 98.43(9) 1_455 1_455
O11 Ba3 As3 91.89(9) . 1_455
O41 Ba3 As3 82.50(9) . 1_455
O24 Ba3 As3 99.09(10) 1_445 1_455
O34 Ba3 As3 157.85(10) . 1_455
O33 Ba3 As3 146.60(9) . 1_455
O32 Ba3 As3 27.57(8) 1_455 1_455
O31 Ba3 As3 159.58(10) 1_455 .
O51 Ba3 As3 95.61(10) 1_455 .
O23 Ba3 As3 89.24(9) 1_455 .
O11 Ba3 As3 94.36(9) . .
O41 Ba3 As3 96.33(9) . .
O24 Ba3 As3 75.28(10) 1_445 .
O34 Ba3 As3 27.88(10) . .
O33 Ba3 As3 26.65(9) . .
O32 Ba3 As3 145.37(8) 1_455 .
As3 Ba3 As3 171.27(2) 1_455 .
O31 Ba3 O22 107.47(12) 1_455 .
O51 Ba3 O22 109.98(13) 1_455 .
O23 Ba3 O22 46.12(12) 1_455 .
O11 Ba3 O22 102.59(12) . .
O41 Ba3 O22 57.75(12) . .
O24 Ba3 O22 126.93(12) 1_445 .
O34 Ba3 O22 61.64(12) . .
O33 Ba3 O22 51.20(12) . .
O32 Ba3 O22 155.18(11) 1_455 .
As3 Ba3 O22 132.05(7) 1_455 .
As3 Ba3 O22 52.13(7) . .
O31 Ba3 As2 89.24(10) 1_455 .
O51 Ba3 As2 127.92(11) 1_455 .
O23 Ba3 As2 21.62(9) 1_455 .
O11 Ba3 As2 87.01(10) . .
O41 Ba3 As2 61.57(10) . .
O24 Ba3 As2 145.48(10) 1_445 .
O34 Ba3 As2 70.63(9) . .
O33 Ba3 As2 75.51(9) . .
O32 Ba3 As2 142.49(8) 1_455 .
As3 Ba3 As2 114.961(17) 1_455 .
As3 Ba3 As2 71.512(14) . .
O22 Ba3 As2 24.51(7) . .
O31 Ba3 O14 76.87(14) 1_455 1_445
O51 Ba3 O14 102.87(13) 1_455 1_445
O23 Ba3 O14 108.27(13) 1_455 1_445
O11 Ba3 O14 44.15(12) . 1_445
O41 Ba3 O14 143.53(11) . 1_445
O24 Ba3 O14 63.73(13) 1_445 1_445
O34 Ba3 O14 97.70(11) . 1_445
O33 Ba3 O14 139.02(12) . 1_445
O32 Ba3 O14 51.98(11) 1_455 1_445
As3 Ba3 O14 61.40(7) 1_455 1_445
As3 Ba3 O14 120.13(7) . 1_445
O22 Ba3 O14 146.68(10) . 1_445
As2 Ba3 O14 127.64(7) . 1_445
O31 Ba3 As5 108.79(13) 1_455 .
O51 Ba3 As5 18.90(9) 1_455 .
O23 Ba3 As5 139.11(10) 1_455 .
O11 Ba3 As5 145.27(10) . .
O41 Ba3 As5 73.63(11) . .
O24 Ba3 As5 58.95(10) 1_445 .
O34 Ba3 As5 100.53(10) . .
O33 Ba3 As5 55.49(9) . .
O32 Ba3 As5 77.31(9) 1_455 .
As3 Ba3 As5 94.692(16) 1_455 .
As3 Ba3 As5 76.716(15) . .
O22 Ba3 As5 98.05(8) . .
As2 Ba3 As5 120.237(17) . .
O14 Ba3 As5 112.02(8) 1_445 .
O31 Ba3 As1 85.91(13) 1_455 .
O51 Ba3 As1 126.71(11) 1_455 .
O23 Ba3 As1 88.92(10) 1_455 .
O11 Ba3 As1 19.10(10) . .
O41 Ba3 As1 149.58(10) . .
O24 Ba3 As1 74.63(10) 1_445 .
O34 Ba3 As1 78.73(9) . .
O33 Ba3 As1 130.73(9) . .
O32 Ba3 As1 76.16(9) 1_455 .
As3 Ba3 As1 79.132(15) 1_455 .
As3 Ba3 As1 105.323(16) . .
O22 Ba3 As1 121.68(8) . .
As2 Ba3 As1 105.234(17) . .
O14 Ba3 As1 25.12(7) 1_445 .
As5 Ba3 As1 131.679(18) . .
O31 Ba3 As4 57.45(13) 1_455 1_455
O51 Ba3 As4 60.73(11) 1_455 1_455
O23 Ba3 As4 80.77(10) 1_455 1_455
O11 Ba3 As4 144.03(10) . 1_455
O41 Ba3 As4 16.50(9) . 1_455
O24 Ba3 As4 124.86(10) 1_445 1_455
O34 Ba3 As4 132.85(9) . 1_455
O33 Ba3 As4 85.59(9) . 1_455
O32 Ba3 As4 81.45(9) 1_455 1_455
As3 Ba3 As4 67.920(14) 1_455 1_455
As3 Ba3 As4 109.558(16) . 1_455
O22 Ba3 As4 74.25(7) . 1_455
As2 Ba3 As4 76.195(15) . 1_455
O14 Ba3 As4 129.25(7) 1_445 1_455
As5 Ba3 As4 68.721(14) . 1_455
As1 Ba3 As4 143.357(16) . 1_455
O31 Ba3 Ba2 36.13(10) 1_455 1_455
O51 Ba3 Ba2 108.77(10) 1_455 1_455
O23 Ba3 Ba2 41.14(9) 1_455 1_455
O11 Ba3 Ba2 92.95(10) . 1_455
O41 Ba3 Ba2 50.60(10) . 1_455
O24 Ba3 Ba2 160.86(10) 1_445 1_455
O34 Ba3 Ba2 121.48(10) . 1_455
O33 Ba3 Ba2 117.01(9) . 1_455
O32 Ba3 Ba2 89.17(8) 1_455 1_455
As3 Ba3 Ba2 61.795(12) 1_455 1_455
As3 Ba3 Ba2 123.808(14) . 1_455
O22 Ba3 Ba2 71.90(7) . 1_455
As2 Ba3 Ba2 53.362(11) . 1_455
O14 Ba3 Ba2 102.98(7) 1_445 1_455
As5 Ba3 Ba2 120.095(14) . 1_455
As1 Ba3 Ba2 99.123(14) . 1_455
As4 Ba3 Ba2 51.528(12) 1_455 1_455
O31 Ba3 Ba4 106.01(12) 1_455 .
O51 Ba3 Ba4 72.51(11) 1_455 .
O23 Ba3 Ba4 77.25(10) 1_455 .
O11 Ba3 Ba4 139.45(10) . .
O41 Ba3 Ba4 38.56(9) . .
O24 Ba3 Ba4 110.96(10) 1_445 .
O34 Ba3 Ba4 82.16(9) . .
O33 Ba3 Ba4 37.26(9) . .
O32 Ba3 Ba4 125.79(9) 1_455 .
As3 Ba3 Ba4 119.384(15) 1_455 .
As3 Ba3 Ba4 58.154(12) . .
O22 Ba3 Ba4 37.54(8) . .
As2 Ba3 Ba4 57.627(12) . .
O14 Ba3 Ba4 174.41(8) 1_445 .
As5 Ba3 Ba4 62.634(12) . .
As1 Ba3 Ba4 158.024(14) . .
As4 Ba3 Ba4 51.584(10) 1_455 .
Ba2 Ba3 Ba4 81.715(10) 1_455 .
O31 Ba3 O52 128.51(13) 1_455 1_445
O51 Ba3 O52 38.14(11) 1_455 1_445
O23 Ba3 O52 145.44(11) 1_455 1_445
O11 Ba3 O52 124.87(12) . 1_445
O41 Ba3 O52 92.97(12) . 1_445
O24 Ba3 O52 41.39(12) 1_445 1_445
O34 Ba3 O52 81.37(11) . 1_445
O33 Ba3 O52 48.88(11) . 1_445
O32 Ba3 O52 85.67(10) 1_455 1_445
As3 Ba3 O52 109.19(6) 1_455 1_445
As3 Ba3 O52 62.16(6) . 1_445
O22 Ba3 O52 99.32(10) . 1_445
As2 Ba3 O52 123.83(6) . 1_445
O14 Ba3 O52 103.11(10) 1_445 1_445
As5 Ba3 O52 22.59(6) . 1_445
As1 Ba3 O52 115.88(7) . 1_445
As4 Ba3 O52 90.56(6) 1_455 1_445
Ba2 Ba3 O52 142.07(6) 1_455 1_445
Ba4 Ba3 O52 71.33(6) . 1_445
O31 Ba3 As2 131.43(11) 1_455 1_545
O51 Ba3 As2 77.75(11) 1_455 1_545
O23 Ba3 As2 139.14(10) 1_455 1_545
O11 Ba3 As2 74.79(10) . 1_545
O41 Ba3 As2 143.61(11) . 1_545
O24 Ba3 As2 14.03(10) 1_445 1_545
O34 Ba3 As2 64.01(9) . 1_545
O33 Ba3 As2 79.09(9) . 1_545
O32 Ba3 As2 81.04(8) 1_455 1_545
As3 Ba3 As2 106.980(16) 1_455 1_545
As3 Ba3 As2 68.976(13) . 1_545
O22 Ba3 As2 120.88(7) . 1_545
As2 Ba3 As2 134.634(18) . 1_545
O14 Ba3 As2 60.63(7) 1_445 1_545
As5 Ba3 As2 70.661(14) . 1_545
As1 Ba3 As2 65.849(15) . 1_545
As4 Ba3 As2 138.325(17) 1_455 1_545
Ba2 Ba3 As2 163.598(14) 1_455 1_545
Ba4 Ba3 As2 114.686(12) . 1_545
O52 Ba3 As2 50.65(6) 1_445 1_545
O31 Ba3 O54 111.48(14) 1_455 .
O51 Ba3 O54 36.16(12) 1_455 .
O23 Ba3 O54 116.58(12) 1_455 .
O11 Ba3 O54 156.80(12) . .
O41 Ba3 O54 57.47(12) . .
O24 Ba3 O54 77.26(12) 1_445 .
O34 Ba3 O54 93.29(11) . .
O33 Ba3 O54 40.07(11) . .
O32 Ba3 O54 96.22(11) 1_455 .
As3 Ba3 O54 106.69(6) 1_455 .
As3 Ba3 O54 65.82(6) . .
O22 Ba3 O54 75.41(9) . .
As2 Ba3 O54 97.20(6) . .
O14 Ba3 O54 134.99(9) 1_445 .
As5 Ba3 O54 23.04(6) . .
As1 Ba3 O54 151.87(6) . .
As4 Ba3 O54 58.48(6) 1_455 .
Ba2 Ba3 O54 107.91(6) 1_455 .
Ba4 Ba3 O54 39.62(6) . .
O52 Ba3 O54 36.00(8) 1_445 .
As2 Ba3 O54 86.34(6) 1_545 .
O31 Ba3 Ba1 82.94(12) 1_455 2_557
O51 Ba3 Ba1 173.53(10) 1_455 2_557
O23 Ba3 Ba1 35.40(10) 1_455 2_557
O11 Ba3 Ba1 37.62(10) . 2_557
O41 Ba3 Ba1 105.13(10) . 2_557
O24 Ba3 Ba1 121.11(10) 1_445 2_557
O34 Ba3 Ba1 67.23(10) . 2_557
O33 Ba3 Ba1 110.49(9) . 2_557
O32 Ba3 Ba1 116.54(9) 1_455 2_557
As3 Ba3 Ba1 99.028(13) 1_455 2_557
As3 Ba3 Ba1 89.636(13) . 2_557
O22 Ba3 Ba1 70.43(8) . 2_557
As2 Ba3 Ba1 50.478(12) . 2_557
O14 Ba3 Ba1 77.57(7) 1_445 2_557
As5 Ba3 Ba1 165.957(14) . 2_557
As1 Ba3 Ba1 54.888(12) . 2_557
As4 Ba3 Ba1 113.903(14) 1_455 2_557
Ba2 Ba3 Ba1 65.007(9) 1_455 2_557
Ba4 Ba3 Ba1 107.380(11) . 2_557
O52 Ba3 Ba1 148.25(6) 1_445 2_557
As2 Ba3 Ba1 107.761(13) 1_545 2_557
O54 Ba3 Ba1 145.63(6) . 2_557
O31 Ba3 O12 118.28(14) 1_455 .
O51 Ba3 O12 150.28(11) 1_455 .
O23 Ba3 O12 53.56(11) 1_455 .
O11 Ba3 O12 47.54(11) . .
O41 Ba3 O12 113.32(11) . .
O24 Ba3 O12 99.81(12) 1_445 .
O34 Ba3 O12 31.83(11) . .
O33 Ba3 O12 79.10(11) . .
O32 Ba3 O12 141.58(11) 1_455 .
As3 Ba3 O12 133.30(6) 1_455 .
As3 Ba3 O12 55.05(6) . .
O22 Ba3 O12 58.09(10) . .
As2 Ba3 O12 52.72(6) . .
O14 Ba3 O12 90.25(9) 1_445 .
As5 Ba3 O12 131.48(6) . .
As1 Ba3 O12 65.54(6) . .
As4 Ba3 O12 128.79(6) 1_455 .
Ba2 Ba3 O12 93.69(6) 1_455 .
Ba4 Ba3 O12 92.48(6) . .
O52 Ba3 O12 113.21(8) 1_445 .
As2 Ba3 O12 86.06(6) 1_545 .
O54 Ba3 O12 118.98(8) . .
Ba1 Ba3 O12 35.57(6) 2_557 .
O31 Ba3 O42 55.29(15) 1_455 1_455
O51 Ba3 O42 44.37(12) 1_455 1_455
O23 Ba3 O42 99.88(11) 1_455 1_455
O11 Ba3 O42 146.05(11) . 1_455
O41 Ba3 O42 37.11(10) . 1_455
O24 Ba3 O42 106.80(12) 1_445 1_455
O34 Ba3 O42 146.46(11) . 1_455
O33 Ba3 O42 92.52(11) . 1_455
O32 Ba3 O42 62.46(11) 1_455 1_455
As3 Ba3 O42 55.68(6) 1_455 1_455
As3 Ba3 O42 119.04(6) . 1_455
O22 Ba3 O42 94.25(9) . 1_455
As2 Ba3 O42 97.41(6) . 1_455
O14 Ba3 O42 113.57(9) 1_445 1_455
As5 Ba3 O42 57.54(6) . 1_455
As1 Ba3 O42 134.69(6) . 1_455
As4 Ba3 O42 21.28(5) 1_455 1_455
Ba2 Ba3 O42 64.42(6) 1_455 1_455
Ba4 Ba3 O42 65.51(6) . 1_455
O52 Ba3 O42 80.06(9) 1_445 1_455
As2 Ba3 O42 120.82(6) 1_545 1_455
O54 Ba3 O42 56.23(8) . 1_455
Ba1 Ba3 O42 129.43(6) 2_557 1_455
O12 Ba3 O42 150.07(8) . 1_455
O33 Ba4 O22 70.59(15) . .
O33 Ba4 O41 81.76(14) . .
O22 Ba4 O41 77.17(15) . .
O33 Ba4 O52 142.07(15) . 1_455
O22 Ba4 O52 72.01(16) . 1_455
O41 Ba4 O52 84.08(14) . 1_455
O33 Ba4 O62 122.72(15) . 2_556
O22 Ba4 O62 159.43(14) . 2_556
O41 Ba4 O62 118.19(13) . 2_556
O52 Ba4 O62 94.96(15) 1_455 2_556
O33 Ba4 O43 101.61(14) . .
O22 Ba4 O43 71.08(15) . .
O41 Ba4 O43 144.59(14) . .
O52 Ba4 O43 71.67(13) 1_455 .
O62 Ba4 O43 89.93(13) 2_556 .
O33 Ba4 O42 73.37(14) . .
O22 Ba4 O42 105.10(14) . .
O41 Ba4 O42 152.26(13) . .
O52 Ba4 O42 123.26(13) 1_455 .
O62 Ba4 O42 68.22(13) 2_556 .
O43 Ba4 O42 55.40(12) . .
O33 Ba4 O54 62.12(13) . .
O22 Ba4 O54 130.73(14) . .
O41 Ba4 O54 83.07(14) . .
O52 Ba4 O54 149.76(13) 1_455 .
O62 Ba4 O54 67.72(13) 2_556 .
O43 Ba4 O54 130.00(13) . .
O42 Ba4 O54 74.65(12) . .
O33 Ba4 O44 122.72(12) . 1_455
O22 Ba4 O44 121.06(13) . 1_455
O41 Ba4 O44 53.31(13) . 1_455
O52 Ba4 O44 73.01(12) 1_455 1_455
O62 Ba4 O44 67.35(12) 2_556 1_455
O43 Ba4 O44 135.67(13) . 1_455
O42 Ba4 O44 133.75(13) . 1_455
O54 Ba4 O44 77.36(12) . 1_455
O33 Ba4 As4 84.88(10) . .
O22 Ba4 As4 85.78(10) . .
O41 Ba4 As4 161.06(10) . .
O52 Ba4 As4 98.56(9) 1_455 .
O62 Ba4 As4 80.41(8) 2_556 .
O43 Ba4 As4 27.83(9) . .
O42 Ba4 As4 27.83(8) . .
O54 Ba4 As4 102.42(9) . .
O44 Ba4 As4 145.39(9) 1_455 .
O33 Ba4 As4 100.43(10) . 1_455
O22 Ba4 As4 98.58(10) . 1_455
O41 Ba4 As4 24.72(10) . 1_455
O52 Ba4 As4 79.01(9) 1_455 1_455
O62 Ba4 As4 94.28(8) 2_556 1_455
O43 Ba4 As4 150.63(9) . 1_455
O42 Ba4 As4 151.47(9) . 1_455
O54 Ba4 As4 77.90(9) . 1_455
O44 Ba4 As4 28.66(8) 1_455 1_455
As4 Ba4 As4 174.00(2) . 1_455
O33 Ba4 O64 159.82(13) . 2_556
O22 Ba4 O64 119.20(14) . 2_556
O41 Ba4 O64 116.82(12) . 2_556
O52 Ba4 O64 53.40(13) 1_455 2_556
O62 Ba4 O64 43.06(12) 2_556 2_556
O43 Ba4 O64 68.34(13) . 2_556
O42 Ba4 O64 86.71(12) . 2_556
O54 Ba4 O64 110.02(12) . 2_556
O44 Ba4 O64 69.34(11) 1_455 2_556
As4 Ba4 O64 78.68(8) . 2_556
As4 Ba4 O64 95.54(8) 1_455 2_556
O33 Ba4 As3 19.68(10) . .
O22 Ba4 As3 56.95(11) . .
O41 Ba4 As3 92.44(10) . .
O52 Ba4 As3 128.17(11) 1_455 .
O62 Ba4 As3 130.43(10) 2_556 .
O43 Ba4 As3 83.32(10) . .
O42 Ba4 As3 67.75(10) . .
O54 Ba4 As3 79.68(9) . .
O44 Ba4 As3 140.51(8) 1_455 .
As4 Ba4 As3 71.106(14) . .
As4 Ba4 As3 114.732(16) 1_455 .
O64 Ba4 As3 149.68(8) 2_556 .
O33 Ba4 As2 77.47(11) . .
O22 Ba4 As2 17.85(10) . .
O41 Ba4 As2 61.08(11) . .
O52 Ba4 As2 64.89(11) 1_455 .
O62 Ba4 As2 159.81(10) 2_556 .
O43 Ba4 As2 84.98(10) . .
O42 Ba4 As2 122.90(10) . .
O54 Ba4 As2 129.40(9) . .
O44 Ba4 As2 103.32(9) 1_455 .
As4 Ba4 As2 102.922(16) . .
As4 Ba4 As2 81.106(14) 1_455 .
O64 Ba4 As2 117.47(7) 2_556 .
As3 Ba4 As2 68.395(14) . .
O33 Ba4 As5 149.88(11) . 1_565
O22 Ba4 As5 84.75(11) . 1_565
O41 Ba4 As5 75.97(10) . 1_565
O52 Ba4 As5 16.72(9) 1_455 1_565
O62 Ba4 As5 86.04(10) 2_556 1_565
O43 Ba4 As5 85.76(9) . 1_565
O42 Ba4 As5 131.59(9) . 1_565
O54 Ba4 As5 133.10(8) . 1_565
O44 Ba4 As5 56.41(8) 1_455 1_565
As4 Ba4 As5 110.941(16) . 1_565
As4 Ba4 As5 65.615(14) 1_455 1_565
O64 Ba4 As5 49.48(7) 2_556 1_565
As3 Ba4 As5 141.659(16) . 1_565
As2 Ba4 As5 74.119(14) . 1_565
O33 Ba4 As6 117.22(11) . .
O22 Ba4 As6 171.64(11) . .
O41 Ba4 As6 100.40(10) . .
O52 Ba4 As6 99.86(11) 1_455 .
O62 Ba4 As6 18.80(8) 2_556 .
O43 Ba4 As6 108.72(10) . .
O42 Ba4 As6 80.83(10) . .
O54 Ba4 As6 56.11(9) . .
O44 Ba4 As6 52.96(9) 1_455 .
As4 Ba4 As6 97.617(14) . .
As4 Ba4 As6 77.521(14) 1_455 .
O64 Ba4 As6 54.53(8) 2_556 .
As3 Ba4 As6 131.390(16) . .
As2 Ba4 As6 155.894(15) . .
As5 Ba4 As6 86.900(14) 1_565 .
O33 Ba4 O31 43.22(12) . .
O22 Ba4 O31 46.82(13) . .
O41 Ba4 O31 107.11(12) . .
O52 Ba4 O31 110.15(12) 1_455 .
O62 Ba4 O31 130.04(12) 2_556 .
O43 Ba4 O31 60.60(12) . .
O42 Ba4 O31 61.86(13) . .
O54 Ba4 O31 99.77(11) . .
O44 Ba4 O31 160.31(11) 1_455 .
As4 Ba4 O31 54.29(7) . .
As4 Ba4 O31 131.68(7) 1_455 .
O64 Ba4 O31 128.79(11) 2_556 .
As3 Ba4 O31 23.62(7) . .
As2 Ba4 O31 63.15(8) . .
As5 Ba4 O31 126.29(7) 1_565 .
As6 Ba4 O31 140.78(8) . .
O33 Ba4 O24 100.84(13) . 1_455
O22 Ba4 O24 39.34(12) . 1_455
O41 Ba4 O24 56.74(12) . 1_455
O52 Ba4 O24 43.09(13) 1_455 1_455
O62 Ba4 O24 135.77(12) 2_556 1_455
O43 Ba4 O24 88.30(12) . 1_455
O42 Ba4 O24 139.54(11) . 1_455
O54 Ba4 O24 139.02(12) . 1_455
O44 Ba4 O24 83.79(11) 1_455 1_455
As4 Ba4 O24 113.36(7) . 1_455
As4 Ba4 O24 68.60(7) 1_455 1_455
O64 Ba4 O24 96.41(10) 2_556 1_455
As3 Ba4 O24 93.20(7) . 1_455
As2 Ba4 O24 24.81(7) . 1_455
As5 Ba4 O24 49.75(7) 1_565 1_455
As6 Ba4 O24 132.79(7) . 1_455
O31 Ba4 O24 86.16(10) . 1_455
O33 Ba4 O63 99.08(12) . .
O22 Ba4 O63 159.53(12) . .
O41 Ba4 O63 83.98(12) . .
O52 Ba4 O63 114.20(12) 1_455 .
O62 Ba4 O63 40.62(11) 2_556 .
O43 Ba4 O63 129.17(12) . .
O42 Ba4 O63 87.95(11) . .
O54 Ba4 O63 37.16(10) . .
O44 Ba4 O63 49.04(11) 1_455 .
As4 Ba4 O63 111.45(6) . .
As4 Ba4 O63 65.17(6) 1_455 .
O64 Ba4 O63 76.51(10) 2_556 .
As3 Ba4 O63 116.79(6) . .
As2 Ba4 O63 145.06(6) . .
As5 Ba4 O63 98.47(6) 1_565 .
As6 Ba4 O63 23.02(6) . .
O31 Ba4 O63 135.16(9) . .
O24 Ba4 O63 132.10(9) 1_455 .
O33 Ba4 As5 50.73(10) . .
O22 Ba4 As5 114.07(11) . .
O41 Ba4 As5 68.29(10) . .
O52 Ba4 As5 148.41(9) 1_455 .
O62 Ba4 As5 85.45(9) 2_556 .
O43 Ba4 As5 139.88(9) . .
O42 Ba4 As5 86.24(8) . .
O54 Ba4 As5 18.68(9) . .
O44 Ba4 As5 78.14(8) 1_455 .
As4 Ba4 As5 112.574(15) . .
As4 Ba4 As5 69.486(14) 1_455 .
O64 Ba4 As5 126.25(8) 2_556 .
As3 Ba4 As5 70.131(13) . .
As2 Ba4 As5 110.821(14) . .
As5 Ba4 As5 133.408(16) 1_565 .
As6 Ba4 As5 71.744(13) . .
O31 Ba4 As5 92.96(7) . .
O24 Ba4 As5 121.72(7) 1_455 .
O63 Ba4 As5 50.04(6) . .
O33 Ba4 Ba3 42.43(10) . .
O22 Ba4 Ba3 62.61(11) . .
O41 Ba4 Ba3 40.06(10) . .
O52 Ba4 Ba3 112.10(11) 1_455 .
O62 Ba4 Ba3 137.96(9) 2_556 .
O43 Ba4 Ba3 128.15(10) . .
O42 Ba4 Ba3 115.72(9) . .
O54 Ba4 Ba3 73.23(9) . .
O44 Ba4 Ba3 89.79(8) 1_455 .
As4 Ba4 Ba3 123.735(14) . .
As4 Ba4 Ba3 62.189(12) 1_455 .
O64 Ba4 Ba3 156.86(7) 2_556 .
As3 Ba4 Ba3 52.740(11) . .
As2 Ba4 Ba3 56.257(12) . .
As5 Ba4 Ba3 110.862(12) 1_565 .
As6 Ba4 Ba3 120.511(13) . .
O31 Ba4 Ba3 70.88(7) . .
O24 Ba4 Ba3 70.62(7) 1_455 .
O63 Ba4 Ba3 97.67(6) . .
As5 Ba4 Ba3 54.584(11) . .
O33 Ba4 Ba5 43.26(11) . .
O22 Ba4 Ba5 105.55(11) . .
O41 Ba4 Ba5 113.88(10) . .
O52 Ba4 Ba5 161.25(9) 1_455 .
O62 Ba4 Ba5 81.55(10) 2_556 .
O43 Ba4 Ba5 89.84(9) . .
O42 Ba4 Ba5 38.45(8) . .
O54 Ba4 Ba5 44.59(8) . .
O44 Ba4 Ba5 121.43(8) 1_455 .
As4 Ba4 Ba5 62.709(13) . .
As4 Ba4 Ba5 119.529(14) 1_455 .
O64 Ba4 Ba5 117.42(7) 2_556 .
As3 Ba4 Ba5 49.542(11) . .
As2 Ba4 Ba5 117.883(13) . .
As5 Ba4 Ba5 166.839(14) 1_565 .
As6 Ba4 Ba5 82.771(12) . .
O31 Ba4 Ba5 60.84(7) . .
O24 Ba4 Ba5 142.61(7) 1_455 .
O63 Ba4 Ba5 74.81(6) . .
As5 Ba4 Ba5 50.048(9) . .
Ba3 Ba4 Ba5 81.545(9) . .
O33 Ba4 O53 152.78(12) . 1_455
O22 Ba4 O53 105.13(12) . 1_455
O41 Ba4 O53 71.18(11) . 1_455
O52 Ba4 O53 39.42(11) 1_455 1_455
O62 Ba4 O53 70.38(11) 2_556 1_455
O43 Ba4 O53 102.15(11) . 1_455
O42 Ba4 O53 132.06(11) . 1_455
O54 Ba4 O53 110.35(10) . 1_455
O44 Ba4 O53 35.41(10) 1_455 1_455
As4 Ba4 O53 122.09(6) . 1_455
As4 Ba4 O53 52.85(6) 1_455 1_455
O64 Ba4 O53 45.93(9) 2_556 1_455
As3 Ba4 O53 158.89(6) . 1_455
As2 Ba4 O53 91.58(6) . 1_455
As5 Ba4 O53 22.94(6) 1_565 1_455
As6 Ba4 O53 66.59(6) . 1_455
O31 Ba4 O53 149.14(9) . 1_455
O24 Ba4 O53 66.87(9) 1_455 1_455
O63 Ba4 O53 75.70(8) . 1_455
As5 Ba4 O53 113.52(6) . 1_455
Ba3 Ba4 O53 111.01(6) . 1_455
Ba5 Ba4 O53 149.24(6) . 1_455
O33 Ba4 O51 51.21(12) . 1_455
O22 Ba4 O51 98.74(13) . 1_455
O41 Ba4 O51 47.17(12) . 1_455
O52 Ba4 O51 130.72(11) 1_455 1_455
O62 Ba4 O51 101.81(11) 2_556 1_455
O43 Ba4 O51 152.55(11) . 1_455
O42 Ba4 O51 105.98(10) . 1_455
O54 Ba4 O51 39.81(11) . 1_455
O44 Ba4 O51 71.62(10) 1_455 1_455
As4 Ba4 O51 129.64(6) . 1_455
As4 Ba4 O51 54.00(6) 1_455 1_455
O64 Ba4 O51 135.56(10) 2_556 1_455
As3 Ba4 O51 70.13(6) . 1_455
As2 Ba4 O51 91.40(7) . 1_455
As5 Ba4 O51 119.42(6) 1_565 1_455
As6 Ba4 O51 85.02(7) . 1_455
O31 Ba4 O51 93.54(9) . 1_455
O24 Ba4 O51 99.71(9) 1_455 1_455
O63 Ba4 O51 62.00(9) . 1_455
As5 Ba4 O51 22.07(6) . 1_455
Ba3 Ba4 O51 36.20(6) . 1_455
Ba5 Ba4 O51 67.87(6) . 1_455
O53 Ba4 O51 105.15(9) 1_455 1_455
O33 Ba4 Ba5 134.47(10) . 1_565
O22 Ba4 Ba5 77.39(11) . 1_565
O41 Ba4 Ba5 121.79(10) . 1_565
O52 Ba4 Ba5 38.24(10) 1_455 1_565
O62 Ba4 Ba5 82.58(9) 2_556 1_565
O43 Ba4 Ba5 35.98(9) . 1_565
O42 Ba4 Ba5 85.09(8) . 1_565
O54 Ba4 Ba5 148.52(9) . 1_565
O44 Ba4 Ba5 101.26(8) 1_455 1_565
As4 Ba4 Ba5 60.886(13) . 1_565
As4 Ba4 Ba5 115.885(13) 1_455 1_565
O64 Ba4 Ba5 43.78(8) 2_556 1_565
As3 Ba4 Ba5 114.851(13) . 1_565
As2 Ba4 Ba5 81.856(12) . 1_565
As5 Ba4 Ba5 50.270(10) 1_565 1_565
As6 Ba4 Ba5 97.527(12) . 1_565
O31 Ba4 Ba5 91.26(7) . 1_565
O24 Ba4 Ba5 70.63(7) 1_455 1_565
O63 Ba4 Ba5 120.12(6) . 1_565
As5 Ba4 Ba5 167.189(13) . 1_565
Ba3 Ba4 Ba5 138.111(11) . 1_565
Ba5 Ba4 Ba5 123.099(11) . 1_565
O53 Ba4 Ba5 66.47(6) 1_455 1_565
O51 Ba4 Ba5 168.91(6) 1_455 1_565
O42 Ba5 O43 157.45(13) . 1_545
O42 Ba5 O51 73.74(14) . .
O43 Ba5 O51 84.03(14) 1_545 .
O42 Ba5 O32 98.63(15) . .
O43 Ba5 O32 74.86(14) 1_545 .
O51 Ba5 O32 65.45(14) . .
O42 Ba5 O52 129.11(13) . 1_445
O43 Ba5 O52 72.25(12) 1_545 1_445
O51 Ba5 O52 144.59(15) . 1_445
O32 Ba5 O52 82.88(14) . 1_445
O42 Ba5 O33 72.07(14) . .
O43 Ba5 O33 117.74(14) 1_545 .
O51 Ba5 O33 102.92(13) . .
O32 Ba5 O33 54.88(12) . .
O52 Ba5 O33 67.78(13) 1_445 .
O42 Ba5 O54 77.61(12) . .
O43 Ba5 O54 124.95(12) 1_545 .
O51 Ba5 O54 149.62(14) . .
O32 Ba5 O54 109.92(13) . .
O52 Ba5 O54 55.04(12) 1_445 .
O33 Ba5 O54 57.93(12) . .
O42 Ba5 O61 69.97(14) . .
O43 Ba5 O61 111.70(14) 1_545 .
O51 Ba5 O61 100.95(14) . .
O32 Ba5 O61 164.84(13) . .
O52 Ba5 O61 111.97(13) 1_445 .
O33 Ba5 O61 126.59(12) . .
O54 Ba5 O61 78.12(12) . .
O42 Ba5 O64 112.54(14) . 2_546
O43 Ba5 O64 82.38(14) 1_545 2_546
O51 Ba5 O64 140.59(13) . 2_546
O32 Ba5 O64 143.29(14) . 2_546
O52 Ba5 O64 62.70(14) 1_445 2_546
O33 Ba5 O64 116.16(12) . 2_546
O54 Ba5 O64 61.42(12) . 2_546
O61 Ba5 O64 51.74(12) . 2_546
O42 Ba5 O53 90.76(13) . 1_545
O43 Ba5 O53 72.63(12) 1_545 1_545
O51 Ba5 O53 53.73(13) . 1_545
O32 Ba5 O53 112.45(12) . 1_545
O52 Ba5 O53 135.86(12) 1_445 1_545
O33 Ba5 O53 154.99(12) . 1_545
O54 Ba5 O53 137.27(12) . 1_545
O61 Ba5 O53 59.36(11) . 1_545
O64 Ba5 O53 86.89(12) 2_546 1_545
O42 Ba5 As3 77.61(11) . .
O43 Ba5 As3 101.55(11) 1_545 .
O51 Ba5 As3 77.47(10) . .
O32 Ba5 As3 28.38(9) . .
O52 Ba5 As3 81.89(10) 1_445 .
O33 Ba5 As3 28.93(9) . .
O54 Ba5 As3 86.82(9) . .
O61 Ba5 As3 146.44(8) . .
O64 Ba5 As3 141.57(9) 2_546 .
O53 Ba5 As3 131.06(8) 1_545 .
O42 Ba5 As5 80.67(9) . 1_655
O43 Ba5 As5 77.60(9) 1_545 1_655
O51 Ba5 As5 25.81(10) . 1_655
O32 Ba5 As5 88.18(9) . 1_655
O52 Ba5 As5 149.82(9) 1_445 1_655
O33 Ba5 As5 128.17(9) . 1_655
O54 Ba5 As5 153.46(9) . 1_655
O61 Ba5 As5 80.26(8) . 1_655
O64 Ba5 As5 114.81(9) 2_546 1_655
O53 Ba5 As5 27.92(8) 1_545 1_655
As3 Ba5 As5 103.252(16) . 1_655
O42 Ba5 As5 104.65(9) . .
O43 Ba5 As5 97.57(9) 1_545 .
O51 Ba5 As5 160.69(10) . .
O32 Ba5 As5 96.27(10) . .
O52 Ba5 As5 26.32(9) 1_445 .
O33 Ba5 As5 59.25(8) . .
O54 Ba5 As5 28.73(8) . .
O61 Ba5 As5 96.33(8) . .
O64 Ba5 As5 58.31(9) 2_546 .
O53 Ba5 As5 145.06(8) 1_545 .
As3 Ba5 As5 83.374(16) . .
As5 Ba5 As5 172.40(2) 1_655 .
O42 Ba5 As6 92.72(11) . 2_546
O43 Ba5 As6 94.87(11) 1_545 2_546
O51 Ba5 As6 119.13(10) . 2_546
O32 Ba5 As6 168.62(10) . 2_546
O52 Ba5 As6 89.39(10) 1_445 2_546
O33 Ba5 As6 129.26(9) . 2_546
O54 Ba5 As6 71.71(9) . 2_546
O61 Ba5 As6 25.23(8) . 2_546
O64 Ba5 As6 27.08(9) 2_546 2_546
O53 Ba5 As6 67.91(8) 1_545 2_546
As3 Ba5 As6 158.002(18) . 2_546
As5 Ba5 As6 94.447(15) 1_655 2_546
As5 Ba5 As6 80.009(15) . 2_546
O42 Ba5 As4 146.21(10) . 1_545
O43 Ba5 As4 15.58(10) 1_545 1_545
O51 Ba5 As4 77.69(11) . 1_545
O32 Ba5 As4 85.35(9) . 1_545
O52 Ba5 As4 84.66(9) 1_445 1_545
O33 Ba5 As4 132.81(9) . 1_545
O54 Ba5 As4 132.67(8) . 1_545
O61 Ba5 As4 98.65(9) . 1_545
O64 Ba5 As4 79.43(9) 2_546 1_545
O53 Ba5 As4 57.38(8) 1_545 1_545
As3 Ba5 As4 113.389(16) . 1_545
As5 Ba5 As4 65.861(14) 1_655 1_545
As5 Ba5 As4 108.256(16) . 1_545
As6 Ba5 As4 85.637(15) 2_546 1_545
O42 Ba5 As4 14.68(10) . .
O43 Ba5 As4 144.69(10) 1_545 .
O51 Ba5 As4 60.86(11) . .
O32 Ba5 As4 86.38(10) . .
O52 Ba5 As4 135.51(9) 1_445 .
O33 Ba5 As4 70.77(9) . .
O54 Ba5 As4 89.35(8) . .
O61 Ba5 As4 80.77(8) . .
O64 Ba5 As4 126.72(9) 2_546 .
O53 Ba5 As4 87.97(8) 1_545 .
As3 Ba5 As4 69.115(15) . .
As5 Ba5 As4 72.077(13) 1_655 .
As5 Ba5 As4 114.259(16) . .
As6 Ba5 As4 104.963(16) 2_546 .
As4 Ba5 As4 137.306(16) 1_545 .
O42 Ba5 O31 60.59(13) . .
O43 Ba5 O31 111.85(13) 1_545 .
O51 Ba5 O31 61.42(12) . .
O32 Ba5 O31 38.32(12) . .
O52 Ba5 O31 103.17(12) 1_445 .
O33 Ba5 O31 41.53(10) . .
O54 Ba5 O31 95.65(11) . .
O61 Ba5 O31 130.27(11) . .
O64 Ba5 O31 156.92(11) 2_546 .
O53 Ba5 O31 114.22(10) 1_545 .
As3 Ba5 O31 21.67(7) . .
As5 Ba5 O31 86.70(6) 1_655 .
As5 Ba5 O31 100.61(6) . .
As6 Ba5 O31 152.80(7) 2_546 .
As4 Ba5 O31 119.11(7) 1_545 .
As4 Ba5 O31 49.63(7) . .
O42 Ba5 O44 126.19(12) . 1_545
O43 Ba5 O44 39.59(12) 1_545 1_545
O51 Ba5 O44 72.64(12) . 1_545
O32 Ba5 O44 103.96(11) . 1_545
O52 Ba5 O44 101.96(11) 1_445 1_545
O33 Ba5 O44 156.40(11) . 1_545
O54 Ba5 O44 134.66(11) . 1_545
O61 Ba5 O44 76.70(11) . 1_545
O64 Ba5 O44 73.36(11) 2_546 1_545
O53 Ba5 O44 35.46(10) 1_545 1_545
As3 Ba5 O44 132.09(7) . 1_545
As5 Ba5 O44 52.46(6) 1_655 1_545
As5 Ba5 O44 120.24(6) . 1_545
As6 Ba5 O44 69.43(7) 2_546 1_545
As4 Ba5 O44 24.10(6) 1_545 1_545
As4 Ba5 O44 122.53(6) . 1_545
O31 Ba5 O44 129.25(9) . 1_545
O42 Ba5 Ba4 42.89(10) . .
O43 Ba5 Ba4 153.93(10) 1_545 .
O51 Ba5 Ba4 106.37(11) . .
O32 Ba5 Ba4 87.62(9) . .
O52 Ba5 Ba4 86.75(9) 1_445 .
O33 Ba5 Ba4 37.30(9) . .
O54 Ba5 Ba4 43.67(9) . .
O61 Ba5 Ba4 90.14(8) . .
O64 Ba5 Ba4 101.91(9) 2_546 .
O53 Ba5 Ba4 132.86(8) 1_545 .
As3 Ba5 Ba4 59.248(13) . .
As5 Ba5 Ba4 121.727(14) 1_655 .
As5 Ba5 Ba4 64.793(12) . .
As6 Ba5 Ba4 100.301(13) 2_546 .
As4 Ba5 Ba4 169.515(14) 1_545 .
As4 Ba5 Ba4 49.655(10) . .
O31 Ba5 Ba4 57.27(7) . .
O44 Ba5 Ba4 166.18(6) 1_545 .
O42 Ba5 Ba2 129.73(10) . 1_545
O43 Ba5 Ba2 39.76(11) 1_545 1_545
O51 Ba5 Ba2 68.73(11) . 1_545
O32 Ba5 Ba2 35.16(10) . 1_545
O52 Ba5 Ba2 76.30(9) 1_445 1_545
O33 Ba5 Ba2 84.90(9) . 1_545
O54 Ba5 Ba2 126.11(9) . 1_545
O61 Ba5 Ba2 148.50(9) . 1_545
O64 Ba5 Ba2 117.72(9) 2_546 1_545
O53 Ba5 Ba2 92.95(8) 1_545 1_545
As3 Ba5 Ba2 62.720(13) . 1_545
As5 Ba5 Ba2 79.829(13) 1_655 1_545
As5 Ba5 Ba2 100.296(13) . 1_545
As6 Ba5 Ba2 134.580(15) 2_546 1_545
As4 Ba5 Ba2 50.701(11) 1_545 1_545
As4 Ba5 Ba2 115.489(12) . 1_545
O31 Ba5 Ba2 72.41(7) . 1_545
O44 Ba5 Ba2 71.82(7) 1_545 1_545
Ba4 Ba5 Ba2 121.149(11) . 1_545
O42 Ba5 Ba4 164.09(9) . 1_545
O43 Ba5 Ba4 38.46(9) 1_545 1_545
O51 Ba5 Ba4 121.91(11) . 1_545
O32 Ba5 Ba4 86.75(10) . 1_545
O52 Ba5 Ba4 36.38(9) 1_445 1_545
O33 Ba5 Ba4 99.58(9) . 1_545
O54 Ba5 Ba4 86.48(8) . 1_545
O61 Ba5 Ba4 106.93(8) . 1_545
O64 Ba5 Ba4 58.21(9) 2_546 1_545
O53 Ba5 Ba4 101.06(8) 1_545 1_545
As3 Ba5 Ba4 101.816(14) . 1_545
As5 Ba5 Ba4 114.615(14) 1_655 1_545
As5 Ba5 Ba4 59.706(12) . 1_545
As6 Ba5 Ba4 82.085(13) 2_546 1_545
As4 Ba5 Ba4 48.754(10) 1_545 1_545
As4 Ba5 Ba4 170.246(14) . 1_545
O31 Ba5 Ba4 122.04(7) . 1_545
O44 Ba5 Ba4 66.00(6) 1_545 1_545
Ba4 Ba5 Ba4 123.099(11) . 1_545
Ba2 Ba5 Ba4 60.854(8) 1_545 1_545
O42 Ba5 Ba6 36.25(11) . .
O43 Ba5 Ba6 141.50(10) 1_545 .
O51 Ba5 Ba6 87.96(11) . .
O32 Ba5 Ba6 134.27(10) . .
O52 Ba5 Ba6 126.85(9) 1_445 .
O33 Ba5 Ba6 100.75(9) . .
O54 Ba5 Ba6 74.50(9) . .
O61 Ba5 Ba6 33.73(8) . .
O64 Ba5 Ba6 80.31(9) 2_546 .
O53 Ba5 Ba6 72.33(8) 1_545 .
As3 Ba5 Ba6 113.324(15) . .
As5 Ba5 Ba6 78.971(12) 1_655 .
As5 Ba5 Ba6 102.004(13) . .
As6 Ba5 Ba6 57.086(12) 2_546 .
As4 Ba5 Ba6 126.279(13) 1_545 .
As4 Ba5 Ba6 47.890(10) . .
O31 Ba5 Ba6 96.75(7) . .
O44 Ba5 Ba6 102.21(6) 1_545 .
Ba4 Ba5 Ba6 63.999(8) . .
Ba2 Ba5 Ba6 156.689(10) 1_545 .
Ba4 Ba5 Ba6 138.455(11) 1_545 .
O42 Ba5 O41 35.43(11) . 1_655
O43 Ba5 O41 124.40(11) 1_545 1_655
O51 Ba5 O41 42.08(12) . 1_655
O32 Ba5 O41 71.01(12) . 1_655
O52 Ba5 O41 141.38(12) 1_445 1_655
O33 Ba5 O41 73.93(11) . 1_655
O54 Ba5 O41 107.55(10) . 1_655
O61 Ba5 O41 94.50(10) . 1_655
O64 Ba5 O41 144.99(11) 2_546 1_655
O53 Ba5 O41 81.55(10) 1_545 1_655
As3 Ba5 O41 61.56(7) . 1_655
As5 Ba5 O41 59.04(6) 1_655 1_655
As5 Ba5 O41 128.29(6) . 1_655
As6 Ba5 O41 119.72(6) 2_546 1_655
As4 Ba5 O41 119.76(6) 1_545 1_655
As4 Ba5 O41 20.83(6) . 1_655
O31 Ba5 O41 39.92(10) . 1_655
O44 Ba5 O41 111.47(8) 1_545 1_655
Ba4 Ba5 O41 64.78(6) . 1_655
Ba2 Ba5 O41 95.88(6) 1_545 1_655
Ba4 Ba5 O41 156.58(6) 1_545 1_655
Ba6 Ba5 O41 64.71(6) . 1_655
O42 Ba5 O22 146.88(13) . 1_545
O43 Ba5 O22 42.34(12) 1_545 1_545
O51 Ba5 O22 103.28(12) . 1_545
O32 Ba5 O22 53.04(12) . 1_545
O52 Ba5 O22 41.97(11) 1_445 1_545
O33 Ba5 O22 76.72(11) . 1_545
O54 Ba5 O22 95.17(10) . 1_545
O61 Ba5 O22 140.82(10) . 1_545
O64 Ba5 O22 90.92(11) 2_546 1_545
O53 Ba5 O22 114.48(10) 1_545 1_545
As3 Ba5 O22 69.68(6) . 1_545
As5 Ba5 O22 111.33(6) 1_655 1_545
As5 Ba5 O22 67.18(6) . 1_545
As6 Ba5 O22 115.93(7) 2_546 1_545
As4 Ba5 O22 57.92(6) 1_545 1_545
As4 Ba5 O22 138.19(6) . 1_545
O31 Ba5 O22 88.56(10) . 1_545
O44 Ba5 O22 81.74(9) 1_545 1_545
Ba4 Ba5 O22 111.60(6) . 1_545
Ba2 Ba5 O22 34.55(6) 1_545 1_545
Ba4 Ba5 O22 33.90(6) 1_545 1_545
Ba6 Ba5 O22 168.76(6) . 1_545
O41 Ba5 O22 123.94(9) 1_655 1_545
O42 Ba5 O63 103.82(12) . 2_546
O43 Ba5 O63 78.58(12) 1_545 2_546
O51 Ba5 O63 106.47(11) . 2_546
O32 Ba5 O63 152.85(11) . 2_546
O52 Ba5 O63 94.41(12) 1_445 2_546
O33 Ba5 O63 147.79(10) . 2_546
O54 Ba5 O63 89.87(10) . 2_546
O61 Ba5 O63 34.21(10) . 2_546
O64 Ba5 O63 34.46(10) 2_546 2_546
O53 Ba5 O63 52.83(9) 1_545 2_546
As3 Ba5 O63 176.03(5) . 2_546
As5 Ba5 O63 80.68(5) 1_655 2_546
As5 Ba5 O63 92.67(5) . 2_546
As6 Ba5 O63 19.44(5) 2_546 2_546
As4 Ba5 O63 67.50(5) 1_545 2_546
As4 Ba5 O63 113.07(6) . 2_546
O31 Ba5 O63 161.57(9) . 2_546
O44 Ba5 O63 50.01(8) 1_545 2_546
Ba4 Ba5 O63 119.29(5) . 2_546
Ba2 Ba5 O63 117.92(6) 1_545 2_546
Ba4 Ba5 O63 75.77(6) 1_545 2_546
Ba6 Ba5 O63 67.77(6) . 2_546
O41 Ba5 O63 121.68(8) 1_655 2_546
O22 Ba5 O63 108.49(8) 1_545 2_546
O61 Ba6 O53 94.85(15) . 2_646
O61 Ba6 O44 117.10(14) . .
O53 Ba6 O44 131.96(14) 2_646 .
O61 Ba6 O62 90.98(14) . 2_556
O53 Ba6 O62 113.81(13) 2_646 2_556
O44 Ba6 O62 101.23(13) . 2_556
O61 Ba6 O63 75.24(13) . 1_655
O53 Ba6 O63 85.40(13) 2_646 1_655
O44 Ba6 O63 70.82(14) . 1_655
O62 Ba6 O63 157.56(13) 2_556 1_655
O61 Ba6 O63 156.09(13) . 2_556
O53 Ba6 O63 73.88(14) 2_646 2_556
O44 Ba6 O63 85.16(13) . 2_556
O62 Ba6 O63 75.21(13) 2_556 2_556
O63 Ba6 O63 123.42(10) 1_655 2_556
O61 Ba6 O42 72.83(14) . .
O53 Ba6 O42 167.46(13) 2_646 .
O44 Ba6 O42 55.66(13) . .
O62 Ba6 O42 69.69(13) 2_556 .
O63 Ba6 O42 89.11(13) 1_655 .
O63 Ba6 O42 118.41(13) 2_556 .
O61 Ba6 O61 125.77(12) . 2_656
O53 Ba6 O61 63.82(13) 2_646 2_656
O44 Ba6 O61 68.36(13) . 2_656
O62 Ba6 O61 142.95(13) 2_556 2_656
O63 Ba6 O61 54.99(12) 1_655 2_656
O63 Ba6 O61 68.67(12) 2_556 2_656
O42 Ba6 O61 121.34(12) . 2_656
O61 Ba6 O64 73.76(13) . .
O53 Ba6 O64 65.78(13) 2_646 .
O44 Ba6 O64 153.68(13) . .
O62 Ba6 O64 53.14(12) 2_556 .
O63 Ba6 O64 135.00(13) 1_655 .
O63 Ba6 O64 82.35(12) 2_556 .
O42 Ba6 O64 111.51(13) . .
O61 Ba6 O64 126.84(13) 2_656 .
O61 Ba6 As6 102.19(10) . 1_655
O53 Ba6 As6 76.55(9) 2_646 1_655
O44 Ba6 As6 62.89(10) . 1_655
O62 Ba6 As6 162.73(10) 2_556 1_655
O63 Ba6 As6 27.74(9) 1_655 1_655
O63 Ba6 As6 95.69(9) 2_556 1_655
O42 Ba6 As6 103.33(9) . 1_655
O61 Ba6 As6 27.78(8) 2_656 1_655
O64 Ba6 As6 141.36(9) . 1_655
O61 Ba6 As4 97.45(11) . .
O53 Ba6 As4 160.97(10) 2_646 .
O44 Ba6 As4 29.06(10) . .
O62 Ba6 As4 80.51(9) 2_556 .
O63 Ba6 As4 83.77(10) 1_655 .
O63 Ba6 As4 99.33(10) 2_556 .
O42 Ba6 As4 27.42(8) . .
O61 Ba6 As4 97.16(9) 2_656 .
O64 Ba6 As4 131.86(9) . .
As6 Ba6 As4 86.669(16) 1_655 .
O61 Ba6 As6 80.88(9) . .
O53 Ba6 As6 91.38(9) 2_646 .
O44 Ba6 As6 126.53(10) . .
O62 Ba6 As6 25.38(9) 2_556 .
O63 Ba6 As6 155.53(9) 1_655 .
O63 Ba6 As6 78.44(9) 2_556 .
O42 Ba6 As6 88.96(9) . .
O61 Ba6 As6 142.89(8) 2_656 .
O64 Ba6 As6 27.81(9) . .
As6 Ba6 As6 167.71(2) 1_655 .
As4 Ba6 As6 104.850(16) . .
O61 Ba6 O44 57.04(13) . 2_646
O53 Ba6 O44 39.63(12) 2_646 2_646
O44 Ba6 O44 136.98(8) . 2_646
O62 Ba6 O44 120.58(12) 2_556 2_646
O63 Ba6 O44 66.59(12) 1_655 2_646
O63 Ba6 O44 113.37(12) 2_556 2_646
O42 Ba6 O44 127.88(11) . 2_646
O61 Ba6 O44 82.34(11) 2_656 2_646
O64 Ba6 O44 69.34(11) . 2_646
As6 Ba6 O44 76.39(7) 1_655 2_646
As4 Ba6 O44 144.22(7) . 2_646
As6 Ba6 O44 95.88(7) . 2_646
O61 Ba6 As5 102.26(10) . 2_556
O53 Ba6 As5 18.30(9) 2_646 2_556
O44 Ba6 As5 136.03(10) . 2_556
O62 Ba6 As5 96.68(9) 2_556 2_556
O63 Ba6 As5 103.44(10) 1_655 2_556
O63 Ba6 As5 61.16(10) 2_556 2_556
O42 Ba6 As5 165.07(9) . 2_556
O61 Ba6 As5 73.16(9) 2_656 2_556
O64 Ba6 As5 53.76(9) . 2_556
As6 Ba6 As5 91.439(16) 1_655 2_556
As4 Ba6 As5 160.150(19) . 2_556
As6 Ba6 As5 76.267(14) . 2_556
O44 Ba6 As5 53.25(7) 2_646 2_556
O61 Ba6 O54 117.93(12) . 2_556
O53 Ba6 O54 43.00(11) 2_646 2_556
O44 Ba6 O54 124.96(12) . 2_556
O62 Ba6 O54 77.01(11) 2_556 2_556
O63 Ba6 O54 125.02(12) 1_655 2_556
O63 Ba6 O54 40.52(11) 2_556 2_556
O42 Ba6 O54 145.34(11) . 2_556
O61 Ba6 O54 80.85(11) 2_656 2_556
O64 Ba6 O54 50.30(11) . 2_556
As6 Ba6 O54 105.81(7) 1_655 2_556
As4 Ba6 O54 137.88(6) . 2_556
As6 Ba6 O54 62.76(7) . 2_556
O44 Ba6 O54 77.63(9) 2_646 2_556
As5 Ba6 O54 25.31(6) 2_556 2_556
O61 Ba6 As6 15.51(10) . 2_546
O53 Ba6 As6 83.93(10) 2_646 2_546
O44 Ba6 As6 132.42(10) . 2_546
O62 Ba6 As6 85.36(10) 2_556 2_546
O63 Ba6 As6 85.32(9) 1_655 2_546
O63 Ba6 As6 140.90(9) 2_556 2_546
O42 Ba6 As6 84.39(8) . 2_546
O61 Ba6 As6 128.65(9) 2_656 2_546
O64 Ba6 As6 59.06(8) . 2_546
As6 Ba6 As6 110.146(17) 1_655 2_546
As4 Ba6 As6 110.653(17) . 2_546
As6 Ba6 As6 70.208(12) . 2_546
O44 Ba6 As6 49.95(7) 2_646 2_546
As5 Ba6 As6 88.552(14) 2_556 2_546
O54 Ba6 As6 102.53(7) 2_556 2_546
O61 Ba6 O64 129.89(12) . 2_556
O53 Ba6 O64 107.80(12) 2_646 2_556
O44 Ba6 O64 79.37(12) . 2_556
O62 Ba6 O64 39.09(12) 2_556 2_556
O63 Ba6 O64 148.34(12) 1_655 2_556
O63 Ba6 O64 41.25(12) 2_556 2_556
O42 Ba6 O64 82.60(12) . 2_556
O61 Ba6 O64 104.33(10) 2_656 2_556
O64 Ba6 O64 75.95(9) . 2_556
As6 Ba6 O64 126.01(7) 1_655 2_556
As4 Ba6 O64 74.87(8) . 2_556
As6 Ba6 O64 55.20(7) . 2_556
O44 Ba6 O64 140.17(10) 2_646 2_556
As5 Ba6 O64 90.50(8) 2_556 2_556
O54 Ba6 O64 65.19(10) 2_556 2_556
As6 Ba6 O64 123.84(7) 2_546 2_556
O61 Ba6 As6 149.76(10) . 2_556
O53 Ba6 As6 88.96(9) 2_646 2_556
O44 Ba6 As6 80.59(10) . 2_556
O62 Ba6 As6 60.37(10) 2_556 2_556
O63 Ba6 As6 134.99(9) 1_655 2_556
O63 Ba6 As6 17.28(10) 2_556 2_556
O42 Ba6 As6 102.84(9) . 2_556
O61 Ba6 As6 82.64(8) 2_656 2_556
O64 Ba6 As6 80.64(8) . 2_556
As6 Ba6 As6 107.862(17) 1_655 2_556
As4 Ba6 As6 87.697(16) . 2_556
As6 Ba6 As6 69.028(12) . 2_556
O44 Ba6 As6 127.32(7) 2_646 2_556
As5 Ba6 As6 74.073(14) 2_556 2_556
O54 Ba6 As6 50.21(6) 2_556 2_556
As6 Ba6 As6 138.378(18) 2_546 2_556
O64 Ba6 As6 24.10(7) 2_556 2_556
O61 Ba6 O62 38.12(11) . .
O53 Ba6 O62 70.90(12) 2_646 .
O44 Ba6 O62 153.34(12) . .
O62 Ba6 O62 74.99(9) 2_556 .
O63 Ba6 O62 102.43(11) 1_655 .
O63 Ba6 O62 118.22(11) 2_556 .
O42 Ba6 O62 99.41(10) . .
O61 Ba6 O62 129.87(11) 2_656 .
O64 Ba6 O62 37.07(10) . .
As6 Ba6 O62 122.21(6) 1_655 .
As4 Ba6 O62 126.83(6) . .
As6 Ba6 O62 53.94(6) . .
O44 Ba6 O62 48.29(9) 2_646 .
As5 Ba6 O62 70.28(6) 2_556 .
O54 Ba6 O62 80.51(9) 2_556 .
As6 Ba6 O62 22.69(6) 2_546 .
O64 Ba6 O62 109.04(9) 2_556 .
As6 Ba6 O62 117.65(6) 2_556 .
O61 Ba6 O43 109.17(12) . .
O53 Ba6 O43 155.73(12) 2_646 .
O44 Ba6 O43 38.12(11) . .
O62 Ba6 O43 63.71(11) 2_556 .
O63 Ba6 O43 103.69(11) 1_655 .
O63 Ba6 O43 82.46(12) 2_556 .
O42 Ba6 O43 36.81(11) . .
O61 Ba6 O43 102.75(11) 2_656 .
O64 Ba6 O43 116.85(11) . .
As6 Ba6 O43 100.96(6) 1_655 .
As4 Ba6 O43 21.15(6) . .
As6 Ba6 O43 89.06(6) . .
O44 Ba6 O43 164.05(9) 2_646 .
As5 Ba6 O43 142.63(6) 2_556 .
O54 Ba6 O43 117.94(9) 2_556 .
As6 Ba6 O43 118.83(6) 2_546 .
O64 Ba6 O43 53.77(10) 2_556 .
As6 Ba6 O43 68.58(6) 2_556 .
O62 Ba6 O43 127.07(9) . .
O61 Ba6 Ba6 161.40(10) . 2_656
O53 Ba6 Ba6 78.32(10) 2_646 2_656
O44 Ba6 Ba6 59.82(10) . 2_656
O62 Ba6 Ba6 107.61(10) 2_556 2_656
O63 Ba6 Ba6 86.90(9) 1_655 2_656
O63 Ba6 Ba6 38.04(9) 2_556 2_656
O42 Ba6 Ba6 112.68(8) . 2_656
O61 Ba6 Ba6 35.78(8) 2_656 2_656
O64 Ba6 Ba6 117.61(9) . 2_656
As6 Ba6 Ba6 59.524(14) 1_655 2_656
As4 Ba6 Ba6 85.508(15) . 2_656
As6 Ba6 Ba6 116.236(13) . 2_656
O44 Ba6 Ba6 111.18(7) 2_646 2_656
As5 Ba6 Ba6 76.568(14) 2_556 2_656
O54 Ba6 Ba6 68.38(7) 2_556 2_656
As6 Ba6 Ba6 161.118(17) 2_546 2_656
O64 Ba6 Ba6 68.64(7) 2_556 2_656
As6 Ba6 Ba6 48.338(8) 2_556 2_656
O62 Ba6 Ba6 146.79(6) . 2_656
O43 Ba6 Ba6 79.75(6) . 2_656
O61 Ba6 Ba6 42.95(10) . 2_646
O53 Ba6 Ba6 73.64(9) 2_646 2_646
O44 Ba6 Ba6 105.20(10) . 2_646
O62 Ba6 Ba6 133.60(10) 2_556 2_646
O63 Ba6 Ba6 38.12(9) 1_655 2_646
O63 Ba6 Ba6 143.76(10) 2_556 2_646
O42 Ba6 Ba6 95.16(9) . 2_646
O61 Ba6 Ba6 82.83(8) 2_656 2_646
O64 Ba6 Ba6 98.51(8) . 2_646
As6 Ba6 Ba6 61.308(14) 1_655 2_646
As4 Ba6 Ba6 106.224(16) . 2_646
As6 Ba6 Ba6 117.902(14) . 2_646
O44 Ba6 Ba6 38.03(7) 2_646 2_646
As5 Ba6 Ba6 90.020(15) 2_556 2_646
O54 Ba6 Ba6 115.12(6) 2_556 2_646
As6 Ba6 Ba6 48.839(8) 2_546 2_646
O64 Ba6 Ba6 172.65(7) 2_556 2_646
As6 Ba6 Ba6 161.001(17) 2_556 2_646
O62 Ba6 Ba6 64.31(6) . 2_646
O43 Ba6 Ba6 126.87(6) . 2_646
Ba6 Ba6 Ba6 118.579(16) 2_656 2_646
O61 Ba6 O53 146.59(12) . .
O53 Ba6 O53 112.90(12) 2_646 .
O44 Ba6 O53 29.64(11) . .
O62 Ba6 O53 94.17(11) 2_556 .
O63 Ba6 O53 88.32(11) 1_655 .
O63 Ba6 O53 55.63(10) 2_556 .
O42 Ba6 O53 78.13(10) . .
O61 Ba6 O53 58.68(11) 2_656 .
O64 Ba6 O53 133.75(10) . .
As6 Ba6 O53 68.69(6) 1_655 .
As4 Ba6 O53 51.25(6) . .
As6 Ba6 O53 115.09(6) . .
O44 Ba6 O53 141.01(9) 2_646 .
As5 Ba6 O53 109.86(6) 2_556 .
O54 Ba6 O53 95.37(8) 2_556 .
As6 Ba6 O53 161.48(6) 2_546 .
O64 Ba6 O53 60.10(9) 2_556 .
As6 Ba6 O53 53.41(6) 2_556 .
O62 Ba6 O53 168.99(8) . .
O43 Ba6 O53 46.27(8) . .
Ba6 Ba6 O53 34.62(6) 2_656 .
Ba6 Ba6 O53 126.40(6) 2_646 .
O61 Ba6 Ba5 39.22(11) . .
O53 Ba6 Ba5 134.05(10) 2_646 .
O44 Ba6 Ba5 84.07(10) . .
O62 Ba6 Ba5 76.66(10) 2_556 .
O63 Ba6 Ba5 81.58(9) 1_655 .
O63 Ba6 Ba5 147.18(10) 2_556 .
O42 Ba6 Ba5 33.62(9) . .
O61 Ba6 Ba5 133.74(8) 2_656 .
O64 Ba6 Ba5 94.05(9) . .
As6 Ba6 Ba5 106.633(13) 1_655 .
As4 Ba6 Ba5 59.358(13) . .
As6 Ba6 Ba5 83.367(12) . .
O44 Ba6 Ba5 95.37(7) 2_646 .
As5 Ba6 Ba5 139.411(14) 2_556 .
O54 Ba6 Ba5 144.05(7) 2_556 .
As6 Ba6 Ba5 51.310(11) 2_546 .
O64 Ba6 Ba5 106.16(7) 2_556 .
As6 Ba6 Ba5 129.916(13) 2_556 .
O62 Ba6 Ba5 69.33(6) . .
O43 Ba6 Ba5 70.08(6) . .
Ba6 Ba6 Ba5 143.883(14) 2_656 .
Ba6 Ba6 Ba5 69.053(8) 2_646 .
O53 Ba6 Ba5 110.54(6) . .
O61 Ba6 O62 107.15(11) . 2_656
O53 Ba6 O62 92.70(11) 2_646 2_656
O44 Ba6 O62 45.75(12) . 2_656
O62 Ba6 O62 146.70(15) 2_556 2_656
O63 Ba6 O62 33.52(11) 1_655 2_656
O63 Ba6 O62 94.60(10) 2_556 2_656
O42 Ba6 O62 88.89(10) . 2_656
O61 Ba6 O62 34.90(10) 2_656 2_656
O64 Ba6 O62 158.32(11) . 2_656
As6 Ba6 O62 17.24(6) 1_655 2_656
As4 Ba6 O62 69.81(6) . 2_656
As6 Ba6 O62 170.62(6) . 2_656
O44 Ba6 O62 92.65(9) 2_646 2_656
As5 Ba6 O62 106.04(6) 2_556 2_656
O54 Ba6 O62 115.64(9) 2_556 2_656
As6 Ba6 O62 118.63(6) 2_546 2_656
O64 Ba6 O62 115.45(9) 2_556 2_656
As6 Ba6 O62 102.60(6) 2_556 2_656
O62 Ba6 O62 135.43(9) . 2_656
O43 Ba6 O62 83.76(8) . 2_656
Ba6 Ba6 O62 56.56(6) 2_656 2_656
Ba6 Ba6 O62 71.39(6) 2_646 2_656
O53 Ba6 O62 55.53(8) . 2_656
Ba5 Ba6 O62 99.74(6) . 2_656
O11 As1 O12 111.9(2) . 2_547
O11 As1 O13 115.0(2) . 2_547
O12 As1 O13 113.3(2) 2_547 2_547
O11 As1 O14 106.7(2) . 1_445
O12 As1 O14 107.4(2) 2_547 1_445
O13 As1 O14 101.6(2) 2_547 1_445
O11 As1 O21 70.1(2) . 2_547
O12 As1 O21 79.41(19) 2_547 2_547
O13 As1 O21 75.11(19) 2_547 2_547
O14 As1 O21 173.16(19) 1_445 2_547
O21 As2 O22 113.0(3) . .
O21 As2 O23 110.3(3) . 1_455
O22 As2 O23 114.6(3) . 1_455
O21 As2 O24 109.1(3) . 1_455
O22 As2 O24 105.3(2) . 1_455
O23 As2 O24 103.8(2) 1_455 1_455
O21 As2 O41 174.4(2) . .
O22 As2 O41 69.40(19) . .
O23 As2 O41 64.30(19) 1_455 .
O24 As2 O41 74.43(19) 1_455 .
O31 As3 O32 108.8(2) . .
O31 As3 O33 116.8(3) . .
O32 As3 O33 107.8(2) . .
O31 As3 O34 107.3(3) . .
O32 As3 O34 111.5(2) . .
O33 As3 O34 104.6(2) . .
O31 As3 O22 64.31(19) . .
O32 As3 O22 164.3(2) . .
O33 As3 O22 66.58(18) . .
O34 As3 O22 84.19(18) . .
O41 As4 O42 120.5(2) 1_655 .
O41 As4 O43 111.2(2) 1_655 .
O42 As4 O43 108.5(2) . .
O41 As4 O44 105.6(2) 1_655 .
O42 As4 O44 101.2(2) . .
O43 As4 O44 108.9(2) . .
O41 As4 O31 59.87(19) 1_655 .
O42 As4 O31 84.9(2) . .
O43 As4 O31 81.59(19) . .
O44 As4 O31 165.03(18) . .
O51 As5 O52 113.3(3) 1_455 1_445
O51 As5 O53 107.9(2) 1_455 1_445
O52 As5 O53 113.7(2) 1_445 1_445
O51 As5 O54 110.1(2) 1_455 .
O52 As5 O54 105.4(2) 1_445 .
O53 As5 O54 106.1(2) 1_445 .
O51 As5 O33 77.43(18) 1_455 .
O52 As5 O33 73.27(18) 1_445 .
O53 As5 O33 167.11(18) 1_445 .
O54 As5 O33 61.07(17) . .
O61 As6 O62 113.6(2) 2_556 2_556
O61 As6 O63 111.6(2) 2_556 .
O62 As6 O63 113.5(2) 2_556 .
O61 As6 O64 105.6(2) 2_556 .
O62 As6 O64 105.0(2) 2_556 .
O63 As6 O64 106.8(2) . .
O61 As6 O44 74.1(2) 2_556 1_455
O62 As6 O44 76.76(18) 2_556 1_455
O63 As6 O44 71.75(18) . 1_455
O64 As6 O44 178.08(19) . 1_455
As1 O11 O14 37.56(15) . 1_445
As1 O11 O12 34.04(13) . 2_547
O14 O11 O12 59.94(17) 1_445 2_547
As1 O11 Ba3 127.3(2) . .
O14 O11 Ba3 89.96(18) 1_445 .
O12 O11 Ba3 131.3(2) 2_547 .
As1 O11 O13 32.69(14) . 2_547
O14 O11 O13 56.95(18) 1_445 2_547
O12 O11 O13 60.07(16) 2_547 2_547
Ba3 O11 O13 135.5(2) . 2_547
As1 O11 Ba1 120.3(2) . 2_557
O14 O11 Ba1 143.3(2) 1_445 2_557
O12 O11 Ba1 121.8(2) 2_547 2_557
Ba3 O11 Ba1 105.34(15) . 2_557
O13 O11 Ba1 90.74(18) 2_547 2_557
As1 O11 O21 79.0(2) . 2_547
O14 O11 O21 116.3(2) 1_445 2_547
O12 O11 O21 69.23(18) 2_547 2_547
Ba3 O11 O21 153.7(2) . 2_547
O13 O11 O21 65.77(19) 2_547 2_547
Ba1 O11 O21 52.70(13) 2_557 2_547
As1 O11 Ba1 90.00(19) . .
O14 O11 Ba1 109.07(19) 1_445 .
O12 O11 Ba1 56.12(13) 2_547 .
Ba3 O11 Ba1 110.30(15) . .
O13 O11 Ba1 108.44(18) 2_547 .
Ba1 O11 Ba1 96.82(13) 2_557 .
O21 O11 Ba1 64.43(14) 2_547 .
As1 O11 O34 136.5(3) . .
O14 O11 O34 124.2(2) 1_445 .
O12 O11 O34 105.26(19) 2_547 .
Ba3 O11 O34 58.80(13) . .
O13 O11 O34 163.7(2) 2_547 .
Ba1 O11 O34 91.84(16) 2_557 .
O21 O11 O34 103.5(2) 2_547 .
Ba1 O11 O34 55.22(12) . .
As1 O11 O23 153.0(2) . 1_455
O14 O11 O23 129.2(2) 1_445 1_455
O12 O11 O23 170.9(2) 2_547 1_455
Ba3 O11 O23 53.26(12) . 1_455
O13 O11 O23 123.8(2) 2_547 1_455
Ba1 O11 O23 52.23(12) 2_557 1_455
O21 O11 O23 104.10(19) 2_547 1_455
Ba1 O11 O23 115.76(15) . 1_455
O34 O11 O23 69.64(15) . 1_455
As1 O11 O12 133.5(2) . .
O14 O11 O12 161.5(2) 1_445 .
O12 O11 O12 104.63(16) 2_547 .
Ba3 O11 O12 94.42(15) . .
O13 O11 O12 126.7(2) 2_547 .
Ba1 O11 O12 52.03(11) 2_557 .
O21 O11 O12 61.30(17) 2_547 .
Ba1 O11 O12 52.66(11) . .
O34 O11 O12 46.23(14) . .
O23 O11 O12 66.31(14) 1_455 .
As1 O11 O14 73.04(18) . 2_547
O14 O11 O14 90.73(15) 1_445 2_547
O12 O11 O14 95.06(18) 2_547 2_547
Ba3 O11 O14 124.88(17) . 2_547
O13 O11 O14 40.41(14) 2_547 2_547
Ba1 O11 O14 53.03(11) 2_557 2_547
O21 O11 O14 57.30(15) 2_547 2_547
Ba1 O11 O14 121.26(16) . 2_547
O34 O11 O14 144.86(19) . 2_547
O23 O11 O14 85.99(16) 1_455 2_547
O12 O11 O14 101.33(16) . 2_547
As1 O11 O24 92.3(2) . 1_445
O14 O11 O24 65.00(17) 1_445 1_445
O12 O11 O24 83.83(17) 2_547 1_445
Ba3 O11 O24 47.68(10) . 1_445
O13 O11 O24 121.10(19) 2_547 1_445
Ba1 O11 O24 147.37(17) 2_557 1_445
O21 O11 O24 143.76(19) 2_547 1_445
Ba1 O11 O24 80.65(13) . 1_445
O34 O11 O24 59.84(14) . 1_445
O23 O11 O24 99.39(16) 1_455 1_445
O12 O11 O24 105.41(16) . 1_445
O14 O11 O24 152.64(17) 2_547 1_445
As1 O11 O31 107.0(2) . 1_455
O14 O11 O31 76.22(16) 1_445 1_455
O12 O11 O31 136.16(19) 2_547 1_455
Ba3 O11 O31 42.80(11) . 1_455
O13 O11 O31 96.59(17) 2_547 1_455
Ba1 O11 O31 92.45(14) 2_557 1_455
O21 O11 O31 138.2(2) 2_547 1_455
Ba1 O11 O31 153.10(18) . 1_455
O34 O11 O31 99.42(17) . 1_455
O23 O11 O31 52.95(12) 1_455 1_455
O12 O11 O31 118.52(17) . 1_455
O14 O11 O31 84.28(14) 2_547 1_455
O24 O11 O31 78.00(14) 1_445 1_455
As1 O11 O13 106.0(2) . 1_455
O14 O11 O13 103.90(17) 1_445 1_455
O12 O11 O13 134.28(19) 2_547 1_455
Ba3 O11 O13 86.96(13) . 1_455
O13 O11 O13 75.15(14) 2_547 1_455
Ba1 O11 O13 45.67(10) 2_557 1_455
O21 O11 O13 85.13(17) 2_547 1_455
Ba1 O11 O13 142.39(16) . 1_455
O34 O11 O13 117.50(17) . 1_455
O23 O11 O13 48.61(12) 1_455 1_455
O12 O11 O13 94.25(15) . 1_455
O14 O11 O13 39.85(11) 2_547 1_455
O24 O11 O13 130.85(15) 1_445 1_455
O31 O11 O13 53.22(12) 1_455 1_455
As1 O12 O34 141.0(3) 2_557 .
As1 O12 O14 37.16(14) 2_557 2_647
O34 O12 O14 132.0(2) . 2_647
As1 O12 O11 34.03(14) 2_557 2_557
O34 O12 O11 159.2(2) . 2_557
O14 O12 O11 59.44(17) 2_647 2_557
As1 O12 Ba1 101.8(2) 2_557 2_557
O34 O12 Ba1 108.20(18) . 2_557
O14 O12 Ba1 118.80(19) 2_647 2_557
O11 O12 Ba1 67.93(14) 2_557 2_557
As1 O12 O13 33.54(14) 2_557 .
O34 O12 O13 108.0(2) . .
O14 O12 O13 57.12(17) 2_647 .
O11 O12 O13 61.04(17) 2_557 .
Ba1 O12 O13 119.21(19) 2_557 .
As1 O12 Ba1 131.5(2) 2_557 .
O34 O12 Ba1 64.01(15) . .
O14 O12 Ba1 94.34(17) 2_647 .
O11 O12 Ba1 136.5(2) 2_557 .
Ba1 O12 Ba1 103.97(14) 2_557 .
O13 O12 Ba1 135.61(19) . .
As1 O12 O21 106.0(2) 2_557 2_547
O34 O12 O21 112.2(2) . 2_547
O14 O12 O21 91.59(19) 2_647 2_547
O11 O12 O21 81.69(18) 2_557 2_547
Ba1 O12 O21 50.53(12) 2_557 2_547
O13 O12 O21 139.5(2) . 2_547
Ba1 O12 O21 63.77(13) . 2_547
As1 O12 O21 70.89(18) 2_557 .
O34 O12 O21 100.1(2) . .
O14 O12 O21 108.05(19) 2_647 .
O11 O12 O21 59.42(17) 2_557 .
Ba1 O12 O21 64.43(14) 2_557 .
O13 O12 O21 62.40(16) . .
Ba1 O12 O21 157.58(18) . .
O21 O12 O21 113.07(17) 2_547 .
As1 O12 O11 154.9(2) 2_557 .
O34 O12 O11 62.65(16) . .
O14 O12 O11 142.6(2) 2_647 .
O11 O12 O11 121.14(17) 2_557 .
Ba1 O12 O11 54.33(11) 2_557 .
O13 O12 O11 160.1(2) . .
Ba1 O12 O11 58.67(12) . .
O21 O12 O11 54.48(14) 2_547 .
O21 O12 O11 100.61(17) . .
As1 O12 O13 80.98(18) 2_557 2_647
O34 O12 O13 92.01(19) . 2_647
O14 O12 O13 45.60(14) 2_647 2_647
O11 O12 O13 104.00(18) 2_557 2_647
Ba1 O12 O13 138.84(18) 2_557 2_647
O13 O12 O13 85.67(12) . 2_647
Ba1 O12 O13 52.95(11) . 2_647
O21 O12 O13 88.89(16) 2_547 2_647
O21 O12 O13 147.94(18) . 2_647
O11 O12 O13 111.30(17) . 2_647
As1 O12 O23 115.9(2) 2_557 1_455
O34 O12 O23 70.55(17) . 1_455
O14 O12 O23 152.4(2) 2_647 1_455
O11 O12 O23 94.24(18) 2_557 1_455
Ba1 O12 O23 48.29(10) 2_557 1_455
O13 O12 O23 104.56(18) . 1_455
Ba1 O12 O23 111.97(15) . 1_455
O21 O12 O23 92.64(15) 2_547 1_455
O21 O12 O23 45.74(12) . 1_455
O11 O12 O23 56.34(12) . 1_455
O13 O12 O23 161.72(19) 2_647 1_455
As1 O12 As2 95.35(18) 2_557 .
O34 O12 As2 76.05(15) . .
O14 O12 As2 132.05(18) 2_647 .
O11 O12 As2 84.19(15) 2_557 .
Ba1 O12 As2 64.85(9) 2_557 .
O13 O12 As2 78.92(15) . .
Ba1 O12 As2 132.82(14) . .
O21 O12 As2 114.48(15) 2_547 .
O21 O12 As2 25.70(9) . .
O11 O12 As2 81.64(12) . .
O13 O12 As2 156.31(16) 2_647 .
O23 O12 As2 25.78(8) 1_455 .
As1 O12 O31 95.60(19) 2_557 .
O34 O12 O31 45.69(14) . .
O14 O12 O31 102.92(18) 2_647 .
O11 O12 O31 120.17(19) 2_557 .
Ba1 O12 O31 130.40(16) 2_557 .
O13 O12 O31 62.35(15) . .
Ba1 O12 O31 97.97(14) . .
O21 O12 O31 157.76(18) 2_547 .
O21 O12 O31 78.63(16) . .
O11 O12 O31 106.00(16) . .
O13 O12 O31 89.40(15) 2_647 .
O23 O12 O31 82.32(14) 1_455 .
As2 O12 O31 67.55(11) . .
As1 O12 As3 120.3(2) 2_557 .
O34 O12 As3 20.90(11) . .
O14 O12 As3 120.35(18) 2_647 .
O11 O12 As3 142.91(19) 2_557 .
Ba1 O12 As3 120.27(14) 2_557 .
O13 O12 As3 87.15(15) . .
Ba1 O12 As3 79.28(10) . .
O21 O12 As3 133.09(16) 2_547 .
O21 O12 As3 90.13(14) . .
O11 O12 As3 82.38(13) . .
O13 O12 As3 91.03(13) 2_647 .
O23 O12 As3 74.68(12) 1_455 .
As2 O12 As3 70.49(8) . .
O31 O12 As3 24.80(8) . .
As1 O13 O14 123.7(3) 2_557 .
As1 O13 O14 39.97(16) 2_557 2_647
O14 O13 O14 133.9(2) . 2_647
As1 O13 O12 33.21(13) 2_557 .
O14 O13 O12 136.6(2) . .
O14 O13 O12 60.45(17) 2_647 .
As1 O13 O11 32.36(14) 2_557 2_557
O14 O13 O11 91.5(2) . 2_557
O14 O13 O11 59.76(18) 2_647 2_557
O12 O13 O11 58.89(16) . 2_557
As1 O13 Ba1 108.2(2) 2_557 2_657
O14 O13 Ba1 101.96(19) . 2_657
O14 O13 Ba1 68.24(15) 2_647 2_657
O12 O13 Ba1 119.37(19) . 2_657
O11 O13 Ba1 117.8(2) 2_557 2_657
As1 O13 Ba2 134.9(2) 2_557 .
O14 O13 Ba2 66.29(17) . .
O14 O13 Ba2 159.8(2) 2_647 .
O12 O13 Ba2 106.08(18) . .
O11 O13 Ba2 128.68(19) 2_557 .
Ba1 O13 Ba2 112.00(16) 2_657 .
As1 O13 O23 149.3(2) 2_557 .
O14 O13 O23 86.7(2) . .
O14 O13 O23 116.9(2) 2_647 .
O12 O13 O23 126.6(2) . .
O11 O13 O23 172.4(2) 2_557 .
Ba1 O13 O23 55.56(12) 2_657 .
Ba2 O13 O23 57.02(13) . .
As1 O13 O21 74.28(18) 2_557 .
O14 O13 O21 71.20(19) . .
O14 O13 O21 114.0(2) 2_647 .
O12 O13 O21 66.67(16) . .
O11 O13 O21 60.47(17) 2_557 .
Ba1 O13 O21 172.5(2) 2_657 .
Ba2 O13 O21 68.53(15) . .
O23 O13 O21 125.5(2) . .
As1 O13 O12 115.2(2) 2_557 2_657
O14 O13 O12 52.89(16) . 2_657
O14 O13 O12 91.64(18) 2_647 2_657
O12 O13 O12 148.09(19) . 2_657
O11 O13 O12 94.85(18) 2_557 2_657
Ba1 O13 O12 53.95(11) 2_657 2_657
Ba2 O13 O12 104.71(16) . 2_657
O23 O13 O12 78.17(15) . 2_657
O21 O13 O12 118.56(19) . 2_657
As1 O13 O31 106.0(2) 2_557 .
O14 O13 O31 113.2(2) . .
O14 O13 O31 112.89(19) 2_647 .
O12 O13 O31 73.12(16) . .
O11 O13 O31 128.23(19) 2_557 .
Ba1 O13 O31 101.27(15) 2_657 .
Ba2 O13 O31 46.96(11) . .
O23 O13 O31 59.06(15) . .
O21 O13 O31 84.54(17) . .
O12 O13 O31 136.61(18) 2_657 .
As1 O13 As1 117.3(2) 2_557 1_665
O14 O13 As1 26.50(12) . 1_665
O14 O13 As1 110.65(18) 2_647 1_665
O12 O13 As1 145.63(19) . 1_665
O11 O13 As1 87.47(16) 2_557 1_665
Ba1 O13 As1 80.74(10) 2_657 1_665
Ba2 O13 As1 88.89(12) . 1_665
O23 O13 As1 87.63(14) . 1_665
O21 O13 As1 91.83(15) . 1_665
O12 O13 As1 27.65(8) 2_657 1_665
O31 O13 As1 133.69(17) . 1_665
As1 O13 O11 94.77(19) 2_557 1_655
O14 O13 O11 138.6(2) . 1_655
O14 O13 O11 66.51(16) 2_647 1_655
O12 O13 O11 83.85(16) . 1_655
O11 O13 O11 124.50(19) 2_557 1_655
Ba1 O13 O11 45.96(9) 2_657 1_655
Ba2 O13 O11 98.62(14) . 1_655
O23 O13 O11 54.77(13) . 1_655
O21 O13 O11 141.47(18) . 1_655
O12 O13 O11 99.66(14) 2_657 1_655
O31 O13 O11 62.71(13) . 1_655
As1 O13 O11 125.09(13) 1_665 1_655
As1 O13 Ba1 75.37(15) 2_557 1_565
O14 O13 Ba1 49.65(15) . 1_565
O14 O13 Ba1 102.79(17) 2_647 1_565
O12 O13 Ba1 89.87(15) . 1_565
O11 O13 Ba1 44.92(12) 2_557 1_565
Ba1 O13 Ba1 132.65(15) 2_657 1_565
Ba2 O13 Ba1 91.49(12) . 1_565
O23 O13 Ba1 135.33(17) . 1_565
O21 O13 Ba1 40.46(11) . 1_565
O12 O13 Ba1 81.15(12) 2_657 1_565
O31 O13 Ba1 123.66(14) . 1_565
As1 O13 Ba1 58.37(7) 1_665 1_565
O11 O13 Ba1 169.25(15) 1_655 1_565
As1 O13 O22 95.63(18) 2_557 .
O14 O13 O22 86.08(18) . .
O14 O13 O22 129.34(18) 2_647 .
O12 O13 O22 68.98(15) . .
O11 O13 O22 97.10(17) 2_557 .
Ba1 O13 O22 143.63(17) 2_657 .
Ba2 O13 O22 39.27(9) . .
O23 O13 O22 90.16(16) . .
O21 O13 O22 40.89(14) . .
O12 O13 O22 137.48(17) 2_657 .
O31 O13 O22 44.53(11) . .
As1 O13 O22 112.57(13) 1_665 .
O11 O13 O22 106.51(14) 1_655 .
Ba1 O13 O22 79.14(10) 1_565 .
As1 O14 O13 114.3(3) 1_665 .
As1 O14 O13 38.45(15) 1_665 2_657
O13 O14 O13 112.1(2) . 2_657
As1 O14 O11 35.79(15) 1_665 1_665
O13 O14 O11 139.9(3) . 1_665
O13 O14 O11 63.29(18) 2_657 1_665
As1 O14 O12 35.42(14) 1_665 2_657
O13 O14 O12 81.5(2) . 2_657
O13 O14 O12 62.43(17) 2_657 2_657
O11 O14 O12 60.61(17) 1_665 2_657
As1 O14 Ba2 149.7(3) 1_665 .
O13 O14 Ba2 63.14(16) . .
O13 O14 Ba2 171.0(2) 2_657 .
O11 O14 Ba2 125.5(2) 1_665 .
O12 O14 Ba2 122.2(2) 2_657 .
As1 O14 Ba1 97.2(2) 1_665 1_565
O13 O14 Ba1 92.91(19) . 1_565
O13 O14 Ba1 58.80(14) 2_657 1_565
O11 O14 Ba1 112.9(2) 1_665 1_565
O12 O14 Ba1 113.1(2) 2_657 1_565
Ba2 O14 Ba1 112.86(15) . 1_565
As1 O14 O32 131.6(3) 1_665 1_565
O13 O14 O32 111.3(2) . 1_565
O13 O14 O32 130.1(2) 2_657 1_565
O11 O14 O32 96.7(2) 1_665 1_565
O12 O14 O32 148.1(2) 2_657 1_565
Ba2 O14 O32 50.82(12) . 1_565
Ba1 O14 O32 95.83(15) 1_565 1_565
As1 O14 O21 143.2(3) 1_665 .
O13 O14 O21 64.68(18) . .
O13 O14 O21 105.6(2) 2_657 .
O11 O14 O21 154.6(2) 1_665 .
O12 O14 O21 137.2(2) 2_657 .
Ba2 O14 O21 65.59(14) . .
Ba1 O14 O21 47.99(12) 1_565 .
O32 O14 O21 72.59(17) 1_565 .
As1 O14 O34 112.7(2) 1_665 1_565
O13 O14 O34 123.1(2) . 1_565
O13 O14 O34 86.85(18) 2_657 1_565
O11 O14 O34 96.89(18) 1_665 1_565
O12 O14 O34 147.3(2) 2_657 1_565
Ba2 O14 O34 89.78(14) . 1_565
Ba1 O14 O34 50.88(11) 1_565 1_565
O32 O14 O34 48.56(13) 1_565 1_565
O21 O14 O34 58.57(14) . 1_565
As1 O14 As1 110.2(2) 1_665 2_557
O13 O14 As1 22.41(13) . 2_557
O13 O14 As1 94.96(18) 2_657 2_557
O11 O14 As1 144.76(19) 1_665 2_557
O12 O14 As1 85.11(16) 2_657 2_557
Ba2 O14 As1 78.34(11) . 2_557
Ba1 O14 As1 71.30(11) 1_565 2_557
O32 O14 As1 118.13(16) 1_565 2_557
O21 O14 As1 53.68(12) . 2_557
O34 O14 As1 109.92(15) 1_565 2_557
As1 O14 O24 98.2(2) 1_665 .
O13 O14 O24 94.4(2) . .
O13 O14 O24 135.2(2) 2_657 .
O11 O14 O24 73.05(18) 1_665 .
O12 O14 O24 88.15(18) 2_657 .
Ba2 O14 O24 53.83(12) . .
Ba1 O14 O24 158.36(18) 1_565 .
O32 O14 O24 62.55(14) 1_565 .
O21 O14 O24 118.51(19) . .
O34 O14 O24 108.73(17) 1_565 .
As1 O14 O24 116.69(15) 2_557 .
As1 O14 O11 100.0(2) 1_665 2_557
O13 O14 O11 48.11(17) . 2_557
O13 O14 O11 73.64(18) 2_657 2_557
O11 O14 O11 134.69(19) 1_665 2_557
O12 O14 O11 88.00(18) 2_657 2_557
Ba2 O14 O11 98.30(15) . 2_557
Ba1 O14 O11 47.67(10) 1_565 2_557
O32 O14 O11 122.65(18) 1_565 2_557
O21 O14 O11 50.06(14) . 2_557
O34 O14 O11 94.04(15) 1_565 2_557
As1 O14 O11 25.75(8) 2_557 2_557
O24 O14 O11 142.44(18) . 2_557
As1 O14 O23 105.2(2) 1_665 .
O13 O14 O23 53.20(16) . .
O13 O14 O23 137.14(19) 2_657 .
O11 O14 O23 101.04(19) 1_665 .
O12 O14 O23 75.04(16) 2_657 .
Ba2 O14 O23 47.31(10) . .
Ba1 O14 O23 144.74(17) 1_565 .
O32 O14 O23 89.28(17) 1_565 .
O21 O14 O23 101.72(16) . .
O34 O14 O23 135.88(18) 1_565 .
As1 O14 O23 75.55(11) 2_557 .
O24 O14 O23 42.20(12) . .
O11 O14 O23 101.02(15) 2_557 .
As1 O14 As3 116.6(2) 1_665 1_565
O13 O14 As3 128.9(2) . 1_565
O13 O14 As3 105.21(17) 2_657 1_565
O11 O14 As3 87.85(16) 1_665 1_565
O12 O14 As3 148.46(19) 2_657 1_565
Ba2 O14 As3 74.66(10) . 1_565
Ba1 O14 As3 77.60(10) 1_565 1_565
O32 O14 As3 25.20(9) 1_565 1_565
O21 O14 As3 72.66(13) . 1_565
O34 O14 As3 26.80(8) 1_565 1_565
As1 O14 As3 126.04(12) 2_557 1_565
O24 O14 As3 81.97(13) . 1_565
O11 O14 As3 117.60(14) 2_557 1_565
O23 O14 As3 114.17(15) . 1_565
As1 O14 H1 117.1(4) 1_665 .
O13 O14 H1 4.5(2) . .
O13 O14 H1 111.8(4) 2_657 .
O11 O14 H1 144.1(4) 1_665 .
O12 O14 H1 85.1(3) 2_657 .
Ba2 O14 H1 62.8(3) . .
Ba1 O14 H1 89.0(4) 1_565 .
O32 O14 H1 109.5(4) 1_565 .
O21 O14 H1 60.2(3) . .
O34 O14 H1 118.7(4) 1_565 .
As1 O14 H1 19.5(3) 2_557 .
O24 O14 H1 97.3(4) . .
O11 O14 H1 45.2(3) 2_557 .
O23 O14 H1 56.7(3) . .
As3 O14 H1 125.7(4) 1_565 .
As2 O21 Ba1 151.3(3) . 1_565
As2 O21 O23 35.04(16) . 1_455
Ba1 O21 O23 139.2(3) 1_565 1_455
As2 O21 O22 33.54(16) . .
Ba1 O21 O22 155.4(3) 1_565 .
O23 O21 O22 61.35(18) 1_455 .
As2 O21 O24 36.82(16) . 1_455
Ba1 O21 O24 115.2(2) 1_565 1_455
O23 O21 O24 58.75(17) 1_455 1_455
O22 O21 O24 58.81(19) . 1_455
As2 O21 O11 142.2(3) . 2_557
Ba1 O21 O11 59.87(14) 1_565 2_557
O23 O21 O11 110.5(2) 1_455 2_557
O22 O21 O11 134.5(2) . 2_557
O24 O21 O11 159.6(3) 1_455 2_557
As2 O21 As1 122.1(2) . 2_557
Ba1 O21 As1 85.60(14) 1_565 2_557
O23 O21 As1 103.3(2) 1_455 2_557
O22 O21 As1 104.0(2) . 2_557
O24 O21 As1 158.9(2) 1_455 2_557
O11 O21 As1 30.96(10) 2_557 2_557
As2 O21 O13 120.0(3) . .
Ba1 O21 O13 87.41(16) 1_565 .
O23 O21 O13 120.2(2) 1_455 .
O22 O21 O13 89.8(2) . .
O24 O21 O13 146.0(3) 1_455 .
O11 O21 O13 53.76(16) 2_557 .
As1 O21 O13 30.61(10) 2_557 .
As2 O21 Ba1 88.7(2) . 2_557
Ba1 O21 Ba1 97.34(19) 1_565 2_557
O23 O21 Ba1 53.76(15) 1_455 2_557
O22 O21 Ba1 107.26(19) . 2_557
O24 O21 Ba1 105.35(19) 1_455 2_557
O11 O21 Ba1 58.44(15) 2_557 2_557
As1 O21 Ba1 65.93(11) 2_557 2_557
O13 O21 Ba1 95.91(17) . 2_557
As2 O21 O12 111.8(3) . 2_557
Ba1 O21 O12 54.53(14) 1_565 2_557
O23 O21 O12 85.0(2) 1_455 2_557
O22 O21 O12 144.9(2) . 2_557
O24 O21 O12 96.3(2) 1_455 2_557
O11 O21 O12 64.22(17) 2_557 2_557
As1 O21 O12 92.70(18) 2_557 2_557
O13 O21 O12 117.7(2) . 2_557
Ba1 O21 O12 52.06(13) 2_557 2_557
As2 O21 O12 94.1(2) . .
Ba1 O21 O12 111.1(2) 1_565 .
O23 O21 O12 74.05(17) 1_455 .
O22 O21 O12 85.51(19) . .
O24 O21 O12 129.9(2) 1_455 .
O11 O21 O12 51.35(15) 2_557 .
As1 O21 O12 29.70(9) 2_557 .
O13 O21 O12 50.93(14) . .
Ba1 O21 O12 49.76(11) 2_557 .
O12 O21 O12 95.22(18) 2_557 .
As2 O21 O14 132.6(3) . .
Ba1 O21 O14 60.80(14) 1_565 .
O23 O21 O14 159.3(3) 1_455 .
O22 O21 O14 101.2(2) . .
O24 O21 O14 124.0(2) 1_455 .
O11 O21 O14 72.64(17) 2_557 .
As1 O21 O14 68.42(13) 2_557 .
O13 O21 O14 44.13(13) . .
Ba1 O21 O14 130.50(19) 2_557 .
O12 O21 O14 113.6(2) 2_557 .
O12 O21 O14 94.51(17) . .
As2 O21 O34 103.6(3) . 1_565
Ba1 O21 O34 55.84(13) 1_565 1_565
O23 O21 O34 127.5(2) 1_455 1_565
O22 O21 O34 102.3(2) . 1_565
O24 O21 O34 70.09(18) 1_455 1_565
O11 O21 O34 113.8(2) 2_557 1_565
As1 O21 O34 129.16(18) 2_557 1_565
O13 O21 O34 108.30(19) . 1_565
Ba1 O21 O34 141.6(2) 2_557 1_565
O12 O21 O34 89.85(17) 2_557 1_565
O12 O21 O34 158.3(2) . 1_565
O14 O21 O34 64.25(15) . 1_565
As2 O21 Ba2 83.7(2) . .
Ba1 O21 Ba2 111.23(17) 1_565 .
O23 O21 Ba2 109.6(2) 1_455 .
O22 O21 Ba2 50.59(14) . .
O24 O21 Ba2 95.8(2) 1_455 .
O11 O21 Ba2 104.40(17) 2_557 .
As1 O21 Ba2 79.12(12) 2_557 .
O13 O21 Ba2 50.84(12) . .
Ba1 O21 Ba2 132.66(17) 2_557 .
O12 O21 Ba2 164.49(19) 2_557 .
O12 O21 Ba2 84.21(14) . .
O14 O21 Ba2 51.14(12) . .
O34 O21 Ba2 85.32(16) 1_565 .
As2 O21 O32 86.2(2) . 1_565
Ba1 O21 O32 89.54(16) 1_565 1_565
O23 O21 O32 121.2(2) 1_455 1_565
O22 O21 O32 65.87(19) . 1_565
O24 O21 O32 73.10(18) 1_455 1_565
O11 O21 O32 124.6(2) 2_557 1_565
As1 O21 O32 113.02(17) 2_557 1_565
O13 O21 O32 82.51(17) . 1_565
Ba1 O21 O32 172.88(19) 2_557 1_565
O12 O21 O32 134.69(19) 2_557 1_565
O12 O21 O32 125.76(19) . 1_565
O14 O21 O32 51.94(14) . 1_565
O34 O21 O32 44.90(13) 1_565 1_565
Ba2 O21 O32 41.81(10) . 1_565
As2 O22 Ba4 132.6(2) . .
As2 O22 Ba2 110.2(2) . .
Ba4 O22 Ba2 113.14(17) . .
As2 O22 O24 38.78(16) . 1_455
Ba4 O22 O24 102.3(2) . 1_455
Ba2 O22 O24 116.8(2) . 1_455
As2 O22 O21 33.50(15) . .
Ba4 O22 O21 163.5(2) . .
Ba2 O22 O21 77.28(18) . .
O24 O22 O21 61.16(19) 1_455 .
As2 O22 O23 32.87(14) . 1_455
Ba4 O22 O23 114.0(2) . 1_455
Ba2 O22 O23 132.3(2) . 1_455
O24 O22 O23 58.68(17) 1_455 1_455
O21 O22 O23 58.82(18) . 1_455
As2 O22 O31 128.6(3) . .
Ba4 O22 O31 92.85(18) . .
Ba2 O22 O31 54.34(12) . .
O24 O22 O31 164.8(3) 1_455 .
O21 O22 O31 103.7(2) . .
O23 O22 O31 116.1(2) 1_455 .
As2 O22 O33 126.8(3) . .
Ba4 O22 O33 54.47(13) . .
Ba2 O22 O33 107.36(17) . .
O24 O22 O33 135.7(2) 1_455 .
O21 O22 O33 136.8(2) . .
O23 O22 O33 94.1(2) 1_455 .
O31 O22 O33 55.70(15) . .
As2 O22 O52 96.8(2) . 1_455
Ba4 O22 O52 55.06(13) . 1_455
Ba2 O22 O52 103.86(18) . 1_455
O24 O22 O52 57.97(16) 1_455 1_455
O21 O22 O52 111.1(2) . 1_455
O23 O22 O52 108.47(19) 1_455 1_455
O31 O22 O52 133.2(2) . 1_455
O33 O22 O52 109.3(2) . 1_455
As2 O22 O43 146.8(3) . .
Ba4 O22 O43 57.48(13) . .
Ba2 O22 O43 57.44(12) . .
O24 O22 O43 114.7(2) 1_455 .
O21 O22 O43 127.2(2) . .
O23 O22 O43 169.3(2) 1_455 .
O31 O22 O43 72.44(17) . .
O33 O22 O43 85.71(17) . .
O52 O22 O43 61.80(16) 1_455 .
As2 O22 As3 122.3(2) . .
Ba4 O22 As3 80.83(13) . .
Ba2 O22 As3 84.09(12) . .
O24 O22 As3 154.3(2) 1_455 .
O21 O22 As3 113.8(2) . .
O23 O22 As3 96.45(18) 1_455 .
O31 O22 As3 29.77(10) . .
O33 O22 As3 30.08(10) . .
O52 O22 As3 135.00(19) 1_455 .
O43 O22 As3 88.72(14) . .
As2 O22 O41 83.2(2) . .
Ba4 O22 O41 52.38(12) . .
Ba2 O22 O41 165.5(2) . .
O24 O22 O41 70.06(17) 1_455 .
O21 O22 O41 116.6(2) . .
O23 O22 O41 62.18(16) 1_455 .
O31 O22 O41 121.8(2) . .
O33 O22 O41 66.20(15) . .
O52 O22 O41 68.05(14) 1_455 .
O43 O22 O41 108.31(19) . .
As3 O22 O41 93.39(15) . .
As2 O22 O34 93.5(2) . .
Ba4 O22 O34 101.37(17) . .
Ba2 O22 O34 94.35(15) . .
O24 O22 O34 128.3(2) 1_455 .
O21 O22 O34 90.1(2) . .
O23 O22 O34 69.74(16) 1_455 .
O31 O22 O34 47.96(14) . .
O33 O22 O34 47.09(14) . .
O52 O22 O34 154.4(2) 1_455 .
O43 O22 O34 116.81(18) . .
As3 O22 O34 28.80(9) . .
O41 O22 O34 90.12(16) . .
As2 O22 O32 91.2(2) . 1_565
Ba4 O22 O32 106.09(18) . 1_565
Ba2 O22 O32 45.00(10) . 1_565
O24 O22 O32 76.34(17) 1_455 1_565
O21 O22 O32 71.61(18) . 1_565
O23 O22 O32 124.1(2) 1_455 1_565
O31 O22 O32 98.35(16) . 1_565
O33 O22 O32 141.58(19) . 1_565
O52 O22 O32 65.76(15) 1_455 1_565
O43 O22 O32 57.69(14) . 1_565
As3 O22 O32 127.82(15) . 1_565
O41 O22 O32 132.40(18) . 1_565
O34 O22 O32 137.47(17) . 1_565
As2 O22 Ba3 78.83(18) . .
Ba4 O22 Ba3 79.85(12) . .
Ba2 O22 Ba3 140.63(17) . .
O24 O22 Ba3 94.52(17) 1_455 .
O21 O22 Ba3 100.32(19) . .
O23 O22 Ba3 45.97(13) 1_455 .
O31 O22 Ba3 89.40(15) . .
O33 O22 Ba3 48.53(12) . .
O52 O22 Ba3 113.23(15) 1_455 .
O43 O22 Ba3 131.54(18) . .
As3 O22 Ba3 60.59(9) . .
O41 O22 Ba3 45.18(10) . .
O34 O22 Ba3 46.30(10) . .
O32 O22 Ba3 169.88(16) 1_565 .
As2 O23 O24 39.39(15) 1_655 .
As2 O23 O21 34.61(17) 1_655 1_655
O24 O23 O21 61.73(19) . 1_655
As2 O23 Ba1 107.6(2) 1_655 2_657
O24 O23 Ba1 124.2(2) . 2_657
O21 O23 Ba1 73.22(18) 1_655 2_657
As2 O23 Ba3 120.4(2) 1_655 1_655
O24 O23 Ba3 126.6(2) . 1_655
O21 O23 Ba3 137.6(2) 1_655 1_655
Ba1 O23 Ba3 108.64(16) 2_657 1_655
As2 O23 O22 32.50(14) 1_655 1_655
O24 O23 O22 59.25(18) . 1_655
O21 O23 O22 59.83(19) 1_655 1_655
Ba1 O23 O22 122.23(19) 2_657 1_655
Ba3 O23 O22 87.91(18) 1_655 1_655
As2 O23 Ba2 106.9(2) 1_655 .
O24 O23 Ba2 67.56(15) . .
O21 O23 Ba2 119.8(2) 1_655 .
Ba1 O23 Ba2 115.14(16) 2_657 .
Ba3 O23 Ba2 98.23(14) 1_655 .
O22 O23 Ba2 116.5(2) 1_655 .
As2 O23 O13 131.1(3) 1_655 .
O24 O23 O13 105.6(2) . .
O21 O23 O13 107.8(2) 1_655 .
Ba1 O23 O13 58.17(13) 2_657 .
Ba3 O23 O13 108.14(16) 1_655 .
O22 O23 O13 163.2(2) 1_655 .
Ba2 O23 O13 57.58(12) . .
As2 O23 O41 87.8(2) 1_655 1_655
O24 O23 O41 72.63(18) . 1_655
O21 O23 O41 122.4(2) 1_655 1_655
Ba1 O23 O41 162.78(19) 2_657 1_655
Ba3 O23 O41 55.47(12) 1_655 1_655
O22 O23 O41 67.60(17) 1_655 1_655
Ba2 O23 O41 65.40(13) . 1_655
O13 O23 O41 117.11(18) . 1_655
As2 O23 O31 141.9(3) 1_655 .
O24 O23 O31 110.1(2) . .
O21 O23 O31 170.0(2) 1_655 .
Ba1 O23 O31 109.89(18) 2_657 .
Ba3 O23 O31 51.33(12) 1_655 .
O22 O23 O31 122.3(2) 1_655 .
Ba2 O23 O31 50.17(11) . .
O13 O23 O31 67.70(16) . .
O41 O23 O31 56.12(16) 1_655 .
As2 O23 O11 137.5(2) 1_655 1_655
O24 O23 O11 176.8(2) . 1_655
O21 O23 O11 115.6(2) 1_655 1_655
Ba1 O23 O11 54.92(12) 2_657 1_655
Ba3 O23 O11 53.87(12) 1_655 1_655
O22 O23 O11 118.2(2) 1_655 1_655
Ba2 O23 O11 115.59(16) . 1_655
O13 O23 O11 76.62(16) . 1_655
O41 O23 O11 108.49(18) 1_655 1_655
O31 O23 O11 72.79(15) . 1_655
As2 O23 O12 81.74(17) 1_655 1_655
O24 O23 O12 119.61(19) . 1_655
O21 O23 O12 60.21(15) 1_655 1_655
Ba1 O23 O12 48.58(11) 2_657 1_655
Ba3 O23 O12 88.63(14) 1_655 1_655
O22 O23 O12 78.33(16) 1_655 1_655
Ba2 O23 O12 163.72(19) . 1_655
O13 O23 O12 106.27(18) . 1_655
O41 O23 O12 129.73(18) 1_655 1_655
O31 O23 O12 129.21(18) . 1_655
O11 O23 O12 57.35(13) 1_655 1_655
As2 O23 O34 89.08(18) 1_655 1_655
O24 O23 O34 124.33(19) . 1_655
O21 O23 O34 88.09(17) 1_655 1_655
Ba1 O23 O34 82.59(14) 2_657 1_655
Ba3 O23 O34 51.63(11) 1_655 1_655
O22 O23 O34 65.20(16) 1_655 1_655
Ba2 O23 O34 149.65(19) . 1_655
O13 O23 O34 128.74(19) . 1_655
O41 O23 O34 90.33(16) 1_655 1_655
O31 O23 O34 101.71(17) . 1_655
O11 O23 O34 53.06(13) 1_655 1_655
O12 O23 O34 40.81(11) 1_655 1_655
As2 O23 O14 92.8(2) 1_655 .
O24 O23 O14 66.68(16) . .
O21 O23 O14 81.19(18) 1_655 .
Ba1 O23 O14 75.84(14) 2_657 .
Ba3 O23 O14 141.11(16) 1_655 .
O22 O23 O14 123.34(19) 1_655 .
Ba2 O23 O14 49.38(10) . .
O13 O23 O14 40.07(13) . .
O41 O23 O14 111.73(16) 1_655 .
O31 O23 O14 90.25(15) . .
O11 O23 O14 115.09(18) 1_655 .
O12 O23 O14 117.77(17) 1_655 .
O34 O23 O14 157.90(19) 1_655 .
As2 O23 O12 81.85(19) 1_655 2_657
O24 O23 O12 81.09(17) . 2_657
O21 O23 O12 53.21(17) 1_655 2_657
Ba1 O23 O12 44.70(10) 2_657 2_657
Ba3 O23 O12 152.15(18) 1_655 2_657
O22 O23 O12 112.32(18) 1_655 2_657
Ba2 O23 O12 89.80(14) . 2_657
O13 O23 O12 54.67(13) . 2_657
O41 O23 O12 149.05(18) 1_655 2_657
O31 O23 O12 121.92(18) . 2_657
O11 O23 O12 98.63(16) 1_655 2_657
O12 O23 O12 77.63(11) 1_655 2_657
O34 O23 O12 118.42(16) 1_655 2_657
O14 O23 O12 40.49(11) . 2_657
As2 O24 O23 36.85(13) 1_655 .
As2 O24 O22 35.87(14) 1_655 1_655
O23 O24 O22 62.06(17) . 1_655
As2 O24 O21 34.06(15) 1_655 1_655
O23 O24 O21 59.53(18) . 1_655
O22 O24 O21 60.03(18) 1_655 1_655
As2 O24 O52 104.8(2) 1_655 .
O23 O24 O52 120.4(2) . .
O22 O24 O52 68.89(18) 1_655 .
O21 O24 O52 119.4(2) 1_655 .
As2 O24 Ba3 142.6(3) 1_655 1_665
O23 O24 Ba3 142.2(2) . 1_665
O22 O24 Ba3 147.5(2) 1_655 1_665
O21 O24 Ba3 108.6(2) 1_655 1_665
O52 O24 Ba3 97.07(17) . 1_665
As2 O24 O51 160.0(3) 1_655 1_565
O23 O24 O51 142.7(2) . 1_565
O22 O24 O51 124.9(2) 1_655 1_565
O21 O24 O51 157.7(2) 1_655 1_565
O52 O24 O51 56.51(16) . 1_565
Ba3 O24 O51 54.47(12) 1_665 1_565
As2 O24 Ba2 94.84(19) 1_655 .
O23 O24 Ba2 58.00(13) . .
O22 O24 Ba2 110.86(19) 1_655 .
O21 O24 Ba2 109.8(2) 1_655 .
O52 O24 Ba2 117.46(19) . .
Ba3 O24 Ba2 101.62(14) 1_665 .
O51 O24 Ba2 89.18(16) 1_565 .
As2 O24 As5 132.5(2) 1_655 1_665
O23 O24 As5 136.5(2) . 1_665
O22 O24 As5 96.77(19) 1_655 1_665
O21 O24 As5 144.3(2) 1_655 1_665
O52 O24 As5 28.33(10) . 1_665
Ba3 O24 As5 75.71(11) 1_665 1_665
O51 O24 As5 28.23(10) 1_565 1_665
Ba2 O24 As5 103.56(14) . 1_665
As2 O24 O41 76.76(18) 1_655 1_655
O23 O24 O41 60.42(16) . 1_655
O22 O24 O41 63.56(16) 1_655 1_655
O21 O24 O41 110.71(19) 1_655 1_655
O52 O24 O41 68.74(16) . 1_655
Ba3 O24 O41 140.25(18) 1_665 1_655
O51 O24 O41 88.70(18) 1_565 1_655
Ba2 O24 O41 59.04(12) . 1_655
As5 O24 O41 76.19(13) 1_665 1_655
As2 O24 O34 94.1(2) 1_655 1_665
O23 O24 O34 121.3(2) . 1_665
O22 O24 O34 98.38(19) 1_655 1_665
O21 O24 O34 62.90(17) 1_655 1_665
O52 O24 O34 96.81(18) . 1_665
Ba3 O24 O34 52.87(11) 1_665 1_665
O51 O24 O34 95.11(18) 1_565 1_665
Ba2 O24 O34 140.81(18) . 1_665
As5 O24 O34 98.05(14) 1_665 1_665
O41 O24 O34 159.64(19) 1_655 1_665
As2 O24 O32 138.2(2) 1_655 1_565
O23 O24 O32 102.15(19) . 1_565
O22 O24 O32 152.2(2) 1_655 1_565
O21 O24 O32 134.3(2) 1_655 1_565
O52 O24 O32 106.13(18) . 1_565
Ba3 O24 O32 58.49(12) 1_665 1_565
O51 O24 O32 53.46(14) 1_565 1_565
Ba2 O24 O32 45.58(10) . 1_565
As5 O24 O32 79.12(13) 1_665 1_565
O41 O24 O32 88.96(16) 1_655 1_565
O34 O24 O32 109.36(17) 1_665 1_565
As2 O24 O14 95.0(2) 1_655 .
O23 O24 O14 71.12(17) . .
O22 O24 O14 130.1(2) 1_655 .
O21 O24 O14 82.56(19) 1_655 .
O52 O24 O14 158.0(2) . .
Ba3 O24 O14 71.75(13) 1_665 .
O51 O24 O14 102.49(17) 1_565 .
Ba2 O24 O14 49.90(11) . .
As5 O24 O14 130.19(15) 1_665 .
O41 O24 O14 107.38(17) 1_655 .
O34 O24 O14 91.34(16) 1_665 .
O32 O24 O14 51.84(13) 1_565 .
As2 O24 O33 119.1(2) 1_655 1_665
O23 O24 O33 155.9(2) . 1_665
O22 O24 O33 98.49(19) 1_655 1_665
O21 O24 O33 99.21(19) 1_655 1_665
O52 O24 O33 57.53(14) . 1_665
Ba3 O24 O33 51.10(11) 1_665 1_665
O51 O24 O33 59.37(15) 1_565 1_665
Ba2 O24 O33 146.08(16) . 1_665
As5 O24 O33 54.85(10) 1_665 1_665
O41 O24 O33 126.10(18) 1_655 1_665
O34 O24 O33 43.35(12) 1_665 1_665
O32 O24 O33 101.20(15) 1_565 1_665
O14 O24 O33 120.46(17) . 1_665
As2 O24 O11 101.0(2) 1_655 1_665
O23 O24 O11 99.23(19) . 1_665
O22 O24 O11 130.1(2) 1_655 1_665
O21 O24 O11 70.55(17) 1_655 1_665
O52 O24 O11 139.08(19) . 1_665
Ba3 O24 O11 45.98(10) 1_665 1_665
O51 O24 O11 98.53(17) 1_565 1_665
Ba2 O24 O11 91.10(14) . 1_665
As5 O24 O11 121.68(14) 1_665 1_665
O41 O24 O11 149.31(18) 1_655 1_665
O34 O24 O11 49.72(12) 1_665 1_665
O32 O24 O11 72.28(14) 1_565 1_665
O14 O24 O11 41.95(11) . 1_665
O33 O24 O11 82.22(14) 1_665 1_665
As2 O24 H2 104.8(4) 1_655 .
O23 O24 H2 116.2(4) . .
O22 O24 H2 69.2(3) 1_655 .
O21 O24 H2 123.2(4) 1_655 .
O52 O24 H2 7.0(3) . .
Ba3 O24 H2 100.5(3) 1_665 .
O51 O24 H2 55.7(3) 1_565 .
Ba2 O24 H2 110.6(4) . .
As5 O24 H2 27.7(2) 1_665 .
O41 O24 H2 62.3(3) 1_655 .
O34 O24 H2 103.8(4) 1_665 .
O32 O24 H2 102.6(3) 1_565 .
O14 O24 H2 154.0(4) . .
O33 O24 H2 63.8(3) 1_665 .
O11 O24 H2 144.3(4) 1_665 .
As3 O31 Ba2 142.8(3) . .
As3 O31 Ba3 109.9(2) . 1_655
Ba2 O31 Ba3 106.99(16) . 1_655
As3 O31 O32 35.67(14) . .
Ba2 O31 O32 172.9(3) . .
Ba3 O31 O32 74.32(16) 1_655 .
As3 O31 O34 37.42(16) . .
Ba2 O31 O34 120.8(2) . .
Ba3 O31 O34 121.8(2) 1_655 .
O32 O31 O34 62.37(18) . .
As3 O31 O33 31.82(15) . .
Ba2 O31 O33 117.1(2) . .
Ba3 O31 O33 125.6(2) 1_655 .
O32 O31 O33 58.25(16) . .
O34 O31 O33 58.03(17) . .
As3 O31 O22 85.9(2) . .
Ba2 O31 O22 56.94(14) . .
Ba3 O31 O22 160.8(2) 1_655 .
O32 O31 O22 120.2(2) . .
O34 O31 O22 77.38(18) . .
O33 O31 O22 63.36(16) . .
As3 O31 O41 127.1(3) . 1_655
Ba2 O31 O41 70.21(15) . 1_655
Ba3 O31 O41 58.71(13) 1_655 1_655
O32 O31 O41 105.4(2) . 1_655
O34 O31 O41 164.4(3) . 1_655
O33 O31 O41 108.0(2) . 1_655
O22 O31 O41 103.2(2) . 1_655
As3 O31 O23 158.9(3) . .
Ba2 O31 O23 55.91(12) . .
Ba3 O31 O23 54.95(12) 1_655 .
O32 O31 O23 127.5(2) . .
O34 O31 O23 133.5(3) . .
O33 O31 O23 167.8(3) . .
O22 O31 O23 112.26(19) . .
O41 O31 O23 61.07(15) 1_655 .
As3 O31 As4 108.6(3) . .
Ba2 O31 As4 71.15(12) . .
Ba3 O31 As4 83.08(14) 1_655 .
O32 O31 As4 102.3(2) . .
O34 O31 As4 140.4(2) . .
O33 O31 As4 82.64(17) . .
O22 O31 As4 81.43(16) . .
O41 O31 As4 27.97(10) 1_655 .
O23 O31 As4 85.48(15) . .
As3 O31 O13 124.3(3) . .
Ba2 O31 O13 52.47(12) . .
Ba3 O31 O13 98.87(16) 1_655 .
O32 O31 O13 134.6(2) . .
O34 O31 O13 86.9(2) . .
O33 O31 O13 132.7(2) . .
O22 O31 O13 79.85(17) . .
O41 O31 O13 108.64(17) 1_655 .
O23 O31 O13 53.24(14) . .
As4 O31 O13 121.76(15) . .
As3 O31 O43 112.5(3) . .
Ba2 O31 O43 51.13(12) . .
Ba3 O31 O43 105.82(18) 1_655 .
O32 O31 O43 121.7(2) . .
O34 O31 O43 129.1(2) . .
O33 O31 O43 80.97(18) . .
O22 O31 O43 56.56(15) . .
O41 O31 O43 47.11(13) 1_655 .
O23 O31 O43 87.25(16) . .
As4 O31 O43 26.83(8) . .
O13 O31 O43 103.46(16) . .
As3 O31 O42 82.6(2) . .
Ba2 O31 O42 93.42(17) . .
Ba3 O31 O42 89.18(17) 1_655 .
O32 O31 O42 79.53(19) . .
O34 O31 O42 116.8(2) . .
O33 O31 O42 59.27(16) . .
O22 O31 O42 81.90(17) . .
O41 O31 O42 48.69(14) 1_655 .
O23 O31 O42 109.60(18) . .
As4 O31 O42 26.15(8) . .
O13 O31 O42 145.86(18) . .
O43 O31 O42 42.75(12) . .
As3 O31 O51 81.2(2) . .
Ba2 O31 O51 124.15(19) . .
Ba3 O31 O51 44.78(11) 1_655 .
O32 O31 O51 51.78(16) . .
O34 O31 O51 114.0(2) . .
O33 O31 O51 83.26(18) . .
O22 O31 O51 132.2(2) . .
O41 O31 O51 53.94(15) 1_655 .
O23 O31 O51 93.09(16) . .
As4 O31 O51 60.14(12) . .
O13 O31 O51 143.39(16) . .
O43 O31 O51 86.69(17) . .
O42 O31 O51 50.96(13) . .
As3 O31 O12 79.8(2) . .
Ba2 O31 O12 86.77(16) . .
Ba3 O31 O12 118.85(19) 1_655 .
O32 O31 O12 98.8(2) . .
O34 O31 O12 42.34(15) . .
O33 O31 O12 94.65(17) . .
O22 O31 O12 73.64(16) . .
O41 O31 O12 153.1(2) 1_655 .
O23 O31 O12 94.78(17) . .
As4 O31 O12 153.18(16) . .
O13 O31 O12 44.53(12) . .
O43 O31 O12 126.35(16) . .
O42 O31 O12 150.64(16) . .
O51 O31 O12 146.31(18) . .
As3 O32 Ba2 150.8(3) . 1_545
As3 O32 O31 35.53(14) . .
Ba2 O32 O31 147.4(2) 1_545 .
As3 O32 O33 36.33(14) . .
Ba2 O32 O33 145.5(2) 1_545 .
O31 O32 O33 63.54(17) . .
As3 O32 O34 35.15(14) . .
Ba2 O32 O34 115.7(2) 1_545 .
O31 O32 O34 59.50(18) . .
O33 O32 O34 58.78(17) . .
As3 O32 Ba5 97.0(2) . .
Ba2 O32 Ba5 106.37(16) 1_545 .
O31 O32 Ba5 100.8(2) . .
O33 O32 Ba5 65.38(15) . .
O34 O32 Ba5 123.86(19) . .
As3 O32 O51 110.5(2) . .
Ba2 O32 O51 97.23(16) 1_545 .
O31 O32 O51 83.6(2) . .
O33 O32 O51 103.2(2) . .
O34 O32 O51 142.9(2) . .
Ba5 O32 O51 55.29(13) . .
As3 O32 O14 99.7(2) . 1_545
Ba2 O32 O14 59.06(13) 1_545 1_545
O31 O32 O14 90.8(2) . 1_545
O33 O32 O14 131.6(2) . 1_545
O34 O32 O14 72.93(18) . 1_545
Ba5 O32 O14 162.88(19) . 1_545
O51 O32 O14 114.48(19) . 1_545
As3 O32 Ba3 87.89(19) . 1_655
Ba2 O32 Ba3 103.62(14) 1_545 1_655
O31 O32 Ba3 52.42(13) . 1_655
O33 O32 Ba3 110.89(19) . 1_655
O34 O32 Ba3 102.30(17) . 1_655
Ba5 O32 Ba3 102.01(15) . 1_655
O51 O32 Ba3 50.71(12) . 1_655
O14 O32 Ba3 75.10(14) 1_545 1_655
As3 O32 O43 142.9(3) . 1_545
Ba2 O32 O43 55.63(12) 1_545 1_545
O31 O32 O43 148.4(2) . 1_545
O33 O32 O43 106.6(2) . 1_545
O34 O32 O43 143.8(2) . 1_545
Ba5 O32 O43 50.80(12) . 1_545
O51 O32 O43 69.11(15) . 1_545
O14 O32 O43 114.33(18) 1_545 1_545
Ba3 O32 O43 113.84(15) 1_655 1_545
As3 O32 O24 136.8(3) . 1_545
Ba2 O32 O24 56.51(11) 1_545 1_545
O31 O32 O24 101.88(19) . 1_545
O33 O32 O24 154.3(2) . 1_545
O34 O32 O24 134.3(2) . 1_545
Ba5 O32 O24 99.39(16) . 1_545
O51 O32 O24 52.33(14) . 1_545
O14 O32 O24 65.61(15) 1_545 1_545
Ba3 O32 O24 49.69(10) 1_655 1_545
O43 O32 O24 74.15(14) 1_545 1_545
As3 O32 O22 118.4(2) . 1_545
Ba2 O32 O22 46.44(11) 1_545 1_545
O31 O32 O22 152.6(2) . 1_545
O33 O32 O22 99.03(18) . 1_545
O34 O32 O22 93.71(18) . 1_545
Ba5 O32 O22 89.34(15) . 1_545
O51 O32 O22 122.41(18) . 1_545
O14 O32 O22 85.90(17) 1_545 1_545
Ba3 O32 O22 150.07(16) 1_655 1_545
O43 O32 O22 53.69(13) 1_545 1_545
O24 O32 O22 101.47(16) 1_545 1_545
As3 O32 O52 91.73(19) . 1_445
Ba2 O32 O52 90.87(15) 1_545 1_445
O31 O32 O52 120.88(18) . 1_445
O33 O32 O52 57.78(15) . 1_445
O34 O32 O52 94.05(17) . 1_445
Ba5 O32 O52 48.69(11) . 1_445
O51 O32 O52 102.54(18) . 1_445
O14 O32 O52 133.8(2) 1_545 1_445
Ba3 O32 O52 150.44(18) 1_655 1_445
O43 O32 O52 54.35(13) 1_545 1_445
O24 O32 O52 128.49(17) 1_545 1_445
O22 O32 O52 50.11(12) 1_545 1_445
As3 O32 O21 92.3(2) . 1_545
Ba2 O32 O21 59.62(13) 1_545 1_545
O31 O32 O21 115.4(2) . 1_545
O33 O32 O21 97.48(18) . 1_545
O34 O32 O21 58.50(15) . 1_545
Ba5 O32 O21 127.57(17) . 1_545
O51 O32 O21 156.9(2) . 1_545
O14 O32 O21 55.46(14) 1_545 1_545
Ba3 O32 O21 129.88(17) 1_655 1_545
O43 O32 O21 95.11(16) 1_545 1_545
O24 O32 O21 108.12(17) 1_545 1_545
O22 O32 O21 42.52(13) 1_545 1_545
O52 O32 O21 79.68(14) 1_445 1_545
As3 O32 O24 77.92(17) . 1_445
Ba2 O32 O24 84.36(14) 1_545 1_445
O31 O32 O24 113.08(18) . 1_445
O33 O32 O24 63.14(15) . 1_445
O34 O32 O24 59.63(15) . 1_445
Ba5 O32 O24 91.08(14) . 1_445
O51 O32 O24 145.54(19) . 1_445
O14 O32 O24 95.94(17) 1_545 1_445
Ba3 O32 O24 161.81(17) 1_655 1_445
O43 O32 O24 84.21(15) 1_545 1_445
O24 O32 O24 140.9(2) 1_545 1_445
O22 O32 O24 40.66(11) 1_545 1_445
O52 O32 O24 43.03(12) 1_445 1_445
O21 O32 O24 41.08(11) 1_545 1_445
As3 O33 Ba4 128.2(2) . .
As3 O33 O32 35.90(14) . .
Ba4 O33 O32 142.9(2) . .
As3 O33 O34 38.50(15) . .
Ba4 O33 O34 131.3(2) . .
O32 O33 O34 62.74(18) . .
As3 O33 O31 31.34(14) . .
Ba4 O33 O31 97.03(18) . .
O32 O33 O31 58.21(17) . .
O34 O33 O31 59.05(18) . .
As3 O33 O54 152.7(3) . .
Ba4 O33 O54 64.50(14) . .
O32 O33 O54 117.9(2) . .
O34 O33 O54 156.0(2) . .
O31 O33 O54 143.9(2) . .
As3 O33 Ba3 101.2(2) . .
Ba4 O33 Ba3 100.31(14) . .
O32 O33 Ba3 114.8(2) . .
O34 O33 Ba3 62.72(14) . .
O31 O33 Ba3 115.0(2) . .
O54 O33 Ba3 99.29(16) . .
As3 O33 Ba5 91.28(18) . .
Ba4 O33 Ba5 99.43(16) . .
O32 O33 Ba5 59.74(14) . .
O34 O33 Ba5 122.19(19) . .
O31 O33 Ba5 94.04(17) . .
O54 O33 Ba5 61.60(14) . .
Ba3 O33 Ba5 142.21(17) . .
As3 O33 O22 83.3(2) . .
Ba4 O33 O22 54.94(13) . .
O32 O33 O22 117.8(2) . .
O34 O33 O22 76.64(19) . .
O31 O33 O22 60.94(16) . .
O54 O33 O22 117.9(2) . .
Ba3 O33 O22 80.27(15) . .
Ba5 O33 O22 137.01(19) . .
As3 O33 O52 110.9(2) . 1_445
Ba4 O33 O52 116.36(18) . 1_445
O32 O33 O52 77.94(18) . 1_445
O34 O33 O52 108.7(2) . 1_445
O31 O33 O52 135.6(2) . 1_445
O54 O33 O52 51.91(14) . 1_445
Ba3 O33 O52 88.21(15) . 1_445
Ba5 O33 O52 54.10(11) . 1_445
O22 O33 O52 163.33(19) . 1_445
As3 O33 As5 139.3(2) . .
Ba4 O33 As5 91.24(13) . .
O32 O33 As5 107.13(18) . .
O34 O33 As5 124.27(19) . .
O31 O33 As5 163.2(2) . .
O54 O33 As5 31.84(10) . .
Ba3 O33 As5 77.56(10) . .
Ba5 O33 As5 70.10(10) . .
O22 O33 As5 134.86(17) . .
O52 O33 As5 29.23(9) 1_445 .
As3 O33 O42 96.1(2) . .
Ba4 O33 O42 57.68(12) . .
O32 O33 O42 87.42(18) . .
O34 O33 O42 132.71(19) . .
O31 O33 O42 74.29(18) . .
O54 O33 O42 69.63(16) . .
Ba3 O33 O42 157.76(18) . .
Ba5 O33 O42 50.06(11) . .
O22 O33 O42 88.01(17) . .
O52 O33 O42 98.66(17) 1_445 .
As5 O33 O42 98.24(15) . .
As3 O33 O51 137.4(2) . 1_455
Ba4 O33 O51 91.13(15) . 1_455
O32 O33 O51 120.3(2) . 1_455
O34 O33 O51 105.34(19) . 1_455
O31 O33 O51 163.9(2) . 1_455
O54 O33 O51 52.12(14) . 1_455
Ba3 O33 O51 49.60(11) . 1_455
Ba5 O33 O51 98.25(15) . 1_455
O22 O33 O51 114.34(18) . 1_455
O52 O33 O51 49.28(13) 1_445 1_455
As5 O33 O51 28.52(9) . 1_455
O42 O33 O51 121.66(18) . 1_455
As3 O33 O41 135.8(2) . .
Ba4 O33 O41 50.20(11) . .
O32 O33 O41 165.3(2) . .
O34 O33 O41 103.85(19) . .
O31 O33 O41 121.8(2) . .
O54 O33 O41 71.46(16) . .
Ba3 O33 O41 50.79(11) . .
Ba5 O33 O41 132.37(18) . .
O22 O33 O41 60.98(14) . .
O52 O33 O41 102.38(16) 1_445 .
As5 O33 O41 74.57(12) . .
O42 O33 O41 106.97(17) . .
O51 O33 O41 54.90(13) 1_455 .
As3 O33 O24 88.9(2) . 1_445
Ba4 O33 O24 139.19(16) . 1_445
O32 O33 O24 76.66(17) . 1_445
O34 O33 O24 65.58(16) . 1_445
O31 O33 O24 119.5(2) . 1_445
O54 O33 O24 90.77(17) . 1_445
Ba3 O33 O24 49.76(10) . 1_445
Ba5 O33 O24 95.64(14) . 1_445
O22 O33 O24 126.69(19) . 1_445
O52 O33 O24 48.23(14) 1_445 1_445
As5 O33 O24 58.94(11) . 1_445
O42 O33 O24 145.30(18) . 1_445
O51 O33 O24 49.09(13) 1_455 1_445
O41 O33 O24 92.47(14) . 1_445
As3 O34 O12 127.3(2) . .
As3 O34 O33 36.88(14) . .
O12 O34 O33 138.7(2) . .
As3 O34 O31 35.30(15) . .
O12 O34 O31 92.0(2) . .
O33 O34 O31 62.92(18) . .
As3 O34 O32 33.32(14) . .
O12 O34 O32 136.3(2) . .
O33 O34 O32 58.48(17) . .
O31 O34 O32 58.14(17) . .
As3 O34 Ba1 140.2(2) . .
O12 O34 Ba1 63.10(15) . .
O33 O34 Ba1 158.1(2) . .
O31 O34 Ba1 129.2(2) . .
O32 O34 Ba1 109.43(18) . .
As3 O34 Ba3 99.6(2) . .
O12 O34 Ba3 110.94(18) . .
O33 O34 Ba3 62.76(14) . .
O31 O34 Ba3 118.4(2) . .
O32 O34 Ba3 111.34(19) . .
Ba1 O34 Ba3 111.97(14) . .
As3 O34 O11 154.2(3) . .
O12 O34 O11 71.12(17) . .
O33 O34 O11 117.5(2) . .
O31 O34 O11 154.0(2) . .
O32 O34 O11 146.7(2) . .
Ba1 O34 O11 61.11(13) . .
Ba3 O34 O11 54.70(12) . .
As3 O34 O21 108.4(2) . 1_545
O12 O34 O21 111.5(2) . 1_545
O33 O34 O21 109.6(2) . 1_545
O31 O34 O21 131.2(2) . 1_545
O32 O34 O21 76.60(18) . 1_545
Ba1 O34 O21 48.50(12) . 1_545
Ba3 O34 O21 93.07(15) . 1_545
O11 O34 O21 74.49(16) . 1_545
As3 O34 O14 84.91(19) . 1_545
O12 O34 O14 88.97(19) . 1_545
O33 O34 O14 116.9(2) . 1_545
O31 O34 O14 82.42(17) . 1_545
O32 O34 O14 58.50(16) . 1_545
Ba1 O34 O14 55.59(12) . 1_545
Ba3 O34 O14 149.36(18) . 1_545
O11 O34 O14 115.83(19) . 1_545
O21 O34 O14 57.18(14) 1_545 1_545
As3 O34 O24 92.5(2) . 1_445
O12 O34 O24 140.1(2) . 1_445
O33 O34 O24 71.06(17) . 1_445
O31 O34 O24 127.8(2) . 1_445
O32 O34 O24 77.82(17) . 1_445
Ba1 O34 O24 88.99(14) . 1_445
Ba3 O34 O24 51.47(10) . 1_445
O11 O34 O24 70.44(15) . 1_445
O21 O34 O24 47.01(13) 1_545 1_445
O14 O34 O24 98.29(16) 1_545 1_445
As3 O34 O22 67.01(17) . .
O12 O34 O22 82.58(18) . .
O33 O34 O22 56.28(16) . .
O31 O34 O22 54.66(15) . .
O32 O34 O22 100.32(18) . .
Ba1 O34 O22 144.88(19) . .
Ba3 O34 O22 72.06(13) . .
O11 O34 O22 102.35(17) . .
O21 O34 O22 162.8(2) 1_545 .
O14 O34 O22 135.66(17) 1_545 .
O24 O34 O22 115.80(17) 1_445 .
As3 O34 O23 108.9(2) . 1_455
O12 O34 O23 68.64(17) . 1_455
O33 O34 O23 82.59(17) . 1_455
O31 O34 O23 98.57(18) . 1_455
O32 O34 O23 140.2(2) . 1_455
Ba1 O34 O23 110.17(16) . 1_455
Ba3 O34 O23 47.92(10) . 1_455
O11 O34 O23 57.31(13) . 1_455
O21 O34 O23 129.40(18) 1_545 1_455
O14 O34 O23 157.59(19) 1_545 1_455
O24 O34 O23 98.61(15) 1_445 1_455
O22 O34 O23 45.06(12) . 1_455
As3 O34 As1 112.25(18) . 2_557
O12 O34 As1 15.19(11) . 2_557
O33 O34 As1 129.39(18) . 2_557
O31 O34 As1 76.97(16) . 2_557
O32 O34 As1 123.24(17) . 2_557
Ba1 O34 As1 72.32(10) . 2_557
Ba3 O34 As1 120.26(14) . 2_557
O11 O34 As1 86.04(14) . 2_557
O21 O34 As1 120.10(17) 1_545 2_557
O14 O34 As1 84.69(13) 1_545 2_557
O24 O34 As1 155.20(16) 1_445 2_557
O22 O34 As1 75.97(12) . 2_557
O23 O34 As1 73.85(12) 1_455 2_557
As3 O34 As2 91.11(17) . .
O12 O34 As2 65.85(14) . .
O33 O34 As2 75.64(15) . .
O31 O34 As2 74.56(15) . .
O32 O34 As2 124.43(18) . .
Ba1 O34 As2 123.19(15) . .
Ba3 O34 As2 65.89(9) . .
O11 O34 As2 80.38(13) . .
O21 O34 As2 153.81(16) 1_545 .
O14 O34 As2 144.68(15) 1_545 .
O24 O34 As2 116.96(14) 1_445 .
O22 O34 As2 24.10(9) . .
O23 O34 As2 24.41(8) 1_455 .
As1 O34 As2 64.43(7) 2_557 .
As3 O34 H3 115.5(4) . .
O12 O34 H3 17.5(3) . .
O33 O34 H3 121.3(4) . .
O31 O34 H3 81.3(3) . .
O32 O34 H3 135.2(4) . .
Ba1 O34 H3 80.5(3) . .
Ba3 O34 H3 104.0(3) . .
O11 O34 H3 77.1(3) . .
O21 O34 H3 128.8(4) 1_545 .
O14 O34 H3 101.1(4) 1_545 .
O24 O34 H3 147.0(4) 1_445 .
O22 O34 H3 65.1(3) . .
O23 O34 H3 57.3(3) 1_455 .
As1 O34 H3 16.6(3) 2_557 .
As2 O34 H3 49.6(3) . .
As4 O41 O44 38.58(15) 1_455 1_455
As4 O41 Ba4 111.6(2) 1_455 .
O44 O41 Ba4 73.18(16) 1_455 .
As4 O41 O43 34.69(15) 1_455 1_455
O44 O41 O43 61.56(18) 1_455 1_455
Ba4 O41 O43 126.3(2) . 1_455
As4 O41 Ba3 134.6(2) 1_455 .
O44 O41 Ba3 151.8(2) 1_455 .
Ba4 O41 Ba3 101.38(14) . .
O43 O41 Ba3 132.2(2) 1_455 .
As4 O41 O42 29.84(13) 1_455 1_455
O44 O41 O42 56.33(16) 1_455 1_455
Ba4 O41 O42 117.7(2) . 1_455
O43 O41 O42 57.52(16) 1_455 1_455
Ba3 O41 O42 106.71(17) . 1_455
As4 O41 O31 92.2(2) 1_455 1_455
O44 O41 O31 130.6(2) 1_455 1_455
Ba4 O41 O31 154.6(2) . 1_455
O43 O41 O31 78.47(18) 1_455 1_455
Ba3 O41 O31 53.68(13) . 1_455
O42 O41 O31 78.63(18) 1_455 1_455
As4 O41 O51 93.8(2) 1_455 1_455
O44 O41 O51 99.6(2) 1_455 1_455
Ba4 O41 O51 93.78(17) . 1_455
O43 O41 O51 119.8(2) 1_455 1_455
Ba3 O41 O51 52.62(12) . 1_455
O42 O41 O51 64.72(15) 1_455 1_455
O31 O41 O51 75.19(17) 1_455 1_455
As4 O41 O23 140.5(3) 1_455 1_455
O44 O41 O23 152.9(2) 1_455 1_455
Ba4 O41 O23 100.27(15) . 1_455
O43 O41 O23 106.9(2) 1_455 1_455
Ba3 O41 O23 54.53(12) . 1_455
O42 O41 O23 141.1(2) 1_455 1_455
O31 O41 O23 62.81(16) 1_455 1_455
O51 O41 O23 107.14(18) 1_455 1_455
As4 O41 Ba2 89.09(19) 1_455 1_455
O44 O41 Ba2 115.62(18) 1_455 1_455
Ba4 O41 Ba2 136.41(17) . 1_455
O43 O41 Ba2 56.24(14) 1_455 1_455
Ba3 O41 Ba2 87.72(14) . 1_455
O42 O41 Ba2 99.46(16) 1_455 1_455
O31 O41 Ba2 48.61(12) 1_455 1_455
O51 O41 Ba2 123.79(17) 1_455 1_455
O23 O41 Ba2 51.41(11) 1_455 1_455
As4 O41 O22 148.4(2) 1_455 .
O44 O41 O22 115.34(19) 1_455 .
Ba4 O41 O22 50.45(11) . .
O43 O41 O22 128.4(2) 1_455 .
Ba3 O41 O22 77.07(13) . .
O42 O41 O22 168.1(2) 1_455 .
O31 O41 O22 111.9(2) 1_455 .
O51 O41 O22 111.59(18) 1_455 .
O23 O41 O22 50.22(13) 1_455 .
Ba2 O41 O22 91.88(15) 1_455 .
As4 O41 O33 140.0(3) 1_455 .
O44 O41 O33 111.6(2) 1_455 .
Ba4 O41 O33 48.04(11) . .
O43 O41 O33 173.1(2) 1_455 .
Ba3 O41 O33 54.04(11) . .
O42 O41 O33 119.91(19) 1_455 .
O31 O41 O33 107.66(18) 1_455 .
O51 O41 O33 60.21(14) 1_455 .
O23 O41 O33 79.03(15) 1_455 .
Ba2 O41 O33 130.11(17) 1_455 .
O22 O41 O33 52.82(13) . .
As4 O41 O24 113.4(2) 1_455 1_455
O44 O41 O24 105.98(18) 1_455 1_455
Ba4 O41 O24 82.94(14) . 1_455
O43 O41 O24 83.18(17) 1_455 1_455
Ba3 O41 O24 100.56(16) . 1_455
O42 O41 O24 140.68(19) 1_455 1_455
O31 O41 O24 96.07(19) 1_455 1_455
O51 O41 O24 151.95(19) 1_455 1_455
O23 O41 O24 46.95(13) 1_455 1_455
Ba2 O41 O24 53.47(11) 1_455 1_455
O22 O41 O24 46.39(13) . 1_455
O33 O41 O24 98.96(15) . 1_455
As4 O41 As2 142.0(2) 1_455 .
O44 O41 As2 128.58(18) 1_455 .
Ba4 O41 As2 76.83(10) . .
O43 O41 As2 109.57(18) 1_455 .
Ba3 O41 As2 74.39(11) . .
O42 O41 As2 164.1(2) 1_455 .
O31 O41 As2 90.07(16) 1_455 .
O51 O41 As2 123.35(16) 1_455 .
O23 O41 As2 27.87(9) 1_455 .
Ba2 O41 As2 64.67(9) 1_455 .
O22 O41 As2 27.38(9) . .
O33 O41 As2 73.99(11) . .
O24 O41 As2 28.81(9) 1_455 .
As4 O41 O52 94.9(2) 1_455 1_455
O44 O41 O52 66.46(15) 1_455 1_455
Ba4 O41 O52 47.97(10) . 1_455
O43 O41 O52 86.51(16) 1_455 1_455
Ba3 O41 O52 130.53(16) . 1_455
O42 O41 O52 121.53(19) 1_455 1_455
O31 O41 O52 142.0(2) 1_455 1_455
O51 O41 O52 141.1(2) 1_455 1_455
O23 O41 O52 89.37(16) 1_455 1_455
Ba2 O41 O52 94.21(14) 1_455 1_455
O22 O41 O52 53.48(13) . 1_455
O33 O41 O52 90.18(14) . 1_455
O24 O41 O52 47.21(13) 1_455 1_455
As2 O41 O52 62.38(11) . 1_455
As4 O42 O44 40.78(15) . .
As4 O42 Ba5 141.0(2) . .
O44 O42 Ba5 145.5(2) . .
As4 O42 O43 35.92(13) . .
O44 O42 O43 62.97(17) . .
Ba5 O42 O43 144.8(2) . .
As4 O42 O41 29.64(13) . 1_655
O44 O42 O41 58.83(17) . 1_655
Ba5 O42 O41 111.58(18) . 1_655
O43 O42 O41 58.76(16) . 1_655
As4 O42 Ba6 99.5(2) . .
O44 O42 Ba6 60.07(15) . .
Ba5 O42 Ba6 110.13(16) . .
O43 O42 Ba6 103.50(18) . .
O41 O42 Ba6 117.32(18) 1_655 .
As4 O42 Ba4 95.99(19) . .
O44 O42 Ba4 115.87(18) . .
Ba5 O42 Ba4 98.65(14) . .
O43 O42 Ba4 60.53(13) . .
O41 O42 Ba4 110.04(18) 1_655 .
Ba6 O42 Ba4 107.44(14) . .
As4 O42 O51 90.94(19) . .
O44 O42 O51 99.37(19) . .
Ba5 O42 O51 53.27(11) . .
O43 O42 O51 118.5(2) . .
O41 O42 O51 62.06(15) 1_655 .
Ba6 O42 O51 117.25(17) . .
Ba4 O42 O51 132.88(19) . .
As4 O42 O62 111.2(2) . 2_556
O44 O42 O62 93.49(19) . 2_556
Ba5 O42 O62 106.70(16) . 2_556
O43 O42 O62 84.61(17) . 2_556
O41 O42 O62 140.67(19) 1_655 2_556
Ba6 O42 O62 54.05(11) . 2_556
Ba4 O42 O62 54.23(11) . 2_556
O51 O42 O62 156.8(2) . 2_556
As4 O42 O61 141.5(3) . .
O44 O42 O61 102.1(2) . .
Ba5 O42 O61 59.69(12) . .
O43 O42 O61 152.7(2) . .
O41 O42 O61 135.43(19) 1_655 .
Ba6 O42 O61 50.45(12) . .
Ba4 O42 O61 114.46(15) . .
O51 O42 O61 85.27(15) . .
O62 O42 O61 73.11(15) 2_556 .
As4 O42 O33 110.1(2) . .
O44 O42 O33 150.1(2) . .
Ba5 O42 O33 57.87(12) . .
O43 O42 O33 88.83(19) . .
O41 O42 O33 99.12(19) 1_655 .
Ba6 O42 O33 142.89(17) . .
Ba4 O42 O33 48.95(11) . .
O51 O42 O33 84.96(16) . .
O62 O42 O33 93.49(15) 2_556 .
O61 O42 O33 107.77(16) . .
As4 O42 O54 148.6(2) . .
O44 O42 O54 149.3(2) . .
Ba5 O42 O54 55.12(11) . .
O43 O42 O54 113.30(18) . .
O41 O42 O54 148.4(2) 1_655 .
Ba6 O42 O54 94.09(14) . .
Ba4 O42 O54 52.81(10) . .
O51 O42 O54 107.76(16) . .
O62 O42 O54 56.21(12) 2_556 .
O61 O42 O54 67.00(14) . .
O33 O42 O54 49.33(12) . .
As4 O42 O31 68.98(18) . .
O44 O42 O31 108.69(18) . .
Ba5 O42 O31 80.59(14) . .
O43 O42 O31 66.94(16) . .
O41 O42 O31 52.68(14) 1_655 .
Ba6 O42 O31 168.44(16) . .
Ba4 O42 O31 74.15(13) . .
O51 O42 O31 65.17(14) . .
O62 O42 O31 128.34(18) 2_556 .
O61 O42 O31 139.92(17) . .
O33 O42 O31 46.44(12) . .
O54 O42 O31 95.76(15) . .
As4 O42 As3 93.6(2) . .
O44 O42 As3 133.39(19) . .
Ba5 O42 As3 59.81(9) . .
O43 O42 As3 85.27(16) . .
O41 O42 As3 75.94(14) 1_655 .
Ba6 O42 As3 166.51(14) . .
Ba4 O42 As3 67.69(10) . .
O51 O42 As3 65.38(12) . .
O62 O42 As3 117.85(14) 2_556 .
O61 O42 As3 118.92(14) . .
O33 O42 As3 25.20(9) . .
O54 O42 As3 72.87(11) . .
O31 O42 As3 24.76(8) . .
As4 O42 O63 88.47(19) . 1_655
O44 O42 O63 53.83(15) . 1_655
Ba5 O42 O63 94.81(14) . 1_655
O43 O42 O63 116.80(17) . 1_655
O41 O42 O63 87.00(16) 1_655 1_655
Ba6 O42 O63 44.91(9) . 1_655
Ba4 O42 O63 152.27(17) . 1_655
O51 O42 O63 74.15(14) . 1_655
O62 O42 O63 98.67(16) 2_556 1_655
O61 O42 O63 53.59(12) . 1_655
O33 O42 O63 152.41(16) . 1_655
O54 O42 O63 120.38(16) . 1_655
O31 O42 O63 132.26(15) . 1_655
As3 O42 O63 139.50(14) . 1_655
As4 O43 Ba5 138.7(2) . 1_565
As4 O43 O42 35.61(14) . .
Ba5 O43 O42 141.9(2) 1_565 .
As4 O43 O41 34.15(14) . 1_655
Ba5 O43 O41 137.4(2) 1_565 1_655
O42 O43 O41 63.71(17) . 1_655
As4 O43 O44 36.57(14) . .
Ba5 O43 O44 102.35(19) 1_565 .
O42 O43 O44 57.43(16) . .
O41 O43 O44 58.80(17) 1_655 .
As4 O43 Ba4 99.2(2) . .
Ba5 O43 Ba4 105.55(14) 1_565 .
O42 O43 Ba4 64.07(14) . .
O41 O43 Ba4 116.99(19) 1_655 .
O44 O43 Ba4 114.17(19) . .
As4 O43 Ba2 103.2(2) . .
Ba5 O43 Ba2 103.23(16) 1_565 .
O42 O43 Ba2 114.67(19) . .
O41 O43 Ba2 71.20(16) 1_655 .
O44 O43 Ba2 127.24(19) . .
Ba4 O43 Ba2 102.10(15) . .
As4 O43 O22 118.2(2) . .
Ba5 O43 O22 103.11(17) 1_565 .
O42 O43 O22 97.4(2) . .
O41 O43 O22 105.0(2) 1_655 .
O44 O43 O22 153.6(2) . .
Ba4 O43 O22 51.43(12) . .
Ba2 O43 O22 52.12(12) . .
As4 O43 O52 148.2(3) . 1_455
Ba5 O43 O52 55.89(11) 1_565 1_455
O42 O43 O52 113.19(19) . 1_455
O41 O43 O52 163.2(2) 1_655 1_455
O44 O43 O52 135.2(2) . 1_455
Ba4 O43 O52 52.24(11) . 1_455
Ba2 O43 O52 97.19(16) . 1_455
O22 O43 O52 58.39(15) . 1_455
As4 O43 O32 142.2(2) . 1_565
Ba5 O43 O32 54.34(12) 1_565 1_565
O42 O43 O32 162.7(2) . 1_565
O41 O43 O32 108.9(2) 1_655 1_565
O44 O43 O32 134.1(2) . 1_565
Ba4 O43 O32 110.43(15) . 1_565
Ba2 O43 O32 48.95(12) . 1_565
O22 O43 O32 68.61(16) . 1_565
O52 O43 O32 68.94(15) 1_455 1_565
As4 O43 O53 79.48(18) . .
Ba5 O43 O53 59.85(12) 1_565 .
O42 O43 O53 101.37(19) . .
O41 O43 O53 85.82(17) 1_655 .
O44 O43 O53 45.22(14) . .
Ba4 O43 O53 137.04(18) . .
Ba2 O43 O53 120.16(16) . .
O22 O43 O53 161.1(2) . .
O52 O43 O53 110.81(17) 1_455 .
O32 O43 O53 93.32(16) 1_565 .
As4 O43 O51 107.11(19) . 1_565
Ba5 O43 O51 48.07(11) 1_565 1_565
O42 O43 O51 140.26(19) . 1_565
O41 O43 O51 90.04(16) 1_655 1_565
O44 O43 O51 83.84(16) . 1_565
Ba4 O43 O51 152.36(17) . 1_565
Ba2 O43 O51 80.27(14) . 1_565
O22 O43 O51 118.90(19) . 1_565
O52 O43 O51 100.14(16) 1_455 1_565
O32 O43 O51 50.65(13) 1_565 1_565
O53 O43 O51 44.31(12) . 1_565
As4 O43 O31 71.58(18) . .
Ba5 O43 O31 146.0(2) 1_565 .
O42 O43 O31 70.32(17) . .
O41 O43 O31 54.42(15) 1_655 .
O44 O43 O31 107.53(18) . .
Ba4 O43 O31 76.57(13) . .
Ba2 O43 O31 44.97(11) . .
O22 O43 O31 51.00(14) . .
O52 O43 O31 108.77(18) 1_455 .
O32 O43 O31 92.63(17) 1_565 .
O53 O43 O31 139.43(16) . .
O51 O43 O31 119.50(17) 1_565 .
As4 O43 O64 109.5(2) . 2_556
Ba5 O43 O64 53.64(11) 1_565 2_556
O42 O43 O64 90.16(18) . 2_556
O41 O43 O64 141.9(2) 1_655 2_556
O44 O43 O64 84.12(17) . 2_556
Ba4 O43 O64 68.08(12) . 2_556
Ba2 O43 O64 146.84(16) . 2_556
O22 O43 O64 105.57(16) . 2_556
O52 O43 O64 51.11(13) 1_455 2_556
O32 O43 O64 103.09(15) 1_565 2_556
O53 O43 O64 72.03(13) . 2_556
O51 O43 O64 94.70(15) 1_565 2_556
O31 O43 O64 144.42(17) . 2_556
As4 O43 As5 85.28(16) . 1_665
Ba5 O43 As5 61.12(9) 1_565 1_665
O42 O43 As5 116.27(16) . 1_665
O41 O43 As5 77.09(14) 1_655 1_665
O44 O43 As5 59.56(13) . 1_665
Ba4 O43 As5 160.29(17) . 1_665
Ba2 O43 As5 95.45(12) . 1_665
O22 O43 As5 141.90(18) . 1_665
O52 O43 As5 117.00(15) 1_455 1_665
O32 O43 As5 74.74(12) 1_565 1_665
O53 O43 As5 24.74(8) . 1_665
O51 O43 As5 24.29(8) 1_565 1_665
O31 O43 As5 122.81(14) . 1_665
O64 O43 As5 92.30(13) 2_556 1_665
As4 O44 O53 113.6(3) . .
As4 O44 O42 38.04(15) . .
O53 O44 O42 139.2(2) . .
As4 O44 O41 35.79(14) . 1_655
O53 O44 O41 110.2(2) . 1_655
O42 O44 O41 64.84(18) . 1_655
As4 O44 Ba6 100.96(19) . .
O53 O44 Ba6 117.2(2) . .
O42 O44 Ba6 64.26(15) . .
O41 O44 Ba6 127.14(19) 1_655 .
As4 O44 O43 34.50(14) . .
O53 O44 O43 82.4(2) . .
O42 O44 O43 59.59(17) . .
O41 O44 O43 59.64(17) 1_655 .
Ba6 O44 O43 104.08(18) . .
As4 O44 Ba4 89.20(18) . 1_655
O53 O44 Ba4 95.96(17) . 1_655
O42 O44 Ba4 108.60(18) . 1_655
O41 O44 Ba4 53.51(13) 1_655 1_655
Ba6 O44 Ba4 136.66(17) . 1_655
O43 O44 Ba4 107.50(18) . 1_655
As4 O44 O63 115.0(2) . 1_655
O53 O44 O63 131.4(2) . 1_655
O42 O44 O63 85.11(18) . 1_655
O41 O44 O63 107.1(2) 1_655 1_655
Ba6 O44 O63 55.40(11) . 1_655
O43 O44 O63 144.7(2) . 1_655
Ba4 O44 O63 82.00(13) 1_655 1_655
As4 O44 O61 159.9(2) . 2_656
O53 O44 O61 83.63(19) . 2_656
O42 O44 O61 122.0(2) . 2_656
O41 O44 O61 149.7(2) 1_655 2_656
Ba6 O44 O61 60.47(12) . 2_656
O43 O44 O61 150.6(2) . 2_656
Ba4 O44 O61 99.58(14) 1_655 2_656
O63 O44 O61 49.53(13) 1_655 2_656
As4 O44 As6 142.2(2) . 1_655
O53 O44 As6 102.71(18) . 1_655
O42 O44 As6 114.23(19) . 1_655
O41 O44 As6 121.47(19) 1_655 1_655
Ba6 O44 As6 69.75(11) . 1_655
O43 O44 As6 173.3(2) . 1_655
Ba4 O44 As6 76.56(10) 1_655 1_655
O63 O44 As6 29.31(9) 1_655 1_655
O61 O44 As6 28.63(8) 2_656 1_655
As4 O44 O62 135.4(2) . 2_656
O53 O44 O62 91.97(19) . 2_656
O42 O44 O62 128.8(2) . 2_656
O41 O44 O62 102.29(19) 1_655 2_656
Ba6 O44 O62 98.38(16) . 2_656
O43 O44 O62 157.0(2) . 2_656
Ba4 O44 O62 50.65(10) 1_655 2_656
O63 O44 O62 49.84(13) 1_655 2_656
O61 O44 O62 49.01(12) 2_656 2_656
As6 O44 O62 28.72(9) 1_655 2_656
As4 O44 As5 99.81(19) . 1_665
O53 O44 As5 25.79(11) . 1_665
O42 O44 As5 136.0(2) . 1_665
O41 O44 As5 86.26(16) 1_655 1_665
Ba6 O44 As5 142.93(17) . 1_665
O43 O44 As5 77.46(15) . 1_665
Ba4 O44 As5 73.70(10) 1_655 1_665
O63 O44 As5 137.01(16) 1_655 1_665
O61 O44 As5 99.96(14) 2_656 1_665
As6 O44 As5 109.07(12) 1_655 1_665
O62 O44 As5 87.77(13) 2_656 1_665
As4 O44 O52 95.4(2) . .
O53 O44 O52 51.10(15) . .
O42 O44 O52 132.6(2) . .
O41 O44 O52 69.36(16) 1_655 .
Ba6 O44 O52 163.12(19) . .
O43 O44 O52 87.22(18) . .
Ba4 O44 O52 46.80(9) 1_655 .
O63 O44 O52 120.40(17) 1_655 .
O61 O44 O52 103.73(16) 2_656 .
As6 O44 O52 99.41(14) 1_655 .
O62 O44 O52 72.12(14) 2_656 .
As5 O44 O52 26.96(8) 1_665 .
As4 O44 O63 118.9(2) . 2_556
O53 O44 O63 69.18(16) . 2_556
O42 O44 O63 97.85(18) . 2_556
O41 O44 O63 153.8(2) 1_655 2_556
Ba6 O44 O63 48.10(10) . 2_556
O43 O44 O63 94.96(17) . 2_556
Ba4 O44 O63 151.42(16) 1_655 2_556
O63 O44 O63 89.85(13) 1_655 2_556
O61 O44 O63 55.83(12) 2_656 2_556
As6 O44 O63 82.95(13) 1_655 2_556
O62 O44 O63 103.94(16) 2_656 2_556
As5 O44 O63 94.88(13) 1_665 2_556
O52 O44 O63 119.43(16) . 2_556
As4 O44 O54 87.87(18) . 1_655
O53 O44 O54 139.3(2) . 1_655
O42 O44 O54 78.68(16) . 1_655
O41 O44 O54 67.09(16) 1_655 1_655
Ba6 O44 O54 89.88(14) . 1_655
O43 O44 O54 121.95(19) . 1_655
Ba4 O44 O54 48.11(9) 1_655 1_655
O63 O44 O54 41.69(12) 1_655 1_655
O61 O44 O54 84.78(14) 2_656 1_655
As6 O44 O54 56.56(10) 1_655 1_655
O62 O44 O54 52.27(12) 2_656 1_655
As5 O44 O54 121.30(14) 1_665 1_655
O52 O44 O54 94.74(14) . 1_655
O63 O44 O54 131.45(17) 2_556 1_655
As4 O44 H4 113.5(4) . .
O53 O44 H4 6.7(2) . .
O42 O44 H4 135.0(4) . .
O41 O44 H4 114.3(4) 1_655 .
Ba6 O44 H4 111.1(4) . .
O43 O44 H4 80.8(3) . .
Ba4 O44 H4 102.7(3) 1_655 .
O63 O44 H4 131.4(4) 1_655 .
O61 O44 H4 82.3(3) 2_656 .
As6 O44 H4 103.8(3) 1_655 .
O62 O44 H4 96.0(3) 2_656 .
As5 O44 H4 31.9(3) 1_665 .
O52 O44 H4 57.7(3) . .
O63 O44 H4 63.0(3) 2_556 .
O54 O44 H4 145.2(4) 1_655 .
As5 O51 Ba3 129.4(2) 1_655 1_655
As5 O51 O53 36.49(14) 1_655 1_545
Ba3 O51 O53 165.8(2) 1_655 1_545
As5 O51 Ba5 108.4(2) 1_655 .
Ba3 O51 Ba5 122.26(17) 1_655 .
O53 O51 Ba5 71.89(15) 1_545 .
As5 O51 O52 33.48(15) 1_655 1_545
Ba3 O51 O52 105.14(18) 1_655 1_545
O53 O51 O52 61.71(17) 1_545 1_545
Ba5 O51 O52 126.0(2) . 1_545
As5 O51 O54 36.18(15) 1_655 1_655
Ba3 O51 O54 109.36(19) 1_655 1_655
O53 O51 O54 60.09(17) 1_545 1_655
Ba5 O51 O54 118.8(2) . 1_655
O52 O51 O54 58.56(16) 1_545 1_655
As5 O51 O24 93.7(2) 1_655 1_545
Ba3 O51 O24 61.39(14) 1_655 1_545
O53 O51 O24 111.8(2) 1_545 1_545
Ba5 O51 O24 120.7(2) . 1_545
O52 O51 O24 60.28(17) 1_545 1_545
O54 O51 O24 111.4(2) 1_655 1_545
As5 O51 O32 150.0(3) 1_655 .
Ba3 O51 O32 68.99(14) 1_655 .
O53 O51 O32 122.7(2) 1_545 .
Ba5 O51 O32 59.26(13) . .
O52 O51 O32 128.4(2) 1_545 .
O54 O51 O32 172.9(2) 1_655 .
O24 O51 O32 74.21(18) 1_545 .
As5 O51 O41 114.6(3) 1_655 1_655
Ba3 O51 O41 56.79(13) 1_655 1_655
O53 O51 O41 124.8(2) 1_545 1_655
Ba5 O51 O41 102.99(17) . 1_655
O52 O51 O41 125.3(2) 1_545 1_655
O54 O51 O41 78.43(18) 1_655 1_655
O24 O51 O41 116.7(2) 1_545 1_655
O32 O51 O41 95.25(18) . 1_655
As5 O51 O42 110.7(2) 1_655 .
Ba3 O51 O42 100.48(17) 1_655 .
O53 O51 O42 89.33(19) 1_545 .
Ba5 O51 O42 52.99(11) . .
O52 O51 O42 144.0(2) 1_545 .
O54 O51 O42 89.27(19) 1_655 .
O24 O51 O42 155.7(2) 1_545 .
O32 O51 O42 84.36(16) . .
O41 O51 O42 53.21(13) 1_655 .
As5 O51 O33 74.05(18) 1_655 1_655
Ba3 O51 O33 56.89(12) 1_655 1_655
O53 O51 O33 109.75(19) 1_545 1_655
Ba5 O51 O33 166.7(2) . 1_655
O52 O51 O33 63.23(15) 1_545 1_655
O54 O51 O33 55.41(15) 1_655 1_655
O24 O51 O33 71.54(16) 1_545 1_655
O32 O51 O33 124.8(2) . 1_655
O41 O51 O33 64.88(14) 1_655 1_655
O42 O51 O33 113.74(18) . 1_655
As5 O51 O43 90.8(2) 1_655 1_545
Ba3 O51 O43 121.87(19) 1_655 1_545
O53 O51 O43 65.37(16) 1_545 1_545
Ba5 O51 O43 47.90(10) . 1_545
O52 O51 O43 86.79(17) 1_545 1_545
O54 O51 O43 124.3(2) 1_655 1_545
O24 O51 O43 78.61(18) 1_545 1_545
O32 O51 O43 60.24(15) . 1_545
O41 O51 O43 147.91(18) 1_655 1_545
O42 O51 O43 100.81(15) . 1_545
O33 O51 O43 145.24(18) 1_655 1_545
As5 O51 As4 112.3(2) 1_655 .
Ba3 O51 As4 79.85(12) 1_655 .
O53 O51 As4 105.99(18) 1_545 .
Ba5 O51 As4 78.98(11) . .
O52 O51 As4 137.9(2) 1_545 .
O54 O51 As4 80.06(15) 1_655 .
O24 O51 As4 141.25(19) 1_545 .
O32 O51 As4 92.88(15) . .
O41 O51 As4 26.66(9) 1_655 .
O42 O51 As4 26.89(9) . .
O33 O51 As4 87.99(14) 1_655 .
O43 O51 As4 126.76(14) 1_545 .
As5 O51 O31 165.3(3) 1_655 .
Ba3 O51 O31 44.37(10) 1_655 .
O53 O51 O31 149.3(2) 1_545 .
Ba5 O51 O31 79.71(13) . .
O52 O51 O31 148.7(2) 1_545 .
O54 O51 O31 129.3(2) 1_655 .
O24 O51 O31 92.41(18) 1_545 .
O32 O51 O31 44.64(13) . .
O41 O51 O31 50.88(14) 1_655 .
O42 O51 O31 63.88(15) . .
O33 O51 O31 95.31(16) 1_655 .
O43 O51 O31 103.47(15) 1_545 .
As4 O51 O31 56.20(11) . .
As5 O51 As3 167.8(2) 1_655 .
Ba3 O51 As3 62.53(9) 1_655 .
O53 O51 As3 131.52(17) 1_545 .
Ba5 O51 As3 59.78(8) . .
O52 O51 As3 150.0(2) 1_545 .
O54 O51 As3 149.6(2) 1_655 .
O24 O51 As3 90.89(16) 1_545 .
O32 O51 As3 23.40(10) . .
O41 O51 As3 72.99(13) 1_655 .
O42 O51 As3 65.41(12) . .
O33 O51 As3 118.10(15) 1_655 .
O43 O51 As3 79.02(12) 1_545 .
As4 O51 As3 69.77(8) . .
O31 O51 As3 24.68(7) . .
As5 O52 O54 38.49(14) 1_665 1_665
As5 O52 Ba4 135.1(2) 1_665 1_655
O54 O52 Ba4 146.3(2) 1_665 1_655
As5 O52 O51 33.20(14) 1_665 1_565
O54 O52 O51 61.18(17) 1_665 1_565
Ba4 O52 O51 136.6(2) 1_655 1_565
As5 O52 O53 33.37(13) 1_665 .
O54 O52 O53 59.69(16) 1_665 .
Ba4 O52 O53 102.31(18) 1_655 .
O51 O52 O53 57.88(16) 1_565 .
As5 O52 Ba5 104.2(2) 1_665 1_665
O54 O52 Ba5 65.67(14) 1_665 1_665
Ba4 O52 Ba5 105.38(14) 1_655 1_665
O51 O52 Ba5 118.03(19) 1_565 1_665
O53 O52 Ba5 116.15(19) . 1_665
As5 O52 O24 96.3(2) 1_665 .
O54 O52 O24 116.1(2) 1_665 .
Ba4 O52 O24 96.52(17) 1_655 .
O51 O52 O24 63.22(17) 1_565 .
O53 O52 O24 111.0(2) . .
Ba5 O52 O24 121.18(19) 1_665 .
As5 O52 O64 81.9(2) 1_665 2_656
O54 O52 O64 64.75(17) 1_665 2_656
Ba4 O52 O64 82.09(16) 1_655 2_656
O51 O52 O64 115.1(2) 1_565 2_656
O53 O52 O64 65.38(17) . 2_656
Ba5 O52 O64 63.19(14) 1_665 2_656
O24 O52 O64 175.6(2) . 2_656
As5 O52 O22 147.9(3) 1_665 1_655
O54 O52 O22 157.1(2) 1_665 1_655
Ba4 O52 O22 52.93(12) 1_655 1_655
O51 O52 O22 115.9(2) 1_565 1_655
O53 O52 O22 140.6(2) . 1_655
Ba5 O52 O22 101.04(15) 1_665 1_655
O24 O52 O22 53.14(16) . 1_655
O64 O52 O22 127.77(19) 2_656 1_655
As5 O52 O33 77.49(18) 1_665 1_665
O54 O52 O33 57.45(15) 1_665 1_665
Ba4 O52 O33 147.41(18) 1_655 1_665
O51 O52 O33 67.50(16) 1_565 1_665
O53 O52 O33 110.20(18) . 1_665
Ba5 O52 O33 58.12(12) 1_665 1_665
O24 O52 O33 74.24(17) . 1_665
O64 O52 O33 109.13(19) 2_656 1_665
O22 O52 O33 99.82(18) 1_655 1_665
As5 O52 O43 152.0(3) 1_665 1_655
O54 O52 O43 115.6(2) 1_665 1_655
Ba4 O52 O43 56.09(11) 1_655 1_655
O51 O52 O43 163.2(2) 1_565 1_655
O53 O52 O43 136.8(2) . 1_655
Ba5 O52 O43 51.86(11) 1_665 1_655
O24 O52 O43 108.52(19) . 1_655
O64 O52 O43 74.18(17) 2_656 1_655
O22 O52 O43 59.81(14) 1_655 1_655
O33 O52 O43 96.54(16) 1_665 1_655
As5 O52 O44 75.10(17) 1_665 .
O54 O52 O44 102.97(18) 1_665 .
Ba4 O52 O44 60.19(12) 1_655 .
O51 O52 O44 85.22(16) 1_565 .
O53 O52 O44 44.22(14) . .
Ba5 O52 O44 137.07(19) 1_665 .
O24 O52 O44 101.26(18) . .
O64 O52 O44 74.44(16) 2_656 .
O22 O52 O44 99.30(17) 1_655 .
O33 O52 O44 151.55(17) 1_665 .
O43 O52 O44 111.28(17) 1_655 .
As5 O52 O41 102.2(2) 1_665 1_655
O54 O52 O41 139.87(19) 1_665 1_655
Ba4 O52 O41 47.95(10) 1_655 1_655
O51 O52 O41 89.20(18) 1_565 1_655
O53 O52 O41 82.17(16) . 1_655
Ba5 O52 O41 152.16(16) 1_665 1_655
O24 O52 O41 64.05(16) . 1_655
O64 O52 O41 112.33(18) 2_656 1_655
O22 O52 O41 58.47(14) 1_655 1_655
O33 O52 O41 138.1(2) 1_665 1_655
O43 O52 O41 100.33(15) 1_655 1_655
O44 O52 O41 44.18(12) . 1_655
As5 O52 As2 122.9(2) 1_665 1_655
O54 O52 As2 139.9(2) 1_665 1_655
Ba4 O52 As2 73.73(11) 1_655 1_655
O51 O52 As2 90.15(17) 1_565 1_655
O53 O52 As2 129.73(18) . 1_655
Ba5 O52 As2 112.99(13) 1_665 1_655
O24 O52 As2 27.14(10) . 1_655
O64 O52 As2 153.59(17) 2_656 1_655
O22 O52 As2 26.00(10) 1_655 1_655
O33 O52 As2 86.92(14) 1_665 1_655
O43 O52 As2 83.47(14) 1_655 1_655
O44 O52 As2 101.63(14) . 1_655
O41 O52 As2 57.61(11) 1_655 1_655
As5 O52 O32 121.7(2) 1_665 1_665
O54 O52 O32 94.11(17) 1_665 1_665
Ba4 O52 O32 103.23(14) 1_655 1_665
O51 O52 O32 106.48(18) 1_565 1_665
O53 O52 O32 153.23(19) . 1_665
Ba5 O52 O32 48.43(10) 1_665 1_665
O24 O52 O32 73.81(17) . 1_665
O64 O52 O32 110.54(18) 2_656 1_665
O22 O52 O32 64.13(15) 1_655 1_665
O33 O52 O32 44.28(12) 1_665 1_665
O43 O52 O32 56.71(13) 1_655 1_665
O44 O52 O32 162.55(17) . 1_665
O41 O52 O32 121.50(17) 1_655 1_665
As2 O52 O32 66.18(12) 1_655 1_665
As5 O53 O44 113.8(2) 1_665 .
As5 O53 Ba6 131.8(2) 1_665 2_656
O44 O53 Ba6 97.55(19) . 2_656
As5 O53 O51 35.64(14) 1_665 1_565
O44 O53 O51 113.0(2) . 1_565
Ba6 O53 O51 149.4(2) 2_656 1_565
As5 O53 O54 37.85(14) 1_665 1_665
O44 O53 O54 141.2(2) . 1_665
Ba6 O53 O54 95.40(17) 2_656 1_665
O51 O53 O54 61.71(17) 1_565 1_665
As5 O53 O52 32.89(13) 1_665 .
O44 O53 O52 84.7(2) . .
Ba6 O53 O52 127.0(2) 2_656 .
O51 O53 O52 60.41(16) 1_565 .
O54 O53 O52 58.65(15) 1_665 .
As5 O53 O61 126.3(2) 1_665 1_565
O44 O53 O61 112.3(2) . 1_565
Ba6 O53 O61 64.92(13) 2_656 1_565
O51 O53 O61 100.40(19) 1_565 1_565
O54 O53 O61 106.32(19) 1_665 1_565
O52 O53 O61 159.1(2) . 1_565
As5 O53 Ba5 90.01(18) 1_665 1_565
O44 O53 Ba5 97.33(18) . 1_565
Ba6 O53 Ba5 122.53(14) 2_656 1_565
O51 O53 Ba5 54.38(13) 1_565 1_565
O54 O53 Ba5 106.05(18) 1_665 1_565
O52 O53 Ba5 109.46(18) . 1_565
O61 O53 Ba5 58.04(12) 1_565 1_565
As5 O53 O64 78.90(18) 1_665 2_656
O44 O53 O64 89.93(19) . 2_656
Ba6 O53 O64 64.84(14) 2_656 2_656
O51 O53 O64 114.52(19) 1_565 2_656
O54 O53 O64 63.20(16) 1_665 2_656
O52 O53 O64 62.22(17) . 2_656
O61 O53 O64 127.0(2) 1_565 2_656
Ba5 O53 O64 168.52(18) 1_565 2_656
As5 O53 O63 86.19(18) 1_665 1_665
O44 O53 O63 152.5(2) . 1_665
Ba6 O53 O63 55.37(12) 2_656 1_665
O51 O53 O63 94.25(19) 1_565 1_665
O54 O53 O63 49.98(14) 1_665 1_665
O52 O53 O63 107.29(17) . 1_665
O61 O53 O63 63.29(14) 1_565 1_665
Ba5 O53 O63 101.49(15) 1_565 1_665
O64 O53 O63 75.05(15) 2_656 1_665
As5 O53 O43 94.6(2) 1_665 .
O44 O53 O43 52.36(16) . .
Ba6 O53 O43 133.49(16) 2_656 .
O51 O53 O43 70.32(17) 1_565 .
O54 O53 O43 130.7(2) 1_665 .
O52 O53 O43 88.76(17) . .
O61 O53 O43 92.30(16) 1_565 .
Ba5 O53 O43 47.52(10) 1_565 .
O64 O53 O43 135.63(18) 2_656 .
O63 O53 O43 148.93(18) 1_665 .
As5 O53 As4 99.48(18) 1_665 .
O44 O53 As4 26.69(12) . .
Ba6 O53 As4 121.61(14) 2_656 .
O51 O53 As4 88.13(17) 1_565 .
O54 O53 As4 136.36(17) 1_665 .
O52 O53 As4 79.58(14) . .
O61 O53 As4 109.84(14) 1_565 .
Ba5 O53 As4 74.61(9) 1_565 .
O64 O53 As4 109.89(15) 2_656 .
O63 O53 As4 173.02(15) 1_665 .
O43 O53 As4 27.26(8) . .
As5 O53 O63 172.7(2) 1_665 2_556
O44 O53 O63 71.96(16) . 2_556
Ba6 O53 O63 49.13(10) 2_656 2_556
O51 O53 O63 138.78(19) 1_565 2_556
O54 O53 O63 139.65(19) 1_665 2_556
O52 O53 O63 154.3(2) . 2_556
O61 O53 O63 46.41(12) 1_565 2_556
Ba5 O53 O63 84.58(11) 1_565 2_556
O64 O53 O63 106.20(17) 2_656 2_556
O63 O53 O63 90.03(12) 1_665 2_556
O43 O53 O63 85.36(14) . 2_556
As4 O53 O63 83.88(11) . 2_556
As5 O53 As6 147.6(2) 1_665 2_556
O44 O53 As6 89.02(16) . 2_556
Ba6 O53 As6 61.79(8) 2_656 2_556
O51 O53 As6 115.36(17) 1_565 2_556
O54 O53 As6 129.04(17) 1_665 2_556
O52 O53 As6 169.78(19) . 2_556
O61 O53 As6 23.71(9) 1_565 2_556
Ba5 O53 As6 63.34(7) 1_565 2_556
O64 O53 As6 125.96(17) 2_656 2_556
O63 O53 As6 81.87(12) 1_665 2_556
O43 O53 As6 81.02(11) . 2_556
As4 O53 As6 91.19(9) . 2_556
O63 O53 As6 25.20(7) 2_556 2_556
As5 O53 O61 134.7(2) 1_665 2_656
O44 O53 O61 56.99(16) . 2_656
Ba6 O53 O61 42.49(10) 2_656 2_656
O51 O53 O61 165.5(2) 1_565 2_656
O54 O53 O61 118.15(19) 1_665 2_656
O52 O53 O61 106.32(18) . 2_656
O61 O53 O61 93.55(13) 1_565 2_656
Ba5 O53 O61 133.15(14) 1_565 2_656
O64 O53 O61 58.33(14) 2_656 2_656
O63 O53 O61 95.63(16) 1_665 2_656
O43 O53 O61 105.33(15) . 2_656
As4 O53 O61 83.31(11) . 2_656
O63 O53 O61 51.90(11) 2_556 2_656
As6 O53 O61 76.65(10) 2_556 2_656
As5 O54 O63 110.3(2) . .
As5 O54 O52 36.11(13) . 1_445
O63 O54 O52 135.6(2) . 1_445
As5 O54 O53 36.06(13) . 1_445
O63 O54 O53 76.42(17) . 1_445
O52 O54 O53 61.65(16) 1_445 1_445
As5 O54 O51 33.70(14) . 1_455
O63 O54 O51 109.9(2) . 1_455
O52 O54 O51 60.26(17) 1_445 1_455
O53 O54 O51 58.20(17) 1_445 1_455
As5 O54 O33 87.1(2) . .
O63 O54 O33 152.2(2) . .
O52 O54 O33 70.64(17) 1_445 .
O53 O54 O33 123.1(2) 1_445 .
O51 O54 O33 72.47(18) 1_455 .
As5 O54 Ba4 128.5(2) . .
O63 O54 Ba4 99.47(16) . .
O52 O54 Ba4 123.97(19) 1_445 .
O53 O54 Ba4 150.0(2) 1_445 .
O51 O54 Ba4 97.21(18) 1_455 .
O33 O54 Ba4 53.38(12) . .
As5 O54 Ba5 95.40(17) . .
O63 O54 Ba5 134.8(2) . .
O52 O54 Ba5 59.29(13) 1_445 .
O53 O54 Ba5 112.42(18) 1_445 .
O51 O54 Ba5 111.83(18) 1_455 .
O33 O54 Ba5 60.47(12) . .
Ba4 O54 Ba5 91.73(12) . .
As5 O54 O64 80.02(18) . 2_546
O63 O54 O64 86.82(19) . 2_546
O52 O54 O64 63.94(17) 1_445 2_546
O53 O54 O64 65.64(16) 1_445 2_546
O51 O54 O64 113.70(19) 1_455 2_546
O33 O54 O64 118.3(2) . 2_546
Ba4 O54 O64 144.31(18) . 2_546
Ba5 O54 O64 61.16(13) . 2_546
As5 O54 O62 164.5(2) . 2_556
O63 O54 O62 56.02(14) . 2_556
O52 O54 O62 158.9(2) 1_445 2_556
O53 O54 O62 132.3(2) 1_445 2_556
O51 O54 O62 138.4(2) 1_455 2_556
O33 O54 O62 102.95(18) . 2_556
Ba4 O54 O62 54.31(11) . 2_556
Ba5 O54 O62 99.87(14) . 2_556
O64 O54 O62 104.84(18) 2_546 2_556
As5 O54 As6 138.0(2) . .
O63 O54 As6 27.71(10) . .
O52 O54 As6 156.0(2) 1_445 .
O53 O54 As6 103.62(16) 1_445 .
O51 O54 As6 130.53(18) 1_455 .
O33 O54 As6 130.71(17) . .
Ba4 O54 As6 78.61(10) . .
Ba5 O54 As6 117.52(14) . .
O64 O54 As6 93.21(16) 2_546 .
O62 O54 As6 28.68(8) 2_556 .
As5 O54 O42 138.7(2) . .
O63 O54 O42 109.61(18) . .
O52 O54 O42 104.38(17) 1_445 .
O53 O54 O42 157.0(2) 1_445 .
O51 O54 O42 133.4(2) 1_455 .
O33 O54 O42 61.05(15) . .
Ba4 O54 O42 52.55(10) . .
Ba5 O54 O42 47.28(9) . .
O64 O54 O42 92.14(17) 2_546 .
O62 O54 O42 56.61(12) 2_556 .
As6 O54 O42 82.45(12) . .
As5 O54 O41 89.03(19) . .
O63 O54 O41 96.00(18) . .
O52 O54 O41 107.48(19) 1_445 .
O53 O54 O41 104.61(18) 1_445 .
O51 O54 O41 55.34(15) 1_455 .
O33 O54 O41 61.75(15) . .
Ba4 O54 O41 45.73(9) . .
Ba5 O54 O41 121.67(15) . .
O64 O54 O41 168.99(18) 2_546 .
O62 O54 O41 85.46(15) 2_556 .
As6 O54 O41 94.20(13) . .
O42 O54 O41 96.90(15) . .
As5 O54 O61 122.5(2) . .
O63 O54 O61 83.78(17) . .
O52 O54 O61 95.15(18) 1_445 .
O53 O54 O61 107.79(19) 1_445 .
O51 O54 O61 155.0(2) 1_455 .
O33 O54 O61 105.44(17) . .
Ba4 O54 O61 101.14(13) . .
Ba5 O54 O61 51.09(10) . .
O64 O54 O61 44.27(13) 2_546 .
O62 O54 O61 66.65(13) 2_556 .
As6 O54 O61 70.39(11) . .
O42 O54 O61 52.80(12) . .
O41 O54 O61 146.54(15) . .
As5 O54 O44 111.38(19) . 1_455
O63 O54 O44 55.93(15) . 1_455
O52 O54 O44 143.5(2) 1_445 1_455
O53 O54 O44 102.10(16) 1_445 1_455
O51 O54 O44 83.25(17) 1_455 1_455
O33 O54 O44 98.11(17) . 1_455
Ba4 O54 O44 54.53(10) . 1_455
Ba5 O54 O44 145.32(15) . 1_455
O64 O54 O44 142.74(19) 2_546 1_455
O62 O54 O44 55.96(13) 2_556 1_455
As6 O54 O44 53.98(10) . 1_455
O42 O54 O44 99.33(14) . 1_455
O41 O54 O44 41.51(11) . 1_455
O61 O54 O44 121.38(15) . 1_455
As5 O54 H5 101.4(3) . .
O63 O54 H5 10.6(2) . .
O52 O54 H5 130.4(4) 1_445 .
O53 O54 H5 69.2(3) 1_445 .
O51 O54 H5 99.3(3) 1_455 .
O33 O54 H5 150.8(4) . .
Ba4 O54 H5 101.8(3) . .
Ba5 O54 H5 144.1(4) . .
O64 O54 H5 90.8(4) 2_546 .
O62 O54 H5 64.1(3) 2_556 .
As6 O54 H5 36.9(2) . .
O42 O54 H5 119.3(3) . .
O41 O54 H5 90.3(3) . .
O61 O54 H5 93.5(3) . .
O44 O54 H5 52.8(3) 1_455 .
As6 O61 Ba6 138.9(2) 2_546 .
As6 O61 O64 38.23(15) 2_546 2_546
Ba6 O61 O64 144.4(2) . 2_546
As6 O61 O63 34.52(13) 2_546 2_546
Ba6 O61 O63 144.6(2) . 2_546
O64 O61 O63 60.28(17) 2_546 2_546
As6 O61 O62 33.47(14) 2_546 .
Ba6 O61 O62 105.71(18) . .
O64 O61 O62 59.11(17) 2_546 .
O63 O61 O62 60.86(16) 2_546 .
As6 O61 Ba5 103.3(2) 2_546 .
Ba6 O61 Ba5 107.05(15) . .
O64 O61 Ba5 66.17(16) 2_546 .
O63 O61 Ba5 107.52(18) 2_546 .
O62 O61 Ba5 121.71(19) . .
As6 O61 O53 107.8(2) 2_546 1_545
Ba6 O61 O53 110.42(16) . 1_545
O64 O61 O53 97.4(2) 2_546 1_545
O63 O61 O53 79.57(16) 2_546 1_545
O62 O61 O53 140.0(2) . 1_545
Ba5 O61 O53 62.61(12) . 1_545
As6 O61 Ba6 91.10(19) 2_546 2_646
Ba6 O61 Ba6 101.27(14) . 2_646
O64 O61 Ba6 113.53(18) 2_546 2_646
O63 O61 Ba6 57.54(13) 2_546 2_646
O62 O61 Ba6 105.48(17) . 2_646
Ba5 O61 Ba6 113.51(14) . 2_646
O53 O61 Ba6 51.26(11) 1_545 2_646
As6 O61 O42 144.6(3) 2_546 .
Ba6 O61 O42 56.72(11) . .
O64 O61 O42 108.1(2) 2_546 .
O63 O61 O42 156.6(2) 2_546 .
O62 O61 O42 133.53(19) . .
Ba5 O61 O42 50.34(11) . .
O53 O61 O42 82.25(15) 1_545 .
Ba6 O61 O42 119.51(15) 2_646 .
As6 O61 O44 77.25(19) 2_546 2_646
Ba6 O61 O44 80.58(15) . 2_646
O64 O61 O44 115.5(2) 2_546 2_646
O63 O61 O44 64.05(16) 2_546 2_646
O62 O61 O44 67.00(16) . 2_646
Ba5 O61 O44 164.54(17) . 2_646
O53 O61 O44 102.30(17) 1_545 2_646
Ba6 O61 O44 51.16(11) 2_646 2_646
O42 O61 O44 135.01(18) . 2_646
As6 O61 O63 140.8(3) 2_546 1_655
Ba6 O61 O63 54.70(11) . 1_655
O64 O61 O63 159.0(2) 2_546 1_655
O63 O61 O63 109.30(17) 2_546 1_655
O62 O61 O63 134.7(2) . 1_655
Ba5 O61 O63 103.55(15) . 1_655
O53 O61 O63 61.85(14) 1_545 1_655
Ba6 O61 O63 51.95(10) 2_646 1_655
O42 O61 O63 74.16(14) . 1_655
O44 O61 O63 69.43(15) 2_646 1_655
As6 O61 O64 80.58(18) 2_546 .
Ba6 O61 O64 59.92(12) . .
O64 O61 O64 93.18(14) 2_546 .
O63 O61 O64 105.85(18) 2_546 .
O62 O61 O64 47.42(14) . .
Ba5 O61 O64 122.59(16) . .
O53 O61 O64 169.44(19) 1_545 .
Ba6 O61 O64 123.75(17) 2_646 .
O42 O61 O64 94.55(15) . .
O44 O61 O64 72.86(15) 2_646 .
O63 O61 O64 107.61(17) 1_655 .
As6 O61 O54 85.10(19) 2_546 .
Ba6 O61 O54 93.12(14) . .
O64 O61 O54 54.61(15) 2_546 .
O63 O61 O54 114.57(18) 2_546 .
O62 O61 O54 80.79(16) . .
Ba5 O61 O54 50.79(10) . .
O53 O61 O54 113.27(18) 1_545 .
Ba6 O61 O54 161.86(17) 2_646 .
O42 O61 O54 60.20(13) . .
O44 O61 O54 143.73(17) 2_646 .
O63 O61 O54 134.06(17) 1_655 .
O64 O61 O54 73.15(13) . .
As6 O61 O62 110.56(19) 2_546 2_556
Ba6 O61 O62 46.03(10) . 2_556
O64 O61 O62 98.53(17) 2_546 2_556
O63 O61 O62 143.77(17) 2_546 2_556
O62 O61 O62 83.23(14) . 2_556
Ba5 O61 O62 86.45(13) . 2_556
O53 O61 O62 135.13(17) 1_545 2_556
Ba6 O61 O62 146.83(16) 2_646 2_556
O42 O61 O62 52.93(12) . 2_556
O44 O61 O62 108.00(16) 2_646 2_556
O63 O61 O62 99.07(14) 1_655 2_556
O64 O61 O62 42.25(11) . 2_556
O54 O61 O62 49.64(11) . 2_556
As6 O61 O53 104.0(2) 2_546 2_646
Ba6 O61 O53 42.67(10) . 2_646
O64 O61 O53 136.4(2) 2_546 2_646
O63 O61 O53 102.40(18) 2_546 2_646
O62 O61 O53 77.37(16) . 2_646
Ba5 O61 O53 149.70(15) . 2_646
O53 O61 O53 119.80(15) 1_545 2_646
Ba6 O61 O53 78.89(12) 2_646 2_646
O42 O61 O53 99.37(14) . 2_646
O44 O61 O53 39.38(12) 2_646 2_646
O63 O61 O53 61.10(13) 1_655 2_646
O64 O61 O53 50.62(12) . 2_646
O54 O61 O53 119.24(14) . 2_646
O62 O61 O53 71.81(12) 2_556 2_646
As6 O62 O64 113.9(3) 2_546 .
As6 O62 O64 38.19(15) 2_546 2_546
O64 O62 O64 117.5(2) . 2_546
As6 O62 O61 32.92(13) 2_546 .
O64 O62 O61 81.4(2) . .
O64 O62 O61 58.78(17) 2_546 .
As6 O62 O63 33.24(13) 2_546 2_546
O64 O62 O63 135.8(2) . 2_546
O64 O62 O63 59.51(17) 2_546 2_546
O61 O62 O63 59.00(16) . 2_546
As6 O62 Ba6 108.7(2) 2_546 2_546
O64 O62 Ba6 98.61(18) . 2_546
O64 O62 Ba6 70.57(15) 2_546 2_546
O61 O62 Ba6 121.2(2) . 2_546
O63 O62 Ba6 117.6(2) 2_546 2_546
As6 O62 Ba4 128.0(2) 2_546 2_546
O64 O62 Ba4 89.39(19) . 2_546
O64 O62 Ba4 152.6(2) 2_546 2_546
O61 O62 Ba4 125.8(2) . 2_546
O63 O62 Ba4 98.05(17) 2_546 2_546
Ba6 O62 Ba4 112.90(14) 2_546 2_546
As6 O62 O54 83.21(18) 2_546 2_546
O64 O62 O54 145.6(2) . 2_546
O64 O62 O54 94.61(19) 2_546 2_546
O61 O62 O54 107.84(18) . 2_546
O63 O62 O54 50.57(14) 2_546 2_546
Ba6 O62 O54 103.76(16) 2_546 2_546
Ba4 O62 O54 57.97(12) 2_546 2_546
As6 O62 O42 139.2(3) 2_546 2_546
O64 O62 O42 106.2(2) . 2_546
O64 O62 O42 114.6(2) 2_546 2_546
O61 O62 O42 172.1(2) . 2_546
O63 O62 O42 114.52(19) 2_546 2_546
Ba6 O62 O42 56.27(12) 2_546 2_546
Ba4 O62 O42 57.56(12) 2_546 2_546
O54 O62 O42 67.18(14) 2_546 2_546
As6 O62 O44 74.52(17) 2_546 2_646
O64 O62 O44 83.97(19) . 2_646
O64 O62 O44 112.71(18) 2_546 2_646
O61 O62 O44 63.99(16) . 2_646
O63 O62 O44 62.44(15) 2_546 2_646
Ba6 O62 O44 174.39(19) 2_546 2_646
Ba4 O62 O44 62.00(12) 2_546 2_646
O54 O62 O44 71.77(15) 2_546 2_646
O42 O62 O44 118.27(18) 2_546 2_646
As6 O62 O63 104.4(2) 2_546 .
O64 O62 O63 51.35(15) . .
O64 O62 O63 79.53(16) 2_546 .
O61 O62 O63 88.70(17) . .
O63 O62 O63 136.54(17) 2_546 .
Ba6 O62 O63 52.78(10) 2_546 .
Ba4 O62 O63 125.22(16) 2_546 .
O54 O62 O63 156.50(19) 2_546 .
O42 O62 O63 94.38(15) 2_546 .
O44 O62 O63 131.54(18) 2_646 .
As6 O62 As6 106.65(19) 2_546 .
O64 O62 As6 25.33(12) . .
O64 O62 As6 96.31(16) 2_546 .
O61 O62 As6 79.61(14) . .
O63 O62 As6 138.32(17) 2_546 .
Ba6 O62 As6 78.23(10) 2_546 .
Ba4 O62 As6 111.09(14) 2_546 .
O54 O62 As6 168.92(17) 2_546 .
O42 O62 As6 106.27(13) 2_546 .
O44 O62 As6 105.50(15) 2_646 .
O63 O62 As6 26.87(8) . .
As6 O62 O61 88.40(19) 2_546 2_546
O64 O62 O61 141.37(19) . 2_546
O64 O62 O61 61.55(15) 2_546 2_546
O61 O62 O61 118.60(18) . 2_546
O63 O62 O61 79.73(16) 2_546 2_546
Ba6 O62 O61 42.99(9) 2_546 2_546
Ba4 O62 O61 101.40(15) 2_546 2_546
O54 O62 O61 63.71(14) 2_546 2_546
O42 O62 O61 53.96(13) 2_546 2_546
O44 O62 O61 133.84(17) 2_646 2_546
O63 O62 O61 93.93(14) . 2_546
As6 O62 O61 120.52(13) . 2_546
As6 O62 O43 173.1(2) 2_546 2_546
O64 O62 O43 67.02(17) . 2_546
O64 O62 O43 148.21(19) 2_546 2_546
O61 O62 O43 146.0(2) . 2_546
O63 O62 O43 141.42(19) 2_546 2_546
Ba6 O62 O43 77.64(11) 2_546 2_546
Ba4 O62 O43 45.23(9) 2_546 2_546
O54 O62 O43 92.57(15) 2_546 2_546
O42 O62 O43 41.94(12) 2_546 2_546
O44 O62 O43 98.95(15) 2_646 2_546
O63 O62 O43 81.62(13) . 2_546
As6 O62 O43 77.12(10) . 2_546
O61 O62 O43 94.69(13) 2_546 2_546
As6 O62 O52 127.4(2) 2_546 2_646
O64 O62 O52 49.50(16) . 2_646
O64 O62 O52 160.32(19) 2_546 2_646
O61 O62 O52 102.12(18) . 2_646
O63 O62 O52 116.93(18) 2_546 2_646
Ba6 O62 O52 122.21(14) 2_546 2_646
Ba4 O62 O52 41.43(9) 2_546 2_646
O54 O62 O52 96.21(15) 2_546 2_646
O42 O62 O52 84.81(14) 2_546 2_646
O44 O62 O52 56.02(12) 2_646 2_646
O63 O62 O52 96.44(14) . 2_646
As6 O62 O52 73.89(11) . 2_646
O61 O62 O52 138.13(15) 2_546 2_646
O43 O62 O52 47.44(10) 2_546 2_646
As6 O63 O54 105.9(2) . .
As6 O63 O64 37.30(14) . .
O54 O63 O64 110.1(2) . .
As6 O63 O61 33.93(13) . 2_556
O54 O63 O61 130.8(2) . 2_556
O64 O63 O61 58.81(17) . 2_556
As6 O63 O62 33.23(13) . 2_556
O54 O63 O62 73.42(17) . 2_556
O64 O63 O62 58.41(17) . 2_556
O61 O63 O62 60.14(16) 2_556 2_556
As6 O63 Ba6 100.34(18) . 1_455
O54 O63 Ba6 122.5(2) . 1_455
O64 O63 Ba6 121.26(19) . 1_455
O61 O63 Ba6 67.47(14) 2_556 1_455
O62 O63 Ba6 112.54(18) 2_556 1_455
As6 O63 Ba6 132.5(2) . 2_546
O54 O63 Ba6 94.54(16) . 2_546
O64 O63 Ba6 95.55(18) . 2_546
O61 O63 Ba6 132.1(2) 2_556 2_546
O62 O63 Ba6 142.59(19) 2_556 2_546
Ba6 O63 Ba6 103.84(13) 1_455 2_546
As6 O63 O44 78.95(18) . 1_455
O54 O63 O44 82.38(18) . 1_455
O64 O63 O44 116.24(19) . 1_455
O61 O63 O44 66.41(16) 2_556 1_455
O62 O63 O44 67.72(16) 2_556 1_455
Ba6 O63 O44 53.77(11) 1_455 1_455
Ba6 O63 O44 147.22(18) 2_546 1_455
As6 O63 O53 157.2(2) . 1_445
O54 O63 O53 53.60(14) . 1_445
O64 O63 O53 133.4(2) . 1_445
O61 O63 O53 167.2(2) 2_556 1_445
O62 O63 O53 126.88(19) 2_556 1_445
Ba6 O63 O53 99.90(15) 1_455 1_445
Ba6 O63 O53 50.75(10) 2_546 1_445
O44 O63 O53 105.03(18) 1_455 1_445
As6 O63 O61 147.8(2) . 1_455
O54 O63 O61 101.93(19) . 1_455
O64 O63 O61 140.9(2) . 1_455
O61 O63 O61 114.03(16) 2_556 1_455
O62 O63 O61 156.8(2) 2_556 1_455
Ba6 O63 O61 50.06(10) 1_455 1_455
Ba6 O63 O61 59.38(11) 2_546 1_455
O44 O63 O61 89.18(16) 1_455 1_455
O53 O63 O61 54.86(13) 1_445 1_455
As6 O63 O62 84.78(19) . .
O54 O63 O62 90.59(18) . .
O64 O63 O62 48.75(14) . .
O61 O63 O62 105.6(2) 2_556 .
O62 O63 O62 92.03(13) 2_556 .
Ba6 O63 O62 142.58(18) 1_455 .
Ba6 O63 O62 52.02(11) 2_546 .
O44 O63 O62 159.70(18) 1_455 .
O53 O63 O62 85.55(16) 1_445 .
O61 O63 O62 110.95(17) 1_455 .
As6 O63 As5 132.9(2) . .
O54 O63 As5 27.03(11) . .
O64 O63 As5 130.06(18) . .
O61 O63 As5 152.42(19) 2_556 .
O62 O63 As5 100.18(16) 2_556 .
Ba6 O63 As5 108.49(14) 1_455 .
Ba6 O63 As5 75.38(10) 2_546 .
O44 O63 As5 88.88(14) 1_455 .
O53 O63 As5 27.65(8) 1_445 .
O61 O63 As5 75.81(12) 1_455 .
O62 O63 As5 93.46(13) . .
As6 O63 O53 83.20(18) . 2_546
O54 O63 O53 167.1(2) . 2_546
O64 O63 O53 82.68(18) . 2_546
O61 O63 O53 54.02(14) 2_556 2_546
O62 O63 O53 113.91(18) 2_556 2_546
Ba6 O63 O53 45.47(10) 1_455 2_546
Ba6 O63 O53 85.52(13) 2_546 2_546
O44 O63 O53 90.57(15) 1_455 2_546
O53 O63 O53 118.82(14) 1_445 2_546
O61 O63 O53 67.00(13) 1_455 2_546
O62 O63 O53 99.52(15) . 2_546
As5 O63 O53 142.81(14) . 2_546
As6 O63 O44 108.2(2) . 2_546
O54 O63 O44 140.25(19) . 2_546
O64 O63 O44 86.15(18) . 2_546
O61 O63 O44 88.84(17) 2_556 2_546
O62 O63 O44 141.0(2) 2_556 2_546
Ba6 O63 O44 70.22(11) 1_455 2_546
Ba6 O63 O44 46.74(9) 2_546 2_546
O44 O63 O44 123.69(14) 1_455 2_546
O53 O63 O44 88.52(14) 1_445 2_546
O61 O63 O44 54.74(13) 1_455 2_546
O62 O63 O44 72.97(13) . 2_546
As5 O63 O44 116.16(13) . 2_546
O53 O63 O44 38.86(11) 2_546 2_546
As6 O63 O64 109.85(19) . 2_546
O54 O63 O64 52.19(15) . 2_546
O64 O63 O64 83.47(15) . 2_546
O61 O63 O64 141.49(19) 2_556 2_546
O62 O63 O64 95.02(16) 2_556 2_546
Ba6 O63 O64 149.64(16) 1_455 2_546
Ba6 O63 O64 52.59(10) 2_546 2_546
O44 O63 O64 134.56(18) 1_455 2_546
O53 O63 O64 51.28(12) 1_445 2_546
O61 O63 O64 99.81(15) 1_455 2_546
O62 O63 O64 41.96(11) . 2_546
As5 O63 O64 51.69(9) . 2_546
O53 O63 O64 133.99(17) 2_546 2_546
O44 O63 O64 96.62(14) 2_546 2_546
As6 O64 O62 114.1(3) . .
As6 O64 O61 36.19(15) . 2_556
O62 O64 O61 137.0(2) . 2_556
As6 O64 O62 36.78(14) . 2_556
O62 O64 O62 115.8(2) . 2_556
O61 O64 O62 62.11(17) 2_556 2_556
As6 O64 O63 35.95(14) . .
O62 O64 O63 79.90(19) . .
O61 O64 O63 60.91(18) 2_556 .
O62 O64 O63 62.07(17) 2_556 .
As6 O64 O52 149.8(3) . 2_646
O62 O64 O52 90.7(2) . 2_646
O61 O64 O52 113.6(2) 2_556 2_646
O62 O64 O52 145.6(2) 2_556 2_646
O63 O64 O52 149.4(2) . 2_646
As6 O64 Ba5 97.3(2) . 2_556
O62 O64 Ba5 117.9(2) . 2_556
O61 O64 Ba5 62.09(14) 2_556 2_556
O62 O64 Ba5 120.69(18) 2_556 2_556
O63 O64 Ba5 105.06(18) . 2_556
O52 O64 Ba5 54.11(12) 2_646 2_556
As6 O64 O54 107.6(2) . 2_556
O62 O64 O54 138.2(2) . 2_556
O61 O64 O54 81.12(18) 2_556 2_556
O62 O64 O54 95.69(19) 2_556 2_556
O63 O64 O54 141.5(2) . 2_556
O52 O64 O54 51.32(14) 2_646 2_556
Ba5 O64 O54 57.42(12) 2_556 2_556
As6 O64 Ba6 93.0(2) . .
O62 O64 Ba6 96.07(18) . .
O61 O64 Ba6 111.72(19) 2_556 .
O62 O64 Ba6 56.28(13) 2_556 .
O63 O64 Ba6 108.2(2) . .
O52 O64 Ba6 101.75(16) 2_646 .
Ba5 O64 Ba6 135.83(16) 2_556 .
O54 O64 Ba6 78.51(14) 2_556 .
As6 O64 O53 136.3(3) . 2_646
O62 O64 O53 93.95(19) . 2_646
O61 O64 O53 129.1(2) 2_556 2_646
O62 O64 O53 101.6(2) 2_556 2_646
O63 O64 O53 156.3(2) . 2_646
O52 O64 O53 52.40(13) 2_646 2_646
Ba5 O64 O53 98.02(16) 2_556 2_646
O54 O64 O53 51.15(13) 2_556 2_646
Ba6 O64 O53 49.38(11) . 2_646
As6 O64 As5 138.3(2) . 2_556
O62 O64 As5 107.00(19) . 2_556
O61 O64 As5 111.22(18) 2_556 2_556
O62 O64 As5 116.77(18) 2_556 2_556
O63 O64 As5 172.0(2) . 2_556
O52 O64 As5 29.62(9) 2_646 2_556
Ba5 O64 As5 68.28(10) 2_556 2_556
O54 O64 As5 31.27(9) 2_556 2_556
Ba6 O64 As5 75.64(11) . 2_556
O53 O64 As5 29.75(9) 2_646 2_556
As6 O64 O61 100.3(2) . .
O62 O64 O61 51.15(14) . .
O61 O64 O61 135.78(19) 2_556 .
O62 O64 O61 76.20(17) 2_556 .
O63 O64 O61 87.71(18) . .
O52 O64 O61 108.96(17) 2_646 .
Ba5 O64 O61 162.12(18) 2_556 .
O54 O64 O61 118.90(18) 2_556 .
Ba6 O64 O61 46.32(10) . .
O53 O64 O61 71.05(15) 2_646 .
As5 O64 O61 99.81(14) 2_556 .
As6 O64 As6 107.0(2) . 2_546
O62 O64 As6 24.83(11) . 2_546
O61 O64 As6 141.1(2) 2_556 2_546
O62 O64 As6 95.47(17) 2_556 2_546
O63 O64 As6 80.70(15) . 2_546
O52 O64 As6 102.60(15) 2_646 2_546
Ba5 O64 As6 142.06(17) 2_556 2_546
O54 O64 As6 135.41(17) 2_556 2_546
Ba6 O64 As6 72.44(10) . 2_546
O53 O64 As6 84.31(14) 2_646 2_546
As5 O64 As6 107.30(13) 2_556 2_546
O61 O64 As6 26.52(8) . 2_546
As6 O64 Ba4 149.0(2) . 2_546
O62 O64 Ba4 47.55(14) . 2_546
O61 O64 Ba4 134.6(2) 2_556 2_546
O62 O64 Ba4 161.3(2) 2_556 2_546
O63 O64 Ba4 115.10(17) . 2_546
O52 O64 Ba4 44.52(11) 2_646 2_546
Ba5 O64 Ba4 78.01(12) 2_556 2_546
O54 O64 Ba4 95.67(15) 2_556 2_546
Ba6 O64 Ba4 111.87(13) . 2_546
O53 O64 Ba4 74.44(13) 2_646 2_546
As5 O64 Ba4 68.72(9) 2_556 2_546
O61 O64 Ba4 85.29(12) . 2_546
As6 O64 Ba4 66.09(8) 2_546 2_546
As6 O64 O43 113.6(2) . 2_546
O62 O64 O43 74.11(17) . 2_546
O61 O64 O43 91.12(18) 2_556 2_546
O62 O64 O43 150.3(2) 2_556 2_546
O63 O64 O43 94.65(18) . 2_546
O52 O64 O43 54.71(13) 2_646 2_546
Ba5 O64 O43 43.98(10) 2_556 2_546
O54 O64 O43 92.31(17) 2_556 2_546
Ba6 O64 O43 153.36(17) . 2_546
O53 O64 O43 105.68(17) 2_646 2_546
As5 O64 O43 83.56(13) 2_556 2_546
O61 O64 O43 123.91(16) . 2_546
As6 O64 O43 98.74(13) 2_546 2_546
Ba4 O64 O43 43.58(9) 2_546 2_546
As6 O64 H6 112.4(4) . .
O62 O64 H6 4.7(3) . .
O61 O64 H6 138.0(4) 2_556 .
O62 O64 H6 111.7(4) 2_556 .
O63 O64 H6 79.2(3) . .
O52 O64 H6 93.6(4) 2_646 .
Ba5 O64 H6 122.6(4) 2_556 .
O54 O64 H6 139.3(4) 2_556 .
Ba6 O64 H6 91.8(4) . .
O53 O64 H6 92.8(4) 2_646 .
As5 O64 H6 108.0(4) 2_556 .
O61 O64 H6 46.6(3) . .
As6 O64 H6 20.2(3) 2_546 .
Ba4 O64 H6 51.2(3) 2_546 .
O43 O64 H6 78.8(4) 2_546 .

loop_
_geom_bond_atom_site_label_1
_geom_bond_atom_site_label_2
_geom_bond_distance
_geom_bond_site_symmetry_2
Ba1 O21 2.627(5) 1_545
Ba1 O23 2.759(5) 2_647
Ba1 O12 2.772(5) 2_547
Ba1 O13 2.843(4) 2_647
Ba1 O11 2.856(5) 2_547
Ba1 O12 2.880(5) .
Ba1 O34 2.903(5) .
Ba1 O14 3.087(5) 1_545
Ba1 O11 3.094(5) .
Ba1 O21 3.275(6) 2_547
Ba1 As1 3.5154(6) .
Ba1 As2 3.6352(7) 2_547
Ba1 As1 3.7294(6) 1_655
Ba1 As1 3.9693(8) 2_547
Ba1 O13 4.045(5) 1_545
Ba1 O14 4.128(5) 2_647
Ba1 As2 4.1566(8) 1_545
Ba1 As1 4.1772(8) 2_557
Ba1 O34 4.333(5) 2_547
Ba1 As3 4.3846(8) .
Ba1 Ba1 4.4531(3) 2_547
Ba1 Ba1 4.4531(3) 2_557
Ba1 Ba3 4.5128(5) 2_547
Ba1 O24 4.577(5) 1_445
Ba1 O32 4.666(5) .
Ba1 H3 2.8864(4) .
Ba2 O31 2.621(5) .
Ba2 O32 2.638(5) 1_565
Ba2 O22 2.704(5) .
Ba2 O23 2.826(5) .
Ba2 O13 2.844(5) .
Ba2 O43 2.887(5) .
Ba2 O14 2.918(5) .
Ba2 O24 3.080(5) .
Ba2 O41 3.287(5) 1_655
Ba2 O21 3.413(6) .
Ba2 As2 3.6266(7) .
Ba2 As4 3.6589(8) .
Ba2 As2 3.6805(7) 1_655
Ba2 As3 4.0649(7) .
Ba2 As3 4.1680(7) 1_565
Ba2 As1 4.2052(8) 2_557
Ba2 O51 4.249(5) 1_565
Ba2 Ba3 4.2510(5) 1_655
Ba2 Ba5 4.3946(5) 1_565
Ba2 Ba4 4.4826(5) .
Ba2 As1 4.5072(8) 1_665
Ba2 O12 4.510(5) .
Ba2 O34 4.616(5) 1_565
Ba2 O24 4.625(5) 1_455
Ba2 Ba3 4.6353(5) 1_665
Ba2 H1 2.6403(4) .
Ba3 O31 2.667(5) 1_455
Ba3 O51 2.687(5) 1_455
Ba3 O23 2.797(5) 1_455
Ba3 O11 2.819(5) .
Ba3 O41 2.829(5) .
Ba3 O24 2.899(5) 1_445
Ba3 O34 2.954(5) .
Ba3 O33 2.955(5) .
Ba3 O32 3.241(5) 1_455
Ba3 As3 3.5868(6) 1_455
Ba3 As3 3.6713(6) .
Ba3 O22 3.887(5) .
Ba3 As2 3.9190(8) .
Ba3 O14 3.925(5) 1_445
Ba3 As5 3.9493(8) .
Ba3 As1 4.0543(7) .
Ba3 As4 4.1650(7) 1_455
Ba3 Ba2 4.2510(5) 1_455
Ba3 Ba4 4.3094(5) .
Ba3 O52 4.338(5) 1_445
Ba3 As2 4.4381(8) 1_545
Ba3 O54 4.478(5) .
Ba3 Ba1 4.5128(5) 2_557
Ba3 O12 4.560(4) .
Ba3 O42 4.590(5) 1_455
Ba4 O33 2.652(5) .
Ba4 O22 2.668(5) .
Ba4 O41 2.740(5) .
Ba4 O52 2.741(5) 1_455
Ba4 O62 2.857(5) 2_556
Ba4 O43 2.877(4) .
Ba4 O42 2.972(5) .
Ba4 O54 2.982(5) .
Ba4 O44 3.262(5) 1_455
Ba4 As4 3.5574(6) .
Ba4 As4 3.6895(6) 1_455
Ba4 O64 3.872(5) 2_556
Ba4 As3 3.9184(7) .
Ba4 As2 3.9805(8) .
Ba4 As5 4.0938(7) 1_565
Ba4 As6 4.1135(7) .
Ba4 O31 4.117(5) .
Ba4 O24 4.203(5) 1_455
Ba4 O63 4.283(5) .
Ba4 As5 4.3036(7) .
Ba4 Ba5 4.3165(5) .
Ba4 O53 4.324(4) 1_455
Ba4 O51 4.339(5) 1_455
Ba4 Ba5 4.4560(5) 1_565
Ba5 O42 2.715(4) .
Ba5 O43 2.718(5) 1_545
Ba5 O51 2.725(4) .
Ba5 O32 2.849(5) .
Ba5 O52 2.861(5) 1_445
Ba5 O33 2.999(5) .
Ba5 O54 3.032(4) .
Ba5 O61 3.045(5) .
Ba5 O64 3.152(5) 2_546
Ba5 O53 3.187(5) 1_545
Ba5 As3 3.4692(8) .
Ba5 As5 3.6066(6) 1_655
Ba5 As5 3.6463(6) .
Ba5 As6 3.7874(7) 2_546
Ba5 As4 4.1335(8) 1_545
Ba5 As4 4.1480(8) .
Ba5 O31 4.274(6) .
Ba5 O44 4.306(5) 1_545
Ba5 Ba2 4.3946(5) 1_545
Ba5 Ba4 4.4560(5) 1_545
Ba5 Ba6 4.6043(5) .
Ba5 O41 4.637(5) 1_655
Ba5 O22 4.667(5) 1_545
Ba5 O63 4.688(5) 2_546
Ba6 O61 2.674(4) .
Ba6 O53 2.684(5) 2_646
Ba6 O44 2.790(5) .
Ba6 O62 2.823(4) 2_556
Ba6 O63 2.847(4) 1_655
Ba6 O63 2.852(4) 2_556
Ba6 O42 2.900(5) .
Ba6 O61 3.117(5) 2_656
Ba6 O64 3.200(5) .
Ba6 As6 3.5583(6) 1_655
Ba6 As4 3.5766(7) .
Ba6 As6 3.7205(6) .
Ba6 O44 3.914(5) 2_646
Ba6 As5 4.0115(7) 2_556
Ba6 O54 4.024(5) 2_556
Ba6 As6 4.0734(7) 2_546
Ba6 O64 4.146(5) 2_556
Ba6 As6 4.1781(7) 2_556
Ba6 O62 4.361(5) .
Ba6 O43 4.415(5) .
Ba6 Ba6 4.4857(4) 2_656
Ba6 Ba6 4.4857(4) 2_646
Ba6 O53 4.532(4) .
Ba6 O62 4.710(4) 2_656
As1 O11 1.669(5) .
As1 O12 1.669(4) 2_547
As1 O13 1.684(5) 2_547
As1 O14 1.740(5) 1_445
As1 O21 3.184(5) 2_547
As2 O21 1.656(5) .
As2 O22 1.657(5) .
As2 O23 1.674(5) 1_455
As2 O24 1.771(5) 1_455
As2 O41 3.578(5) .
As3 O31 1.656(5) .
As3 O32 1.661(5) .
As3 O33 1.679(5) .
As3 O34 1.741(5) .
As3 O22 3.327(5) .
As4 O41 1.660(5) 1_655
As4 O42 1.670(4) .
As4 O43 1.682(4) .
As4 O44 1.770(5) .
As4 O31 3.537(6) .
As5 O51 1.655(5) 1_455
As5 O52 1.667(4) 1_445
As5 O53 1.689(4) 1_445
As5 O54 1.760(4) .
As5 O33 3.333(5) .
As6 O61 1.659(4) 2_556
As6 O62 1.683(4) 2_556
As6 O63 1.684(4) .
As6 O64 1.738(5) .
As6 O44 3.376(5) 1_455
O11 O14 2.734(7) 1_445
O11 O12 2.766(7) 2_547
O11 O13 2.827(7) 2_547
O11 Ba1 2.856(5) 2_557
O11 O21 3.050(8) 2_547
O11 O34 3.167(6) .
O11 O23 3.335(7) 1_455
O11 O12 3.374(6) .
O11 O14 3.797(7) 2_547
O11 O24 3.912(7) 1_445
O11 O31 3.925(7) 1_455
O11 O13 3.972(7) 1_455
O12 As1 1.669(4) 2_557
O12 O34 2.575(7) .
O12 O14 2.748(7) 2_647
O12 O11 2.766(7) 2_557
O12 Ba1 2.772(4) 2_557
O12 O13 2.800(6) .
O12 O21 3.287(8) 2_547
O12 O21 3.312(7) .
O12 O13 3.408(6) 2_647
O12 O23 3.670(7) 1_455
O12 O31 3.821(7) .
O13 As1 1.684(5) 2_557
O13 O14 2.462(7) .
O13 O14 2.653(7) 2_647
O13 O11 2.827(7) 2_557
O13 Ba1 2.843(4) 2_657
O13 O23 3.063(7) .
O13 O21 3.197(7) .
O13 O12 3.408(7) 2_657
O13 O31 3.537(7) .
O13 As1 3.552(5) 1_665
O13 O11 3.972(7) 1_655
O13 Ba1 4.045(5) 1_565
O13 O22 4.219(7) .
O14 As1 1.740(5) 1_665
O14 O13 2.653(7) 2_657
O14 O11 2.734(7) 1_665
O14 O12 2.748(7) 2_657
O14 Ba1 3.087(5) 1_565
O14 O32 3.200(7) 1_565
O14 O21 3.348(7) .
O14 O34 3.588(7) 1_565
O14 As1 3.675(5) 2_557
O14 O24 3.706(7) .
O14 O11 3.797(7) 2_557
O14 O23 3.819(7) .
O14 As3 3.846(5) 1_565
O14 H1 0.850(5) .
O21 Ba1 2.627(5) 1_565
O21 O23 2.733(7) 1_455
O21 O22 2.762(8) .
O21 O24 2.793(7) 1_455
O21 O11 3.050(8) 2_557
O21 As1 3.184(5) 2_557
O21 Ba1 3.275(6) 2_557
O21 O12 3.287(8) 2_557
O21 O34 3.399(7) 1_565
O21 O32 3.878(8) 1_565
O22 O24 2.727(7) 1_455
O22 O23 2.804(7) 1_455
O22 O31 3.006(7) .
O22 O33 3.074(7) .
O22 O52 3.180(7) 1_455
O22 O43 3.228(7) .
O22 O41 3.373(6) .
O22 O34 3.595(7) .
O22 O32 3.729(7) 1_565
O23 As2 1.674(4) 1_655
O23 O24 2.711(7) .
O23 O21 2.733(7) 1_655
O23 Ba1 2.759(5) 2_657
O23 Ba3 2.797(5) 1_655
O23 O22 2.804(7) 1_655
O23 O41 3.227(7) 1_655
O23 O31 3.279(6) .
O23 O11 3.335(7) 1_655
O23 O12 3.670(7) 1_655
O23 O34 3.715(6) 1_655
O23 O12 4.089(7) 2_657
O24 As2 1.771(5) 1_655
O24 O22 2.727(7) 1_655
O24 O21 2.793(7) 1_655
O24 O52 2.890(7) .
O24 Ba3 2.899(5) 1_665
O24 O51 2.971(7) 1_565
O24 As5 3.491(5) 1_665
O24 O41 3.541(7) 1_655
O24 O34 3.590(7) 1_665
O24 O32 3.611(6) 1_565
O24 O33 3.729(7) 1_665
O24 O11 3.912(7) 1_665
O24 H2 0.850(5) .
O31 Ba3 2.667(5) 1_655
O31 O32 2.697(7) .
O31 O34 2.736(7) .
O31 O33 2.841(6) .
O31 O41 3.061(7) 1_655
O31 O43 3.687(7) .
O31 O42 3.773(8) .
O31 O51 3.814(7) .
O32 Ba2 2.638(5) 1_545
O32 O33 2.698(6) .
O32 O34 2.814(7) .
O32 O51 3.015(7) .
O32 O14 3.200(7) 1_545
O32 Ba3 3.241(5) 1_655
O32 O43 3.385(7) 1_545
O32 O24 3.611(6) 1_545
O32 O22 3.729(7) 1_545
O32 O52 3.779(7) 1_445
O32 O21 3.878(8) 1_545
O32 O24 4.067(7) 1_445
O33 O34 2.707(7) .
O33 O54 2.921(7) .
O33 O52 3.269(7) 1_445
O33 O42 3.369(7) .
O33 O51 3.383(6) 1_455
O33 O41 3.529(6) .
O33 O24 3.729(7) 1_445
O34 O21 3.399(7) 1_545
O34 O14 3.588(7) 1_545
O34 O24 3.590(7) 1_445
O34 O23 3.715(6) 1_455
O34 As1 4.012(5) 2_557
O34 H3 0.850(5) .
O41 As4 1.660(4) 1_455
O41 O44 2.733(7) 1_455
O41 O43 2.757(6) 1_455
O41 O42 2.891(6) 1_455
O41 O31 3.061(7) 1_455
O41 O51 3.189(7) 1_455
O41 O23 3.227(7) 1_455
O41 Ba2 3.287(5) 1_455
O41 O24 3.541(7) 1_455
O41 O52 3.670(6) 1_455
O42 O44 2.658(6) .
O42 O43 2.720(6) .
O42 O41 2.891(6) 1_655
O42 O51 3.264(7) .
O42 O62 3.270(6) 2_556
O42 O61 3.314(7) .
O42 O54 3.610(6) .
O42 O63 4.032(7) 1_655
O43 Ba5 2.718(5) 1_565
O43 O41 2.757(6) 1_655
O43 O44 2.810(7) .
O43 O52 3.291(6) 1_455
O43 O32 3.385(7) 1_565
O43 O53 3.517(7) .
O43 O51 3.643(7) 1_565
O43 O64 3.879(7) 2_556
O43 As5 4.023(4) 1_665
O44 O53 2.519(6) .
O44 O41 2.733(7) 1_655
O44 Ba4 3.262(5) 1_655
O44 O63 3.267(7) 1_655
O44 O61 3.329(7) 2_656
O44 As6 3.376(5) 1_655
O44 O62 3.410(7) 2_656
O44 As5 3.553(5) 1_665
O44 O52 3.596(6) .
O44 O63 3.817(7) 2_556
O44 O54 3.909(7) 1_655
O44 H4 0.851(5) .
O51 As5 1.655(5) 1_655
O51 Ba3 2.687(5) 1_655
O51 O53 2.703(7) 1_545
O51 O52 2.775(6) 1_545
O51 O54 2.800(7) 1_655
O51 O24 2.971(7) 1_545
O51 O41 3.189(7) 1_655
O51 O33 3.383(6) 1_655
O51 O43 3.643(7) 1_545
O52 As5 1.667(4) 1_665
O52 O54 2.727(6) 1_665
O52 Ba4 2.741(4) 1_655
O52 O51 2.775(6) 1_565
O52 O53 2.810(6) .
O52 Ba5 2.861(5) 1_665
O52 O64 3.138(7) 2_656
O52 O22 3.180(7) 1_655
O52 O33 3.269(7) 1_665
O52 O43 3.291(6) 1_655
O52 O41 3.670(6) 1_655
O52 As2 3.755(5) 1_655
O52 O32 3.779(7) 1_665
O53 As5 1.689(4) 1_665
O53 Ba6 2.684(5) 2_656
O53 O51 2.703(7) 1_565
O53 O54 2.757(6) 1_665
O53 O61 3.088(6) 1_565
O53 Ba5 3.187(5) 1_565
O53 O64 3.225(7) 2_656
O53 O63 3.329(6) 1_665
O53 O63 3.753(6) 2_556
O53 As6 3.927(4) 2_556
O53 O61 3.946(7) 2_656
O54 O63 2.623(6) .
O54 O52 2.727(6) 1_445
O54 O53 2.757(6) 1_445
O54 O51 2.800(7) 1_455
O54 O64 3.160(7) 2_546
O54 O62 3.255(6) 2_556
O54 O61 3.829(7) .
O54 O44 3.909(7) 1_455
O54 H5 0.850(4) .
O61 As6 1.659(4) 2_546
O61 O64 2.706(7) 2_546
O61 O63 2.764(6) 2_546
O61 O62 2.796(6) .
O61 O53 3.088(6) 1_545
O61 Ba6 3.117(5) 2_646
O61 O44 3.329(7) 2_646
O61 O63 3.373(6) 1_655
O61 O64 3.550(7) .
O61 O62 3.921(6) 2_556
O61 O53 3.946(7) 2_646
O62 As6 1.683(4) 2_546
O62 O64 2.644(7) .
O62 O64 2.715(7) 2_546
O62 O63 2.816(6) 2_546
O62 Ba6 2.823(4) 2_546
O62 Ba4 2.857(5) 2_546
O62 O54 3.255(6) 2_546
O62 O42 3.270(6) 2_546
O62 O44 3.410(7) 2_646
O62 O63 3.462(6) .
O62 O61 3.921(6) 2_546
O62 O43 4.052(7) 2_546
O62 O52 4.126(7) 2_646
O63 O64 2.747(7) .
O63 O61 2.764(6) 2_556
O63 O62 2.816(6) 2_556
O63 Ba6 2.847(4) 1_455
O63 Ba6 2.852(4) 2_546
O63 O44 3.267(7) 1_455
O63 O53 3.329(6) 1_445
O63 O61 3.373(6) 1_455
O63 O53 3.753(6) 2_546
O63 O44 3.817(7) 2_546
O63 O64 3.993(6) 2_546
O64 O61 2.706(7) 2_556
O64 O62 2.715(7) 2_556
O64 O52 3.138(7) 2_646
O64 Ba5 3.152(5) 2_556
O64 O54 3.160(7) 2_556
O64 O53 3.225(7) 2_646
O64 As5 3.340(5) 2_556
O64 As6 3.664(5) 2_546
O64 Ba4 3.872(5) 2_546
O64 O43 3.879(7) 2_546
O64 H6 0.850(5) .

loop_
_geom_hbond_atom_site_label_D
_geom_hbond_atom_site_label_H
_geom_hbond_atom_site_label_A
_geom_hbond_distance_DH
_geom_hbond_distance_HA
_geom_hbond_distance_DA
_geom_hbond_angle_DHA
_geom_hbond_site_symmetry_A
O14 H1 O13 0.850(5) 1.616(5) 2.462(7) 173.1(4) .
O24 H2 O52 0.850(5) 2.049(5) 2.890(7) 170.1(4) .
O34 H3 O12 0.850(5) 1.783(5) 2.575(7) 154.3(4) .
O44 H4 O53 0.851(5) 1.677(5) 2.519(6) 169.8(4) .
O54 H5 O63 0.850(4) 1.794(5) 2.623(6) 164.4(3) .
O64 H6 O62 0.850(5) 1.798(5) 2.644(7) 173.1(4) .
